data_4127271
loop_
_publ_author_name
'Bootharaju, Megalamane S.'
'Chang, Hogeun'
'Deng, Guocheng'
'Malola, Sami'
'Baek, Woonhyuk'
'H\"akkinen, Hannu'
'Zheng, Nanfeng'
'Hyeon, Taeghwan'

_publ_section_title
;
 Cd<sub>12</sub>Ag<sub>32</sub>(SePh)<sub>36</sub>: Non-Noble Metal Doped
 Silver Nanoclusters.
;
_journal_issue 21
_journal_name_full 'Journal of the American Chemical Society'
_journal_page_first 8422
_journal_page_last 8425
_journal_paper_doi 10.1021/jacs.9b03257
_journal_volume 141
_journal_year 2019
_chemical_formula_moiety 'C216 H180 Ag32 Cd12 Se36'
_chemical_formula_sum 'C216 H180 Ag32 Cd12 Se36'
_chemical_formula_weight 10418.79
_space_group_crystal_system triclinic
_space_group_IT_number 2
_space_group_name_Hall '-P 1'
_space_group_name_H-M_alt 'P -1'
_symmetry_space_group_name_Hall '-P 1'
_symmetry_space_group_name_H-M 'P -1'
_atom_sites_solution_hydrogens geom
_audit_creation_date 2018-11-26
_audit_creation_method
;
Olex2 1.2
(compiled 2017.03.28 svn.r3405 for OlexSys, GUI svn.r5337)
;
_cell_angle_alpha 88.3916(13)
_cell_angle_beta 86.2435(13)
_cell_angle_gamma 85.6543(15)
_cell_formula_units_Z 2
_cell_length_a 19.2821(4)
_cell_length_b 19.3677(4)
_cell_length_c 34.7903(5)
_cell_measurement_reflns_used 34009
_cell_measurement_temperature 100.01(10)
_cell_measurement_theta_max 64.5660
_cell_measurement_theta_min 3.4830
_cell_volume 12923.8(4)
_computing_cell_refinement 'CrysAlisPro 1.171.39.46e (Rigaku OD, 2018)'
_computing_data_collection 'CrysAlisPro 1.171.39.46e (Rigaku OD, 2018)'
_computing_data_reduction 'CrysAlisPro 1.171.39.46e (Rigaku OD, 2018)'
_computing_molecular_graphics 'Olex2 (Dolomanov et al., 2009)'
_computing_publication_material 'Olex2 (Dolomanov et al., 2009)'
_computing_structure_refinement 'ShelXL (Sheldrick, 2015)'
_diffrn_ambient_environment N~2~
_diffrn_ambient_temperature 100.01(10)
_diffrn_detector 'CCD plate'
_diffrn_detector_area_resol_mean 10.4741
_diffrn_detector_type Atlas
_diffrn_measured_fraction_theta_full 0.847
_diffrn_measured_fraction_theta_max 0.999
_diffrn_measurement_details
;
List of Runs (angles in degrees, time in seconds):

  # Type    Start    End  Width  t~exp~   \w     \q     \k     \f   Frames
--------------------------------------------------------------------------
  1  \w    -59.00  33.00   1.00   12.50    --  -40.57  57.00   0.00   92
  2  \w    -62.00  28.00   1.00   12.50    --  -40.57  37.00 -90.00   90
  3  \w    -54.00  33.00   1.00   12.50    --  -40.57  57.00 120.00   87
  4  \w     65.00 167.00   1.00   36.00    --   89.29  30.00  60.00  102
  5  \w     42.00 118.00   1.00   36.00    --   89.29-125.00  90.00   76
  6  \w     95.00 124.00   1.00   36.00    --   89.29 125.00 150.00   29
  7  \w     58.00 112.00   1.00   36.00    --   89.29-125.00 -30.00   54
  8  \w     32.00 103.00   1.00   36.00    --   89.29 -30.00-120.00   71
  9  \w     73.00 116.00   1.00   36.00    --   89.29  30.00 150.00   43
 10  \w    120.00 167.00   1.00   36.00    --   89.29  30.00 150.00   47
 11  \w    111.00 163.00   1.00   36.00    --   89.29 125.00   0.00   52
 12  \w     15.00  41.00   1.00   36.00    --   89.29 -61.00 -90.00   26
 13  \w     59.00 108.00   1.00   36.00    --   89.29 -61.00 -90.00   49
 14  \w     63.00 103.00   1.00   36.00    --   89.29-125.00-120.00   40
 15  \w     34.00 119.00   1.00   36.00    --   89.29 -30.00  90.00   85
 16  \w     11.00 116.00   1.00   36.00    --   89.29 -77.00  90.00  105
;
_diffrn_measurement_device 'four-circle diffractometer'
_diffrn_measurement_device_type 'SuperNova, Dual, Cu at home/near, Atlas'
_diffrn_measurement_method '\w scans'
_diffrn_orient_matrix_type 'CrysAlisPro convention (1999,Acta A55,543-557)'
_diffrn_orient_matrix_UB_11 0.0475436000
_diffrn_orient_matrix_UB_12 0.0510958000
_diffrn_orient_matrix_UB_13 0.0161877000
_diffrn_orient_matrix_UB_21 -0.0642600000
_diffrn_orient_matrix_UB_22 0.0494336000
_diffrn_orient_matrix_UB_23 0.0108361000
_diffrn_orient_matrix_UB_31 -0.0075203000
_diffrn_orient_matrix_UB_32 -0.0362291000
_diffrn_orient_matrix_UB_33 0.0398859000
_diffrn_radiation_monochromator mirror
_diffrn_radiation_probe x-ray
_diffrn_radiation_type CuK\a
_diffrn_radiation_wavelength 1.54184
_diffrn_reflns_av_R_equivalents 0.0603
_diffrn_reflns_av_unetI/netI 0.0676
_diffrn_reflns_Laue_measured_fraction_full 0.847
_diffrn_reflns_Laue_measured_fraction_max 0.999
_diffrn_reflns_limit_h_max 21
_diffrn_reflns_limit_h_min -21
_diffrn_reflns_limit_k_max 20
_diffrn_reflns_limit_k_min -22
_diffrn_reflns_limit_l_max 39
_diffrn_reflns_limit_l_min -35
_diffrn_reflns_number 81562
_diffrn_reflns_point_group_measured_fraction_full 0.847
_diffrn_reflns_point_group_measured_fraction_max 0.999
_diffrn_reflns_theta_full 67.684
_diffrn_reflns_theta_max 61.169
_diffrn_reflns_theta_min 3.366
_diffrn_source 'micro-focus sealed X-ray tube'
_diffrn_source_type 'SuperNova (Cu) X-ray Source'
_exptl_absorpt_coefficient_mu 32.776
_exptl_absorpt_correction_T_max 1.00000
_exptl_absorpt_correction_T_min 0.35483
_exptl_absorpt_correction_type multi-scan
_exptl_absorpt_process_details
;
CrysAlisPro 1.171.39.46e (Rigaku Oxford Diffraction, 2018)
Empirical absorption correction using spherical harmonics,
 implemented in SCALE3 ABSPACK scaling algorithm.
;
_exptl_crystal_colour 'clear blackish black'
_exptl_crystal_colour_lustre clear
_exptl_crystal_colour_modifier blackish
_exptl_crystal_colour_primary black
_exptl_crystal_density_diffrn 2.677
_exptl_crystal_description block
_exptl_crystal_F_000 9560
_exptl_crystal_size_max 0.05
_exptl_crystal_size_mid 0.05
_exptl_crystal_size_min 0.01
_refine_diff_density_max 4.175
_refine_diff_density_min -2.080
_refine_diff_density_rms 0.317
_refine_ls_extinction_method none
_refine_ls_goodness_of_fit_ref 1.075
_refine_ls_hydrogen_treatment constr
_refine_ls_matrix_type full
_refine_ls_number_parameters 2617
_refine_ls_number_reflns 39636
_refine_ls_number_restraints 300
_refine_ls_restrained_S_all 1.073
_refine_ls_R_factor_all 0.0741
_refine_ls_R_factor_gt 0.0630
_refine_ls_shift/su_max 0.001
_refine_ls_shift/su_mean 0.000
_refine_ls_structure_factor_coef Fsqd
_refine_ls_weighting_details
;
 w=1/[\s^2^(Fo^2^)+(0.0760P)^2^+320.3164P]
 where P=(Fo^2^+2Fc^2^)/3
;
_refine_ls_weighting_scheme calc
_refine_ls_wR_factor_gt 0.1565
_refine_ls_wR_factor_ref 0.1666
_reflns_Friedel_coverage 0.000
_reflns_number_gt 33741
_reflns_number_total 39636
_reflns_threshold_expression 'I > 2\s(I)'
_cod_data_source_file ja9b03257_si_002.cif
_cod_data_source_block Ag32Cd12
_cod_depositor_comments 'Adding full bibliography for 4127271.cif.'
_cod_database_code 4127271
_shelxl_version_number 2013-2
_shelx_space_group_comment
;
The symmetry employed for this shelxl refinement is uniquely defined
by the following loop, which should always be used as a source of
symmetry information in preference to the above space-group names.
They are only intended as comments.
;
_reflns_odcompleteness_completeness 99.87
_reflns_odcompleteness_iscentric 1
_reflns_odcompleteness_theta 61.08
_olex2_refinement_description
;
1. Fixed Uiso
 At 1.2 times of:
  All C(H) groups
2. Uiso/Uaniso restraints and constraints
Uanis(C80) \\sim Ueq, Uanis(C81) \\sim Ueq, Uanis(C83) \\sim Ueq, Uanis(C84)
\\sim Ueq, Uanis(C109) \\sim Ueq, Uanis(C116) \\sim Ueq, Uanis(C118) \\sim Ueq,
Uanis(C117) \\sim Ueq, Uanis(C110) \\sim Ueq, Uanis(C111) \\sim Ueq,
Uanis(C112) \\sim Ueq, Uanis(C113) \\sim Ueq, Uanis(C114) \\sim Ueq,
Uanis(C141) \\sim Ueq, Uanis(C140) \\sim Ueq, Uanis(C143) \\sim Ueq,
Uanis(C144) \\sim Ueq, Uanis(C142) \\sim Ueq, Uanis(C139) \\sim Ueq: with sigma
of 0.01 and sigma for terminal atoms of 0.02
Uanis(C89) \\sim Ueq, Uanis(C90) \\sim Ueq, Uanis(C73) \\sim Ueq, Uanis(C74)
\\sim Ueq: with sigma of 0.01 and sigma for terminal atoms of 0.02
Uanis(C82) \\sim Ueq, Uanis(C56) \\sim Ueq, Uanis(C60) \\sim Ueq, Uanis(C57)
\\sim Ueq, Uanis(C95) \\sim Ueq, Uanis(C93) \\sim Ueq, Uanis(C76) \\sim Ueq,
Uanis(C75) \\sim Ueq, Uanis(C193) \\sim Ueq, Uanis(C198) \\sim Ueq, Uanis(C196)
\\sim Ueq, Uanis(C197) \\sim Ueq, Uanis(C94) \\sim Ueq, Uanis(C146) \\sim Ueq,
Uanis(C147) \\sim Ueq, Uanis(C68) \\sim Ueq, Uanis(C72) \\sim Ueq, Uanis(C71)
\\sim Ueq: with sigma of 0.01 and sigma for terminal atoms of 0.02
Uanis(C148) \\sim Ueq: with sigma of 0.01 and sigma for terminal atoms of 0.02
Uanis(C212) \\sim Ueq, Uanis(C211) \\sim Ueq: with sigma of 0.01 and sigma for
terminal atoms of 0.02
Uanis(C195) \\sim Ueq, Uanis(C69) \\sim Ueq: with sigma of 0.01 and sigma for
terminal atoms of 0.02
Uanis(C77) \\sim Ueq: with sigma of 0.01 and sigma for terminal atoms of 0.02
Uanis(C78) \\sim Ueq: with sigma of 0.01 and sigma for terminal atoms of 0.02
Uanis(C58) \\sim Ueq, Uanis(C59) \\sim Ueq: with sigma of 0.01 and sigma for
terminal atoms of 0.02
3.a Aromatic/amide H refined with riding coordinates:
 C2(H2), C3(H3), C4(H4), C5(H5), C6(H6), C8(H8), C9(H9), C10(H10), C11(H11),
 C12(H12), C14(H14), C15(H15), C16(H16), C17(H17), C18(H18), C20(H20), C21(H21),
  C22(H22), C23(H23), C24(H24), C26(H26), C27(H27), C28(H28), C29(H29),
 C30(H30), C32(H32), C33(H33), C34(H34), C35(H35), C36(H36), C38(H38), C39(H39),
  C40(H40), C41(H41), C42(H42), C44(H44), C45(H45), C46(H46), C47(H47),
 C48(H48), C50(H50), C51(H51), C52(H52), C53(H53), C54(H54), C56(H56), C57(H57),
  C58(H58), C59(H59), C60(H60), C62(H62), C63(H63), C64(H64), C65(H65),
 C66(H66), C68(H68), C69(H69), C70(H70), C71(H71), C72(H72), C78(H78), C74(H74),
  C75(H75), C76(H76), C77(H77), C80(H80), C81(H81), C82(H82), C83(H83),
 C84(H84), C86(H86), C87(H87), C88(H88), C89(H89), C90(H90), C92(H92), C93(H93),
  C94(H94), C95(H95), C96(H96), C98(H98), C99(H99), C100(H100), C101(H101),
 C102(H102), C104(H104), C105(H105), C106(H106), C107(H107), C108(H108),
 C110(H110), C111(H111), C112(H112), C113(H113), C114(H114), C116(H116),
 C117(H117), C118(H118), C119(H119), C120(H120), C122(H122), C123(H123),
 C124(H124), C125(H125), C126(H126), C128(H128), C129(H129), C130(H130),
 C131(H131), C132(H132), C134(H134), C135(H135), C136(H136), C137(H137),
 C138(H138), C140(H140), C144(H144), C143(H143), C142(H142), C141(H141),
 C146(H146), C147(H147), C148(H148), C149(H149), C150(H150), C152(H152),
 C153(H153), C154(H154), C155(H155), C156(H156), C158(H158), C159(H159),
 C160(H160), C161(H161), C162(H162), C164(H164), C165(H165), C166(H166),
 C167(H167), C168(H168), C170(H170), C171(H171), C172(H172), C173(H173),
 C174(H174), C176(H176), C177(H177), C178(H178), C179(H179), C180(H180),
 C182(H182), C183(H183), C184(H184), C185(H185), C186(H186), C187(H187),
 C188(H188), C189(H189), C190(H190), C191(H191), C198(H198), C197(H197),
 C196(H196), C195(H195), C194(H194), C200(H200), C201(H201), C202(H202),
 C203(H203), C204(H204), C206(H206), C207(H207), C208(H208), C209(H209),
 C210(H210), C212(H212), C213(H213), C214(H214), C215(H215), C216(H216)
3.b Fitted hexagon refined as free rotating group:
 C78(C73,C74,C75,C76,C77), C79(C80,C81,C82,C83,C84), C140(C139,C144,C143,C142,
 C141), C193(C198,C197,C196,C195,C194)
;
_olex2_submission_special_instructions 'No special instructions were received'
_oxdiff_exptl_absorpt_empirical_details
;
Empirical correction (ABSPACK) includes:
- Absorption correction using spherical harmonics
- Frame scaling
- Detector area scaling
;
_oxdiff_exptl_absorpt_empirical_full_max 2.287
_oxdiff_exptl_absorpt_empirical_full_min 0.521

loop_
_space_group_symop_operation_xyz
'x, y, z'
'-x, -y, -z'

loop_
_atom_site_label
_atom_site_type_symbol
_atom_site_fract_x
_atom_site_fract_y
_atom_site_fract_z
_atom_site_U_iso_or_equiv
_atom_site_adp_type
_atom_site_occupancy
_atom_site_site_symmetry_order
_atom_site_calc_flag
_atom_site_refinement_flags_posn
_atom_site_refinement_flags_adp
Cd0Q Cd 0.61405(5) 0.62130(5) 0.65831(3) 0.0205(2) Uani 1 1 d . .
Cd0T Cd 0.85767(5) 0.23643(5) 0.56370(3) 0.0211(2) Uani 1 1 d . .
Cd0U Cd 0.35281(5) 0.11012(5) 0.78317(3) 0.0222(2) Uani 1 1 d . .
Cd0V Cd 0.91134(6) 0.05182(5) 0.65042(3) 0.0235(2) Uani 1 1 d . .
Cd0W Cd 0.71008(6) 0.06127(5) 0.58594(3) 0.0229(2) Uani 1 1 d . .
Cd0X Cd 0.42434(6) 0.56943(5) 0.73963(3) 0.0237(2) Uani 1 1 d . .
Cd0Z Cd 0.44647(5) 0.47710(5) 0.62010(3) 0.0224(2) Uani 1 1 d . .
Ag1 Ag 0.59839(5) 0.25663(5) 0.71313(2) 0.0142(2) Uani 1 1 d . .
Cd1A Cd 0.54698(6) -0.02088(5) 0.83133(3) 0.0228(2) Uani 1 1 d . .
Ag2 Ag 0.70780(5) 0.20919(5) 0.76037(2) 0.0143(2) Uani 1 1 d . .
Cd2A Cd 0.44252(6) 0.16574(5) 0.89611(3) 0.0253(2) Uani 1 1 d . .
Ag3 Ag 0.71587(5) 0.33645(5) 0.71743(2) 0.01324(19) Uani 1 1 d . .
Cd3A Cd 0.95923(6) 0.43635(5) 0.79207(3) 0.0271(2) Uani 1 1 d . .
Ag4 Ag 0.61706(5) 0.32794(5) 0.78128(2) 0.0147(2) Uani 1 1 d . .
Cd4A Cd 0.90435(6) 0.25714(6) 0.87948(3) 0.0269(2) Uani 1 1 d . .
Ag5 Ag 0.70204(5) 0.06969(5) 0.78188(3) 0.0189(2) Uani 1 1 d . .
Cd5A Cd 0.78432(7) 0.46969(6) 0.89261(3) 0.0333(3) Uani 1 1 d . .
Ag6 Ag 0.57628(5) 0.15280(5) 0.66202(3) 0.0185(2) Uani 1 1 d . .
Ag7 Ag 0.70404(5) 0.12554(5) 0.70017(3) 0.0173(2) Uani 1 1 d . .
Ag8 Ag 0.68407(5) 0.25489(5) 0.64950(3) 0.0161(2) Uani 1 1 d . .
Ag9 Ag 0.82840(5) 0.12169(5) 0.74684(3) 0.0188(2) Uani 1 1 d . .
Ag10 Ag 0.80883(5) 0.23442(5) 0.69262(3) 0.0165(2) Uani 1 1 d . .
Ag11 Ag 0.78208(5) 0.36075(5) 0.64432(3) 0.0182(2) Uani 1 1 d . .
Ag12 Ag 0.62157(5) 0.18809(5) 0.82241(3) 0.0184(2) Uani 1 1 d . .
Ag13 Ag 0.55166(6) 0.31277(5) 0.85444(3) 0.0221(2) Uani 1 1 d . .
Ag14 Ag 0.49960(5) 0.26123(5) 0.78297(3) 0.0194(2) Uani 1 1 d . .
Ag15 Ag 0.46330(5) 0.21506(5) 0.70894(3) 0.0192(2) Uani 1 1 d . .
Ag16 Ag 0.57930(5) 0.13384(5) 0.74834(3) 0.0179(2) Uani 1 1 d . .
Ag17 Ag 0.52858(5) 0.29329(5) 0.64796(3) 0.0184(2) Uani 1 1 d . .
Ag18 Ag 0.62636(5) 0.39102(5) 0.66658(3) 0.0162(2) Uani 1 1 d . .
Ag19 Ag 0.50466(5) 0.36496(5) 0.72402(3) 0.0176(2) Uani 1 1 d . .
Ag20 Ag 0.50042(6) 0.41716(5) 0.80122(3) 0.0208(2) Uani 1 1 d . .
Ag21 Ag 0.61806(5) 0.45333(5) 0.74628(3) 0.0165(2) Uani 1 1 d . .
Ag22 Ag 0.73760(5) 0.47171(5) 0.69346(3) 0.0176(2) Uani 1 1 d . .
Ag23 Ag 0.85074(5) 0.38057(5) 0.71276(3) 0.0174(2) Uani 1 1 d . .
Ag24 Ag 0.82433(5) 0.27260(5) 0.76911(3) 0.0169(2) Uani 1 1 d . .
Ag25 Ag 0.74479(5) 0.40997(5) 0.77826(3) 0.0170(2) Uani 1 1 d . .
Ag26 Ag 0.78194(6) 0.15839(5) 0.82289(3) 0.0196(2) Uani 1 1 d . .
Ag27 Ag 0.71119(6) 0.29343(5) 0.83354(3) 0.0195(2) Uani 1 1 d . .
Ag28 Ag 0.62912(6) 0.42990(5) 0.83485(3) 0.0210(2) Uani 1 1 d . .
Ag29 Ag 0.89574(7) 0.05208(6) 0.54746(3) 0.0308(3) Uani 1 1 d . .
Ag30 Ag 0.36203(6) 0.00418(6) 0.87101(3) 0.0305(3) Uani 1 1 d . .
Ag31 Ag 0.97217(8) 0.42883(7) 0.89779(4) 0.0460(4) Uani 1 1 d . .
Ag32 Ag 0.43777(6) 0.66647(6) 0.64248(3) 0.0310(3) Uani 1 1 d . .
Se1 Se 0.98917(9) 0.00261(9) 0.59275(5) 0.0300(4) Uani 1 1 d . .
Se2 Se 0.92224(9) 0.16658(8) 0.50877(4) 0.0270(4) Uani 1 1 d . .
Se3 Se 0.78127(10) 0.00124(9) 0.52922(5) 0.0321(4) Uani 1 1 d . .
Se4 Se 0.58999(9) 0.04133(8) 0.62166(4) 0.0263(4) Uani 1 1 d . .
Se5 Se 0.72769(8) 0.19782(7) 0.58480(4) 0.0173(3) Uani 1 1 d . .
Se6 Se 0.83415(8) 0.36895(8) 0.57375(4) 0.0210(3) Uani 1 1 d . .
Se7 Se 0.89190(8) 0.18927(7) 0.63533(4) 0.0183(3) Uani 1 1 d . .
Se8 Se 0.94357(8) 0.05523(8) 0.72158(4) 0.0222(3) Uani 1 1 d . .
Se9 Se 0.77313(8) 0.03730(7) 0.65292(4) 0.0198(3) Uani 1 1 d . .
Se10 Se 0.37498(9) 0.07176(9) 0.93318(4) 0.0302(4) Uani 1 1 d . .
Se11 Se 0.45209(9) -0.10014(8) 0.85810(4) 0.0260(3) Uani 1 1 d . .
Se12 Se 0.26501(8) 0.04289(8) 0.82581(4) 0.0249(3) Uani 1 1 d . .
Se13 Se 0.67022(9) -0.05651(8) 0.79934(4) 0.0245(3) Uani 1 1 d . .
Se14 Se 0.56117(8) 0.09769(7) 0.86784(4) 0.0197(3) Uani 1 1 d . .
Se15 Se 0.49543(10) 0.27441(9) 0.92068(4) 0.0315(4) Uani 1 1 d . .
Se16 Se 0.40091(8) 0.20689(7) 0.82612(4) 0.0194(3) Uani 1 1 d . .
Se17 Se 0.33514(8) 0.18065(8) 0.71946(4) 0.0235(3) Uani 1 1 d . .
Se18 Se 0.48544(8) 0.05152(7) 0.77410(4) 0.0195(3) Uani 1 1 d . .
Se19 Se 0.55038(9) 0.73533(8) 0.63650(5) 0.0279(4) Uani 1 1 d . .
Se20 Se 0.38631(9) 0.69063(8) 0.71234(5) 0.0277(4) Uani 1 1 d . .
Se21 Se 0.39823(9) 0.59259(8) 0.58887(5) 0.0273(4) Uani 1 1 d . .
Se22 Se 0.39162(10) 0.50548(10) 0.80373(5) 0.0400(5) Uani 1 1 d . .
Se23 Se 0.56263(8) 0.57524(7) 0.72779(4) 0.0181(3) Uani 1 1 d . .
Se24 Se 0.74299(8) 0.60075(7) 0.67445(4) 0.0201(3) Uani 1 1 d . .
Se25 Se 0.58041(8) 0.50238(7) 0.62771(4) 0.0185(3) Uani 1 1 d . .
Se26 Se 0.46964(8) 0.35468(8) 0.59069(4) 0.0223(3) Uani 1 1 d . .
Se27 Se 0.41549(8) 0.45904(7) 0.69553(4) 0.0189(3) Uani 1 1 d . .
Se28 Se 1.04584(11) 0.47810(10) 0.83804(6) 0.0414(5) Uani 1 1 d . .
Se29 Se 1.01148(10) 0.29978(9) 0.90993(5) 0.0369(4) Uani 1 1 d . .
Se30 Se 0.88060(14) 0.51838(11) 0.92958(7) 0.0591(7) Uani 1 1 d . .
Se31 Se 0.85814(9) 0.13470(8) 0.88160(4) 0.0248(3) Uani 1 1 d . .
Se32 Se 0.92887(8) 0.30395(8) 0.80708(4) 0.0221(3) Uani 1 1 d . .
Se33 Se 0.97419(8) 0.42368(8) 0.71753(4) 0.0227(3) Uani 1 1 d . .
Se34 Se 0.82730(9) 0.47902(8) 0.81666(4) 0.0241(3) Uani 1 1 d . .
Se35 Se 0.65856(11) 0.52144(10) 0.88277(5) 0.0407(5) Uani 1 1 d . .
Se36 Se 0.78142(9) 0.33094(8) 0.89058(4) 0.0259(3) Uani 1 1 d . .
C1 C 1.0169(9) 0.1815(8) 0.5206(4) 0.030(4) Uani 1 1 d . .
C2 C 1.0363(9) 0.2463(8) 0.5252(4) 0.028(4) Uani 1 1 d . .
H2 H 1.0034 0.2837 0.5233 0.034 Uiso 1 1 calc R .
C3 C 1.1051(10) 0.2584(9) 0.5326(5) 0.039(4) Uani 1 1 d . .
H3 H 1.1173 0.3033 0.5359 0.047 Uiso 1 1 calc R .
C4 C 1.1545(10) 0.2027(10) 0.5350(5) 0.041(4) Uani 1 1 d . .
H4 H 1.2005 0.2098 0.5395 0.049 Uiso 1 1 calc R .
C5 C 1.1337(9) 0.1348(9) 0.5306(5) 0.035(4) Uani 1 1 d . .
H5 H 1.1664 0.0971 0.5317 0.042 Uiso 1 1 calc R .
C6 C 1.0654(9) 0.1244(9) 0.5248(4) 0.029(4) Uani 1 1 d . .
H6 H 1.0515 0.0796 0.5236 0.035 Uiso 1 1 calc R .
C7 C 0.9799(9) -0.0945(8) 0.5964(4) 0.028(4) Uani 1 1 d . .
C8 C 1.0184(11) -0.1354(10) 0.6222(6) 0.049(5) Uani 1 1 d . .
H8 H 1.0465 -0.1143 0.6384 0.058 Uiso 1 1 calc R .
C9 C 1.0161(13) -0.2055(11) 0.6243(8) 0.069(7) Uani 1 1 d . .
H9 H 1.0412 -0.2313 0.6424 0.082 Uiso 1 1 calc R .
C10 C 0.9770(11) -0.2384(9) 0.6000(6) 0.047(5) Uani 1 1 d . .
H10 H 0.9777 -0.2865 0.6004 0.056 Uiso 1 1 calc R .
C11 C 0.9358(10) -0.1985(10) 0.5745(5) 0.040(4) Uani 1 1 d . .
H11 H 0.9080 -0.2200 0.5583 0.048 Uiso 1 1 calc R .
C12 C 0.9369(10) -0.1276(8) 0.5735(5) 0.035(4) Uani 1 1 d . .
H12 H 0.9083 -0.1013 0.5573 0.042 Uiso 1 1 calc R .
C13 C 0.7613(10) 0.0643(9) 0.4864(5) 0.038(4) Uani 1 1 d . .
C14 C 0.6990(11) 0.1016(11) 0.4832(5) 0.047(5) Uani 1 1 d . .
H14 H 0.6631 0.0965 0.5020 0.056 Uiso 1 1 calc R .
C15 C 0.6886(15) 0.1467(13) 0.4526(6) 0.064(7) Uani 1 1 d . .
H15 H 0.6462 0.1729 0.4516 0.077 Uiso 1 1 calc R .
C16 C 0.7376(16) 0.1535(12) 0.4246(6) 0.062(7) Uani 1 1 d . .
H16 H 0.7292 0.1834 0.4037 0.074 Uiso 1 1 calc R .
C17 C 0.8000(15) 0.1170(14) 0.4265(6) 0.065(7) Uani 1 1 d . .
H17 H 0.8341 0.1223 0.4067 0.078 Uiso 1 1 calc R .
C18 C 0.8145(11) 0.0714(12) 0.4574(5) 0.050(5) Uani 1 1 d . .
H18 H 0.8577 0.0468 0.4586 0.060 Uiso 1 1 calc R .
C19 C 0.5200(9) 0.0453(10) 0.5855(5) 0.038(4) Uani 1 1 d . .
C20 C 0.4735(10) 0.1031(11) 0.5815(5) 0.043(5) Uani 1 1 d . .
H20 H 0.4781 0.1434 0.5948 0.052 Uiso 1 1 calc R .
C21 C 0.4198(12) 0.0988(13) 0.5571(7) 0.062(6) Uani 1 1 d . .
H21 H 0.3893 0.1377 0.5538 0.075 Uiso 1 1 calc R .
C22 C 0.4100(12) 0.0420(14) 0.5384(7) 0.068(7) Uani 1 1 d . .
H22 H 0.3720 0.0415 0.5233 0.082 Uiso 1 1 calc R .
C23 C 0.4560(15) -0.0170(15) 0.5411(7) 0.075(8) Uani 1 1 d . .
H23 H 0.4508 -0.0562 0.5270 0.089 Uiso 1 1 calc R .
C24 C 0.5117(12) -0.0149(10) 0.5664(6) 0.051(5) Uani 1 1 d . .
H24 H 0.5421 -0.0538 0.5699 0.061 Uiso 1 1 calc R .
C25 C 0.6615(9) 0.2392(8) 0.5502(4) 0.030(4) Uani 1 1 d . .
C26 C 0.6006(8) 0.2073(10) 0.5455(4) 0.032(4) Uani 1 1 d . .
H26 H 0.5911 0.1671 0.5594 0.039 Uiso 1 1 calc R .
C27 C 0.5548(10) 0.2361(11) 0.5199(5) 0.044(5) Uani 1 1 d . .
H27 H 0.5152 0.2136 0.5155 0.052 Uiso 1 1 calc R .
C28 C 0.5659(9) 0.2968(10) 0.5008(5) 0.035(4) Uani 1 1 d . .
H28 H 0.5344 0.3153 0.4834 0.042 Uiso 1 1 calc R .
C29 C 0.6718(11) 0.3014(10) 0.5326(5) 0.044(5) Uani 1 1 d . .
H29 H 0.7107 0.3249 0.5371 0.053 Uiso 1 1 calc R .
C30 C 0.6222(11) 0.3296(10) 0.5071(6) 0.050(5) Uani 1 1 d . .
H30 H 0.6290 0.3719 0.4946 0.060 Uiso 1 1 calc R .
C31 C 0.9279(8) 0.3922(7) 0.5754(4) 0.021(3) Uani 1 1 d . .
C32 C 0.9610(9) 0.4210(7) 0.5414(4) 0.026(4) Uani 1 1 d . .
H32 H 0.9367 0.4271 0.5191 0.031 Uiso 1 1 calc R .
C33 C 1.0278(9) 0.4397(8) 0.5411(5) 0.032(4) Uani 1 1 d . .
H33 H 1.0485 0.4588 0.5188 0.038 Uiso 1 1 calc R .
C34 C 1.0645(9) 0.4304(9) 0.5734(6) 0.040(5) Uani 1 1 d . .
H34 H 1.1104 0.4423 0.5729 0.048 Uiso 1 1 calc R .
C35 C 1.0330(9) 0.4030(10) 0.6073(5) 0.036(4) Uani 1 1 d . .
H35 H 1.0577 0.3980 0.6294 0.043 Uiso 1 1 calc R .
C36 C 0.9659(8) 0.3835(8) 0.6082(4) 0.027(3) Uani 1 1 d . .
H36 H 0.9458 0.3644 0.6307 0.032 Uiso 1 1 calc R .
C37 C 0.9842(8) 0.2056(7) 0.6479(4) 0.020(3) Uani 1 1 d . .
C38 C 0.9969(8) 0.2405(7) 0.6805(4) 0.021(3) Uani 1 1 d . .
H38 H 0.9592 0.2585 0.6961 0.025 Uiso 1 1 calc R .
C39 C 1.0627(9) 0.2495(8) 0.6906(4) 0.027(3) Uani 1 1 d . .
H39 H 1.0698 0.2734 0.7126 0.032 Uiso 1 1 calc R .
C40 C 1.1177(9) 0.2230(10) 0.6679(5) 0.039(4) Uani 1 1 d . .
H40 H 1.1626 0.2303 0.6743 0.046 Uiso 1 1 calc R .
C41 C 1.1093(9) 0.1857(11) 0.6358(5) 0.041(4) Uani 1 1 d . .
H41 H 1.1477 0.1667 0.6211 0.049 Uiso 1 1 calc R .
C42 C 1.0423(9) 0.1772(9) 0.6259(5) 0.033(4) Uani 1 1 d . .
H42 H 1.0356 0.1520 0.6043 0.039 Uiso 1 1 calc R .
C43 C 0.9271(9) -0.0397(8) 0.7312(4) 0.030(4) Uani 1 1 d . .
C44 C 0.9809(13) -0.0894(9) 0.7274(7) 0.062(7) Uani 1 1 d . .
H44 H 1.0252 -0.0763 0.7196 0.074 Uiso 1 1 calc R .
C45 C 0.9717(13) -0.1586(10) 0.7347(7) 0.060(6) Uani 1 1 d . .
H45 H 1.0094 -0.1913 0.7319 0.072 Uiso 1 1 calc R .
C46 C 0.9058(11) -0.1794(10) 0.7463(5) 0.043(5) Uani 1 1 d . .
H46 H 0.8987 -0.2259 0.7512 0.052 Uiso 1 1 calc R .
C47 C 0.8523(12) -0.1297(10) 0.7502(7) 0.059(6) Uani 1 1 d . .
H47 H 0.8082 -0.1427 0.7582 0.071 Uiso 1 1 calc R .
C48 C 0.8612(10) -0.0621(9) 0.7428(7) 0.049(5) Uani 1 1 d . .
H48 H 0.8231 -0.0297 0.7455 0.058 Uiso 1 1 calc R .
C49 C 0.7558(8) -0.0583(7) 0.6641(4) 0.022(3) Uani 1 1 d . .
C50 C 0.7967(11) -0.1092(9) 0.6447(5) 0.042(4) Uani 1 1 d . .
H50 H 0.8320 -0.0975 0.6268 0.051 Uiso 1 1 calc R .
C51 C 0.7842(13) -0.1793(9) 0.6525(6) 0.055(6) Uani 1 1 d . .
H51 H 0.8109 -0.2143 0.6394 0.066 Uiso 1 1 calc R .
C52 C 0.7327(13) -0.1953(10) 0.6795(6) 0.055(6) Uani 1 1 d . .
H52 H 0.7251 -0.2414 0.6851 0.066 Uiso 1 1 calc R .
C53 C 0.7063(11) -0.0766(9) 0.6903(5) 0.042(5) Uani 1 1 d . .
H53 H 0.6801 -0.0420 0.7040 0.051 Uiso 1 1 calc R .
C54 C 0.6926(13) -0.1448(10) 0.6979(5) 0.054(6) Uani 1 1 d . .
H54 H 0.6564 -0.1558 0.7155 0.065 Uiso 1 1 calc R .
C55 C 0.2872(10) 0.1213(11) 0.9484(4) 0.043(5) Uani 1 1 d . .
C56 C 0.2834(17) 0.1661(17) 0.9779(9) 0.090(9) Uani 1 1 d . U
H56 H 0.3235 0.1743 0.9900 0.108 Uiso 1 1 calc R .
C57 C 0.2194(18) 0.2001(19) 0.9901(10) 0.098(10) Uani 1 1 d . U
H57 H 0.2172 0.2313 1.0101 0.117 Uiso 1 1 calc R .
C58 C 0.1621(15) 0.1880(16) 0.9734(8) 0.078(7) Uani 1 1 d . U
H58 H 0.1195 0.2095 0.9822 0.093 Uiso 1 1 calc R .
C59 C 0.1651(17) 0.1470(17) 0.9452(9) 0.089(8) Uani 1 1 d . U
H59 H 0.1241 0.1378 0.9343 0.106 Uiso 1 1 calc R .
C60 C 0.2264(15) 0.1162(16) 0.9305(9) 0.081(8) Uani 1 1 d . U
H60 H 0.2273 0.0913 0.9080 0.097 Uiso 1 1 calc R .
C61 C 0.2473(8) -0.0331(8) 0.7945(5) 0.029(4) Uani 1 1 d . .
C62 C 0.2178(16) -0.0233(12) 0.7613(7) 0.073(8) Uani 1 1 d . .
H62 H 0.2101 0.0217 0.7517 0.088 Uiso 1 1 calc R .
C63 C 0.1978(16) -0.0783(13) 0.7399(8) 0.076(8) Uani 1 1 d . .
H63 H 0.1714 -0.0691 0.7187 0.091 Uiso 1 1 calc R .
C64 C 0.2165(11) -0.1429(10) 0.7502(6) 0.048(5) Uani 1 1 d . .
H64 H 0.2076 -0.1795 0.7349 0.057 Uiso 1 1 calc R .
C65 C 0.2498(15) -0.1551(12) 0.7842(7) 0.065(7) Uani 1 1 d . .
H65 H 0.2618 -0.2002 0.7925 0.079 Uiso 1 1 calc R .
C66 C 0.2646(15) -0.1005(11) 0.8052(7) 0.065(7) Uani 1 1 d . .
H66 H 0.2874 -0.1092 0.8277 0.078 Uiso 1 1 calc R .
C67 C 0.4864(9) -0.1261(8) 0.9082(5) 0.030(4) Uani 1 1 d . .
C68 C 0.513(2) -0.085(2) 0.9301(10) 0.108(11) Uani 1 1 d . U
H68 H 0.5156 -0.0394 0.9223 0.129 Uiso 1 1 calc R .
C69 C 0.5383(15) -0.1078(15) 0.9657(8) 0.076(7) Uani 1 1 d . U
H69 H 0.5588 -0.0765 0.9805 0.091 Uiso 1 1 calc R .
C70 C 0.5337(12) -0.1703(11) 0.9784(6) 0.055(6) Uani 1 1 d . .
H70 H 0.5437 -0.1825 1.0035 0.066 Uiso 1 1 calc R .
C71 C 0.513(2) -0.220(3) 0.9536(13) 0.135(14) Uani 1 1 d . U
H71 H 0.5147 -0.2666 0.9604 0.162 Uiso 1 1 calc R .
C72 C 0.490(2) -0.194(2) 0.9169(11) 0.115(12) Uani 1 1 d . U
H72 H 0.4774 -0.2244 0.8991 0.138 Uiso 1 1 calc R .
C78 C 0.7747(14) -0.0446(13) 0.8543(8) 0.39(7) Uani 1 1 d . U
H78 H 0.7865 -0.0063 0.8393 0.473 Uiso 1 1 calc R .
C73 C 0.7200(8) -0.0824(8) 0.8448(4) 0.033(4) Uani 1 1 d G U
C74 C 0.7024(11) -0.1397(10) 0.8673(6) 0.117(12) Uani 1 1 d G U
H74 H 0.6658 -0.1650 0.8609 0.140 Uiso 1 1 calc R .
C75 C 0.7393(12) -0.1591(10) 0.8994(5) 0.089(8) Uani 1 1 d G U
H75 H 0.7275 -0.1974 0.9144 0.107 Uiso 1 1 calc R .
C76 C 0.7939(12) -0.1213(14) 0.9089(6) 0.092(9) Uani 1 1 d G U
H76 H 0.8187 -0.1343 0.9303 0.111 Uiso 1 1 calc R .
C77 C 0.8116(16) -0.0640(17) 0.8864(9) 0.79(16) Uani 1 1 d G U
H77 H 0.8482 -0.0387 0.8928 0.953 Uiso 1 1 calc R .
C79 C 0.6113(7) 0.0782(7) 0.9125(3) 0.027(4) Uani 1 1 d . .
C80 C 0.6665(10) 0.1164(9) 0.9208(5) 0.111(11) Uani 1 1 d G U
H80 H 0.6790 0.1529 0.9045 0.133 Uiso 1 1 calc R .
C81 C 0.7031(9) 0.1000(10) 0.9533(5) 0.124(13) Uani 1 1 d G U
H81 H 0.7400 0.1255 0.9588 0.149 Uiso 1 1 calc R .
C82 C 0.6844(10) 0.0454(10) 0.9777(4) 0.059(6) Uani 1 1 d G U
H82 H 0.7089 0.0344 0.9995 0.070 Uiso 1 1 calc R .
C83 C 0.6292(11) 0.0072(10) 0.9695(5) 0.145(16) Uani 1 1 d G U
H83 H 0.6168 -0.0293 0.9858 0.175 Uiso 1 1 calc R .
C84 C 0.5927(9) 0.0236(9) 0.9369(5) 0.113(11) Uani 1 1 d G U
H84 H 0.5557 -0.0020 0.9314 0.136 Uiso 1 1 calc R .
C85 C 0.4082(14) 0.3334(10) 0.9289(6) 0.057(6) Uani 1 1 d . .
C86 C 0.3881(12) 0.3834(11) 0.9040(6) 0.053(5) Uani 1 1 d . .
H86 H 0.4155 0.3910 0.8815 0.064 Uiso 1 1 calc R .
C87 C 0.3268(14) 0.4243(13) 0.9113(8) 0.072(7) Uani 1 1 d . .
H87 H 0.3158 0.4619 0.8950 0.086 Uiso 1 1 calc R .
C88 C 0.2830(19) 0.410(3) 0.9417(12) 0.135(16) Uani 1 1 d . .
H88 H 0.2371 0.4290 0.9429 0.162 Uiso 1 1 calc R .
C89 C 0.306(3) 0.370(3) 0.9696(19) 0.18(2) Uani 1 1 d . U
H89 H 0.2859 0.3717 0.9945 0.212 Uiso 1 1 calc R .
C90 C 0.367(2) 0.320(2) 0.9597(12) 0.122(13) Uani 1 1 d . U
H90 H 0.3756 0.2809 0.9749 0.147 Uiso 1 1 calc R .
C91 C 0.3217(9) 0.2701(9) 0.8357(5) 0.034(4) Uani 1 1 d . .
C92 C 0.3135(12) 0.3303(10) 0.8120(8) 0.066(7) Uani 1 1 d . .
H92 H 0.3447 0.3415 0.7917 0.079 Uiso 1 1 calc R .
C93 C 0.2460(15) 0.3755(15) 0.8242(9) 0.078(7) Uani 1 1 d . U
H93 H 0.2335 0.4158 0.8103 0.093 Uiso 1 1 calc R .
C94 C 0.2080(16) 0.3568(16) 0.8532(9) 0.080(8) Uani 1 1 d . U
H94 H 0.1698 0.3869 0.8603 0.096 Uiso 1 1 calc R .
C95 C 0.2159(14) 0.3015(15) 0.8739(8) 0.073(7) Uani 1 1 d . U
H95 H 0.1833 0.2914 0.8938 0.088 Uiso 1 1 calc R .
C96 C 0.2746(9) 0.2572(14) 0.8658(6) 0.055(6) Uani 1 1 d . .
H96 H 0.2823 0.2176 0.8812 0.066 Uiso 1 1 calc R .
C97 C 0.3222(10) 0.1051(10) 0.6865(5) 0.038(4) Uani 1 1 d . .
C98 C 0.2576(12) 0.0904(10) 0.6783(7) 0.057(6) Uani 1 1 d . .
H98 H 0.2193 0.1161 0.6897 0.069 Uiso 1 1 calc R .
C99 C 0.2464(13) 0.0382(13) 0.6534(8) 0.072(8) Uani 1 1 d . .
H99 H 0.2010 0.0297 0.6486 0.086 Uiso 1 1 calc R .
C100 C 0.3005(14) -0.0010(12) 0.6358(7) 0.062(6) Uani 1 1 d . .
H100 H 0.2924 -0.0353 0.6188 0.075 Uiso 1 1 calc R .
C101 C 0.3703(15) 0.0119(12) 0.6441(6) 0.067(7) Uani 1 1 d . .
H101 H 0.4084 -0.0138 0.6326 0.081 Uiso 1 1 calc R .
C102 C 0.3795(10) 0.0631(10) 0.6695(6) 0.043(4) Uani 1 1 d . .
H102 H 0.4245 0.0707 0.6757 0.052 Uiso 1 1 calc R .
C103 C 0.4746(10) -0.0242(9) 0.7413(6) 0.041(4) Uani 1 1 d . .
C104 C 0.5210(12) -0.0393(10) 0.7113(6) 0.051(5) Uani 1 1 d . .
H104 H 0.5601 -0.0143 0.7065 0.061 Uiso 1 1 calc R .
C105 C 0.5084(14) -0.0934(10) 0.6879(7) 0.062(6) Uani 1 1 d . .
H105 H 0.5377 -0.1025 0.6661 0.075 Uiso 1 1 calc R .
C106 C 0.4545(12) -0.1331(11) 0.6963(7) 0.061(6) Uani 1 1 d . .
H106 H 0.4473 -0.1688 0.6801 0.074 Uiso 1 1 calc R .
C107 C 0.4112(13) -0.1218(11) 0.7277(6) 0.055(6) Uani 1 1 d . .
H107 H 0.3756 -0.1507 0.7341 0.066 Uiso 1 1 calc R .
C108 C 0.4207(12) -0.0660(10) 0.7505(7) 0.055(6) Uani 1 1 d . .
H108 H 0.3906 -0.0567 0.7720 0.066 Uiso 1 1 calc R .
C109 C 0.8673(14) 0.4859(14) 0.9832(7) 0.069(6) Uani 1 1 d . U
C110 C 0.815(2) 0.4394(19) 0.9958(10) 0.107(11) Uani 1 1 d . U
H110 H 0.7903 0.4209 0.9770 0.128 Uiso 1 1 calc R .
C111 C 0.798(3) 0.419(3) 1.0355(13) 0.141(15) Uani 1 1 d . U
H111 H 0.7623 0.3916 1.0437 0.170 Uiso 1 1 calc R .
C112 C 0.8460(19) 0.4488(19) 1.0612(10) 0.098(9) Uani 1 1 d . U
H112 H 0.8428 0.4363 1.0873 0.118 Uiso 1 1 calc R .
C113 C 0.8904(17) 0.4895(17) 1.0499(8) 0.086(8) Uani 1 1 d . U
H113 H 0.9159 0.5086 1.0681 0.103 Uiso 1 1 calc R .
C114 C 0.9035(19) 0.5075(19) 1.0122(9) 0.098(9) Uani 1 1 d . U
H114 H 0.9393 0.5363 1.0059 0.117 Uiso 1 1 calc R .
C115 C 0.9885(14) 0.2764(10) 0.9646(5) 0.060(7) Uani 1 1 d . .
C116 C 0.9901(16) 0.3232(15) 0.9917(7) 0.076(7) Uani 1 1 d . U
H116 H 0.9993 0.3685 0.9847 0.091 Uiso 1 1 calc R .
C117 C 0.978(2) 0.305(2) 1.0298(13) 0.130(14) Uani 1 1 d . U
H117 H 0.9803 0.3383 1.0484 0.156 Uiso 1 1 calc R .
C118 C 0.9635(19) 0.2401(18) 1.0410(10) 0.098(9) Uani 1 1 d . U
H118 H 0.9562 0.2278 1.0669 0.117 Uiso 1 1 calc R .
C119 C 0.9597(15) 0.1935(14) 1.0128(7) 0.072(7) Uani 1 1 d . .
H119 H 0.9506 0.1482 1.0196 0.087 Uiso 1 1 calc R .
C120 C 0.9694(13) 0.2124(12) 0.9740(6) 0.056(6) Uani 1 1 d . .
H120 H 0.9627 0.1813 0.9549 0.067 Uiso 1 1 calc R .
C121 C 1.0217(11) 0.5750(10) 0.8335(6) 0.045(5) Uani 1 1 d . .
C122 C 1.0167(9) 0.6077(9) 0.7978(5) 0.035(4) Uani 1 1 d . .
H122 H 1.0248 0.5815 0.7758 0.042 Uiso 1 1 calc R .
C123 C 1.0000(11) 0.6776(10) 0.7940(6) 0.046(5) Uani 1 1 d . .
H123 H 0.9957 0.6979 0.7696 0.055 Uiso 1 1 calc R .
C124 C 0.9897(14) 0.7178(11) 0.8263(6) 0.061(6) Uani 1 1 d . .
H124 H 0.9832 0.7657 0.8235 0.073 Uiso 1 1 calc R .
C125 C 0.9889(16) 0.6877(10) 0.8625(7) 0.072(8) Uani 1 1 d . .
H125 H 0.9778 0.7143 0.8842 0.087 Uiso 1 1 calc R .
C126 C 1.0052(13) 0.6166(10) 0.8661(6) 0.054(6) Uani 1 1 d . .
H126 H 1.0051 0.5959 0.8906 0.065 Uiso 1 1 calc R .
C127 C 0.9625(9) 0.5200(8) 0.7040(5) 0.027(3) Uani 1 1 d . .
C128 C 1.0132(8) 0.5483(8) 0.6786(4) 0.027(3) Uani 1 1 d . .
H128 H 1.0514 0.5208 0.6686 0.032 Uiso 1 1 calc R .
C129 C 1.0047(9) 0.6203(8) 0.6687(5) 0.031(4) Uani 1 1 d . .
H129 H 1.0365 0.6397 0.6511 0.037 Uiso 1 1 calc R .
C130 C 0.9500(8) 0.6607(8) 0.6847(5) 0.029(4) Uani 1 1 d . .
H130 H 0.9451 0.7077 0.6781 0.035 Uiso 1 1 calc R .
C131 C 0.9023(9) 0.6328(8) 0.7104(5) 0.031(4) Uani 1 1 d . .
H131 H 0.8659 0.6616 0.7214 0.037 Uiso 1 1 calc R .
C132 C 0.9067(7) 0.5634(7) 0.7204(4) 0.020(3) Uani 1 1 d . .
H132 H 0.8736 0.5453 0.7378 0.024 Uiso 1 1 calc R .
C133 C 0.8036(8) 0.5764(8) 0.8090(4) 0.028(3) Uani 1 1 d . .
C134 C 0.8282(12) 0.6247(10) 0.8313(6) 0.051(5) Uani 1 1 d . .
H134 H 0.8571 0.6099 0.8507 0.061 Uiso 1 1 calc R .
C135 C 0.8120(14) 0.6939(11) 0.8261(8) 0.069(7) Uani 1 1 d . .
H135 H 0.8314 0.7253 0.8412 0.083 Uiso 1 1 calc R .
C136 C 0.7669(10) 0.7175(9) 0.7985(7) 0.051(6) Uani 1 1 d . .
H136 H 0.7543 0.7645 0.7955 0.061 Uiso 1 1 calc R .
C137 C 0.7409(9) 0.6696(9) 0.7755(5) 0.036(4) Uani 1 1 d . .
H137 H 0.7119 0.6845 0.7561 0.043 Uiso 1 1 calc R .
C138 C 0.7581(9) 0.5992(8) 0.7813(4) 0.028(3) Uani 1 1 d . .
H138 H 0.7389 0.5671 0.7665 0.033 Uiso 1 1 calc R .
C140 C 0.6572(18) 0.502(2) 0.9620(11) 0.26(4) Uani 1 1 d . U
H140 H 0.6958 0.5278 0.9590 0.313 Uiso 1 1 calc R .
C139 C 0.6203(14) 0.4887(14) 0.9303(7) 0.087(8) Uani 1 1 d G U
C144 C 0.5627(14) 0.4495(16) 0.9348(9) 0.124(13) Uani 1 1 d G U
H144 H 0.5379 0.4409 0.9136 0.149 Uiso 1 1 calc R .
C143 C 0.5421(19) 0.4232(19) 0.9710(12) 0.24(3) Uani 1 1 d G U
H143 H 0.5035 0.3970 0.9740 0.283 Uiso 1 1 calc R .
C142 C 0.579(3) 0.436(2) 1.0027(8) 0.23(3) Uani 1 1 d G U
H142 H 0.5652 0.4185 1.0269 0.280 Uiso 1 1 calc R .
C141 C 0.637(3) 0.475(3) 0.9982(9) 0.44(8) Uani 1 1 d G U
H141 H 0.6613 0.4839 1.0194 0.524 Uiso 1 1 calc R .
C145 C 0.7450(9) 0.2941(10) 0.9397(5) 0.040(4) Uani 1 1 d . .
C146 C 0.6747(16) 0.2908(17) 0.9469(8) 0.085(8) Uani 1 1 d . U
H146 H 0.6448 0.3036 0.9276 0.102 Uiso 1 1 calc R .
C147 C 0.647(2) 0.268(2) 0.9833(12) 0.127(13) Uani 1 1 d . U
H147 H 0.5995 0.2698 0.9891 0.153 Uiso 1 1 calc R .
C148 C 0.6939(16) 0.2437(16) 1.0103(8) 0.083(8) Uani 1 1 d . U
H148 H 0.6781 0.2207 1.0327 0.100 Uiso 1 1 calc R .
C149 C 0.7602(14) 0.2534(16) 1.0039(5) 0.077(9) Uani 1 1 d . .
H149 H 0.7898 0.2442 1.0237 0.093 Uiso 1 1 calc R .
C150 C 0.7878(11) 0.2770(14) 0.9681(6) 0.061(6) Uani 1 1 d . .
H150 H 0.8355 0.2809 0.9640 0.073 Uiso 1 1 calc R .
C151 C 0.9393(9) 0.0795(8) 0.8622(4) 0.027(4) Uani 1 1 d . .
C152 C 0.9333(13) 0.0270(11) 0.8369(6) 0.060(6) Uani 1 1 d . .
H152 H 0.8900 0.0206 0.8277 0.072 Uiso 1 1 calc R .
C153 C 0.9913(13) -0.0166(12) 0.8248(6) 0.062(6) Uani 1 1 d . .
H153 H 0.9867 -0.0534 0.8087 0.074 Uiso 1 1 calc R .
C154 C 1.0553(13) -0.0040(13) 0.8373(6) 0.062(6) Uani 1 1 d . .
H154 H 1.0941 -0.0322 0.8288 0.075 Uiso 1 1 calc R .
C155 C 1.0646(12) 0.0494(11) 0.8622(6) 0.057(6) Uani 1 1 d . .
H155 H 1.1081 0.0572 0.8706 0.068 Uiso 1 1 calc R .
C156 C 1.0035(10) 0.0908(10) 0.8738(5) 0.044(5) Uani 1 1 d . .
H156 H 1.0074 0.1275 0.8900 0.053 Uiso 1 1 calc R .
C157 C 1.0156(8) 0.2512(7) 0.7931(4) 0.020(3) Uani 1 1 d . .
C158 C 1.0782(8) 0.2796(8) 0.7963(4) 0.027(3) Uani 1 1 d . .
H158 H 1.0785 0.3248 0.8047 0.033 Uiso 1 1 calc R .
C159 C 1.1405(9) 0.2422(9) 0.7874(5) 0.034(4) Uani 1 1 d . .
H159 H 1.1827 0.2616 0.7897 0.041 Uiso 1 1 calc R .
C160 C 1.0135(9) 0.1833(7) 0.7819(4) 0.025(3) Uani 1 1 d . .
H160 H 0.9710 0.1640 0.7808 0.029 Uiso 1 1 calc R .
C161 C 1.0773(9) 0.1435(8) 0.7723(4) 0.029(4) Uani 1 1 d . .
H161 H 1.0771 0.0979 0.7645 0.034 Uiso 1 1 calc R .
C162 C 1.1391(10) 0.1740(9) 0.7748(5) 0.039(4) Uani 1 1 d . .
H162 H 1.1808 0.1489 0.7679 0.046 Uiso 1 1 calc R .
C163 C 0.2981(8) 0.5925(9) 0.5928(4) 0.028(3) Uani 1 1 d . .
C164 C 0.2641(10) 0.5412(10) 0.6128(5) 0.038(4) Uani 1 1 d . .
H164 H 0.2892 0.5061 0.6259 0.046 Uiso 1 1 calc R .
C165 C 0.1907(10) 0.5426(12) 0.6131(6) 0.048(5) Uani 1 1 d . .
H165 H 0.1676 0.5087 0.6271 0.058 Uiso 1 1 calc R .
C166 C 0.1522(10) 0.5934(12) 0.5931(6) 0.051(5) Uani 1 1 d . .
H166 H 0.1040 0.5938 0.5929 0.061 Uiso 1 1 calc R .
C167 C 0.1889(12) 0.6430(13) 0.5736(6) 0.059(6) Uani 1 1 d . .
H167 H 0.1640 0.6777 0.5601 0.071 Uiso 1 1 calc R .
C168 C 0.2604(10) 0.6448(11) 0.5728(6) 0.046(5) Uani 1 1 d . .
H168 H 0.2829 0.6798 0.5594 0.055 Uiso 1 1 calc R .
C169 C 0.5939(8) 0.7421(9) 0.5852(5) 0.036(4) Uani 1 1 d . .
C170 C 0.5863(10) 0.6922(10) 0.5571(5) 0.042(4) Uani 1 1 d . .
H170 H 0.5592 0.6552 0.5633 0.051 Uiso 1 1 calc R .
C171 C 0.6193(12) 0.6978(14) 0.5202(6) 0.061(6) Uani 1 1 d . .
H171 H 0.6161 0.6636 0.5023 0.073 Uiso 1 1 calc R .
C172 C 0.6561(13) 0.7541(17) 0.5108(7) 0.074(8) Uani 1 1 d . .
H172 H 0.6750 0.7598 0.4857 0.089 Uiso 1 1 calc R .
C173 C 0.6658(11) 0.8025(13) 0.5377(8) 0.064(7) Uani 1 1 d . .
H173 H 0.6940 0.8384 0.5311 0.077 Uiso 1 1 calc R .
C174 C 0.6324(12) 0.7983(12) 0.5762(7) 0.062(6) Uani 1 1 d . .
H174 H 0.6367 0.8321 0.5942 0.075 Uiso 1 1 calc R .
C175 C 0.2880(9) 0.6834(8) 0.7127(5) 0.033(4) Uani 1 1 d . .
C176 C 0.2529(10) 0.6953(9) 0.6794(5) 0.039(4) Uani 1 1 d . .
H176 H 0.2775 0.7045 0.6561 0.046 Uiso 1 1 calc R .
C177 C 0.1802(10) 0.6934(12) 0.6807(6) 0.050(5) Uani 1 1 d . .
H177 H 0.1570 0.7010 0.6582 0.060 Uiso 1 1 calc R .
C178 C 0.1428(10) 0.6804(12) 0.7150(6) 0.052(6) Uani 1 1 d . .
H178 H 0.0945 0.6803 0.7159 0.062 Uiso 1 1 calc R .
C179 C 0.1785(9) 0.6678(11) 0.7476(5) 0.045(5) Uani 1 1 d . .
H179 H 0.1541 0.6573 0.7707 0.054 Uiso 1 1 calc R .
C180 C 0.2499(10) 0.6703(9) 0.7469(6) 0.040(4) Uani 1 1 d . .
H180 H 0.2726 0.6631 0.7696 0.049 Uiso 1 1 calc R .
C181 C 0.3742(9) 0.3318(8) 0.5957(4) 0.029(4) Uani 1 1 d . .
C182 C 0.3564(11) 0.2683(10) 0.6125(6) 0.046(5) Uani 1 1 d . .
H182 H 0.3904 0.2381 0.6229 0.055 Uiso 1 1 calc R .
C183 C 0.2890(12) 0.2511(11) 0.6135(5) 0.052(6) Uani 1 1 d . .
H183 H 0.2771 0.2082 0.6235 0.063 Uiso 1 1 calc R .
C184 C 0.2372(11) 0.2997(12) 0.5990(6) 0.055(6) Uani 1 1 d . .
H184 H 0.1902 0.2916 0.6019 0.066 Uiso 1 1 calc R .
C185 C 0.2582(13) 0.3575(14) 0.5811(8) 0.076(8) Uani 1 1 d . .
H185 H 0.2255 0.3877 0.5696 0.091 Uiso 1 1 calc R .
C186 C 0.3248(12) 0.3731(12) 0.5793(7) 0.063(7) Uani 1 1 d . .
H186 H 0.3372 0.4134 0.5663 0.076 Uiso 1 1 calc R .
C187 C 0.3025(9) 0.3702(9) 0.7024(6) 0.042(5) Uani 1 1 d . .
H187 H 0.3370 0.3353 0.6963 0.051 Uiso 1 1 calc R .
C188 C 0.2337(11) 0.3553(10) 0.7092(8) 0.059(6) Uani 1 1 d . .
H188 H 0.2217 0.3099 0.7076 0.071 Uiso 1 1 calc R .
C189 C 0.1823(10) 0.4078(11) 0.7186(7) 0.054(6) Uani 1 1 d . .
H189 H 0.1365 0.3973 0.7246 0.064 Uiso 1 1 calc R .
C190 C 0.2004(10) 0.4757(11) 0.7187(6) 0.045(5) Uani 1 1 d . .
H190 H 0.1660 0.5111 0.7240 0.054 Uiso 1 1 calc R .
C191 C 0.2684(9) 0.4915(9) 0.7111(5) 0.035(4) Uani 1 1 d . .
H191 H 0.2799 0.5373 0.7103 0.042 Uiso 1 1 calc R .
C192 C 0.3189(8) 0.4384(8) 0.7048(4) 0.023(3) Uani 1 1 d . .
C193 C 0.4160(13) 0.5810(11) 0.8389(6) 0.104(10) Uani 1 1 d . U
C198 C 0.3952(12) 0.6506(12) 0.8332(6) 0.102(10) Uani 1 1 d G U
H198 H 0.3714 0.6649 0.8116 0.123 Uiso 1 1 calc R .
C197 C 0.4098(15) 0.6989(9) 0.8598(8) 0.129(14) Uani 1 1 d G U
H197 H 0.3959 0.7454 0.8561 0.155 Uiso 1 1 calc R .
C196 C 0.4453(16) 0.6775(11) 0.8921(7) 0.22(3) Uani 1 1 d G U
H196 H 0.4551 0.7097 0.9099 0.265 Uiso 1 1 calc R .
C195 C 0.4662(12) 0.6078(12) 0.8978(5) 0.093(9) Uani 1 1 d G U
H195 H 0.4899 0.5935 0.9194 0.112 Uiso 1 1 calc R .
C194 C 0.4515(11) 0.5596(9) 0.8712(6) 0.080(8) Uani 1 1 d G .
H194 H 0.4655 0.5130 0.8749 0.096 Uiso 1 1 calc R .
C199 C 0.5677(8) 0.6473(7) 0.7641(4) 0.022(3) Uani 1 1 d . .
C200 C 0.5808(9) 0.6318(8) 0.8019(4) 0.029(4) Uani 1 1 d . .
H200 H 0.5871 0.5859 0.8104 0.035 Uiso 1 1 calc R .
C201 C 0.5846(11) 0.6851(10) 0.8272(5) 0.043(5) Uani 1 1 d . .
H201 H 0.5931 0.6745 0.8528 0.051 Uiso 1 1 calc R .
C202 C 0.5762(11) 0.7520(9) 0.8157(6) 0.046(5) Uani 1 1 d . .
H202 H 0.5808 0.7867 0.8331 0.056 Uiso 1 1 calc R .
C203 C 0.5605(10) 0.7695(9) 0.7777(5) 0.039(4) Uani 1 1 d . .
H203 H 0.5514 0.8156 0.7702 0.047 Uiso 1 1 calc R .
C204 C 0.5589(8) 0.7167(7) 0.7514(4) 0.024(3) Uani 1 1 d . .
H204 H 0.5520 0.7274 0.7257 0.028 Uiso 1 1 calc R .
C205 C 0.7955(8) 0.6063(7) 0.6263(4) 0.019(3) Uani 1 1 d . .
C206 C 0.8583(9) 0.5663(7) 0.6203(5) 0.027(3) Uani 1 1 d . .
H206 H 0.8725 0.5346 0.6393 0.032 Uiso 1 1 calc R .
C207 C 0.9001(10) 0.5731(9) 0.5866(5) 0.036(4) Uani 1 1 d . .
H207 H 0.9415 0.5456 0.5827 0.043 Uiso 1 1 calc R .
C208 C 0.8792(10) 0.6209(9) 0.5591(5) 0.040(4) Uani 1 1 d . .
H208 H 0.9076 0.6260 0.5366 0.048 Uiso 1 1 calc R .
C209 C 0.8179(9) 0.6615(9) 0.5635(5) 0.034(4) Uani 1 1 d . .
H209 H 0.8052 0.6930 0.5440 0.041 Uiso 1 1 calc R .
C210 C 0.7737(9) 0.6560(8) 0.5974(4) 0.028(3) Uani 1 1 d . .
H210 H 0.7322 0.6835 0.6007 0.034 Uiso 1 1 calc R .
C211 C 0.6239(8) 0.5027(7) 0.5764(4) 0.023(3) Uani 1 1 d . U
C212 C 0.6951(8) 0.5038(7) 0.5704(4) 0.021(3) Uani 1 1 d . U
H212 H 0.7227 0.5027 0.5914 0.025 Uiso 1 1 calc R .
C213 C 0.7259(9) 0.5066(9) 0.5332(5) 0.032(4) Uani 1 1 d . .
H213 H 0.7741 0.5064 0.5294 0.038 Uiso 1 1 calc R .
C214 C 0.6855(10) 0.5095(11) 0.5019(5) 0.046(5) Uani 1 1 d . .
H214 H 0.7065 0.5106 0.4771 0.056 Uiso 1 1 calc R .
C215 C 0.6174(13) 0.5108(14) 0.5069(5) 0.064(7) Uani 1 1 d . .
H215 H 0.5917 0.5113 0.4852 0.076 Uiso 1 1 calc R .
C216 C 0.5804(10) 0.5115(12) 0.5442(5) 0.048(5) Uani 1 1 d . .
H216 H 0.5321 0.5173 0.5473 0.057 Uiso 1 1 calc R .

loop_
_atom_site_aniso_label
_atom_site_aniso_U_11
_atom_site_aniso_U_22
_atom_site_aniso_U_33
_atom_site_aniso_U_23
_atom_site_aniso_U_13
_atom_site_aniso_U_12
Cd0Q 0.0259(5) 0.0180(5) 0.0179(5) 0.0022(4) -0.0012(4) -0.0042(4)
Cd0T 0.0266(6) 0.0228(5) 0.0143(5) -0.0012(4) 0.0028(4) -0.0072(4)
Cd0U 0.0254(6) 0.0204(5) 0.0209(5) 0.0018(4) 0.0003(4) -0.0054(4)
Cd0V 0.0300(6) 0.0187(5) 0.0214(5) -0.0021(4) 0.0042(4) -0.0045(4)
Cd0W 0.0319(6) 0.0198(5) 0.0174(5) -0.0026(4) 0.0010(4) -0.0061(4)
Cd0X 0.0247(6) 0.0188(5) 0.0274(5) 0.0017(4) -0.0002(4) -0.0021(4)
Cd0Z 0.0248(5) 0.0234(5) 0.0192(5) 0.0042(4) -0.0006(4) -0.0053(4)
Ag1 0.0190(5) 0.0151(5) 0.0091(4) 0.0002(3) 0.0001(4) -0.0058(4)
Cd1A 0.0295(6) 0.0191(5) 0.0195(5) 0.0048(4) 0.0006(4) -0.0042(4)
Ag2 0.0193(5) 0.0135(5) 0.0102(4) 0.0010(3) 0.0000(4) -0.0039(4)
Cd2A 0.0339(6) 0.0255(5) 0.0153(5) 0.0050(4) 0.0018(4) 0.0012(5)
Ag3 0.0185(5) 0.0132(5) 0.0085(4) 0.0009(3) -0.0003(4) -0.0054(4)
Cd3A 0.0322(6) 0.0214(5) 0.0296(6) -0.0020(4) -0.0131(5) -0.0046(5)
Ag4 0.0210(5) 0.0139(5) 0.0090(4) 0.0003(3) 0.0009(4) -0.0028(4)
Cd4A 0.0327(6) 0.0271(6) 0.0217(5) -0.0028(4) -0.0071(4) -0.0015(5)
Ag5 0.0255(6) 0.0145(5) 0.0168(5) 0.0029(4) 0.0003(4) -0.0042(4)
Cd5A 0.0441(7) 0.0288(6) 0.0280(6) -0.0047(5) -0.0152(5) 0.0028(5)
Ag6 0.0240(5) 0.0181(5) 0.0144(5) -0.0015(4) -0.0012(4) -0.0069(4)
Ag7 0.0231(5) 0.0167(5) 0.0125(4) -0.0022(4) 0.0015(4) -0.0061(4)
Ag8 0.0202(5) 0.0170(5) 0.0113(4) -0.0019(4) 0.0031(4) -0.0062(4)
Ag9 0.0228(5) 0.0154(5) 0.0179(5) -0.0001(4) 0.0010(4) -0.0022(4)
Ag10 0.0218(5) 0.0149(5) 0.0127(4) -0.0009(4) 0.0010(4) -0.0033(4)
Ag11 0.0242(5) 0.0181(5) 0.0124(4) 0.0005(4) 0.0035(4) -0.0074(4)
Ag12 0.0252(5) 0.0181(5) 0.0116(4) 0.0031(4) 0.0020(4) -0.0043(4)
Ag13 0.0324(6) 0.0227(5) 0.0104(5) 0.0019(4) 0.0028(4) -0.0014(4)
Ag14 0.0243(5) 0.0214(5) 0.0127(5) 0.0035(4) 0.0011(4) -0.0072(4)
Ag15 0.0200(5) 0.0220(5) 0.0162(5) 0.0019(4) 0.0003(4) -0.0071(4)
Ag16 0.0226(5) 0.0178(5) 0.0136(5) 0.0034(4) 0.0009(4) -0.0062(4)
Ag17 0.0246(5) 0.0193(5) 0.0120(4) 0.0020(4) -0.0023(4) -0.0063(4)
Ag18 0.0217(5) 0.0159(5) 0.0115(4) 0.0017(4) -0.0023(4) -0.0047(4)
Ag19 0.0230(5) 0.0179(5) 0.0118(4) 0.0024(4) -0.0003(4) -0.0022(4)
Ag20 0.0274(6) 0.0216(5) 0.0126(5) 0.0018(4) 0.0023(4) 0.0004(4)
Ag21 0.0232(5) 0.0148(5) 0.0115(4) 0.0014(3) -0.0007(4) -0.0029(4)
Ag22 0.0233(5) 0.0140(5) 0.0158(5) 0.0019(4) -0.0001(4) -0.0048(4)
Ag23 0.0194(5) 0.0160(5) 0.0174(5) 0.0005(4) -0.0005(4) -0.0056(4)
Ag24 0.0215(5) 0.0155(5) 0.0144(5) -0.0001(4) -0.0022(4) -0.0049(4)
Ag25 0.0222(5) 0.0178(5) 0.0115(4) -0.0013(4) -0.0029(4) -0.0036(4)
Ag26 0.0271(6) 0.0178(5) 0.0140(5) 0.0017(4) -0.0023(4) -0.0020(4)
Ag27 0.0264(6) 0.0185(5) 0.0138(5) 0.0010(4) -0.0032(4) -0.0014(4)
Ag28 0.0295(6) 0.0212(5) 0.0123(5) -0.0035(4) 0.0005(4) -0.0013(4)
Ag29 0.0378(7) 0.0265(6) 0.0276(6) -0.0049(5) 0.0063(5) -0.0055(5)
Ag30 0.0337(7) 0.0290(6) 0.0288(6) 0.0089(5) -0.0035(5) -0.0049(5)
Ag31 0.0565(9) 0.0308(7) 0.0546(8) -0.0006(6) -0.0309(7) -0.0056(6)
Ag32 0.0289(6) 0.0260(6) 0.0379(6) 0.0058(5) -0.0011(5) -0.0037(5)
Se1 0.0352(10) 0.0264(9) 0.0273(8) -0.0027(7) 0.0091(7) -0.0039(7)
Se2 0.0364(9) 0.0294(9) 0.0153(7) -0.0051(6) 0.0044(6) -0.0063(7)
Se3 0.0391(10) 0.0275(9) 0.0298(9) -0.0111(7) 0.0060(7) -0.0066(8)
Se4 0.0353(9) 0.0252(8) 0.0198(7) -0.0061(6) 0.0032(7) -0.0134(7)
Se5 0.0242(8) 0.0177(7) 0.0106(6) -0.0018(5) 0.0005(6) -0.0061(6)
Se6 0.0282(8) 0.0203(8) 0.0146(7) 0.0000(6) 0.0032(6) -0.0068(6)
Se7 0.0240(8) 0.0185(7) 0.0125(7) -0.0019(5) 0.0015(6) -0.0042(6)
Se8 0.0248(8) 0.0183(8) 0.0235(8) -0.0017(6) -0.0005(6) -0.0018(6)
Se9 0.0291(8) 0.0155(7) 0.0147(7) -0.0013(5) 0.0030(6) -0.0052(6)
Se10 0.0352(10) 0.0343(9) 0.0208(8) 0.0114(7) -0.0031(7) -0.0039(7)
Se11 0.0312(9) 0.0227(8) 0.0249(8) 0.0061(6) -0.0034(7) -0.0079(7)
Se12 0.0228(8) 0.0265(8) 0.0251(8) 0.0046(6) 0.0025(6) -0.0046(7)
Se13 0.0315(9) 0.0146(7) 0.0265(8) 0.0025(6) 0.0050(7) -0.0031(6)
Se14 0.0268(8) 0.0182(7) 0.0139(7) 0.0045(5) 0.0011(6) -0.0042(6)
Se15 0.0535(11) 0.0277(9) 0.0120(7) 0.0012(6) 0.0076(7) -0.0029(8)
Se16 0.0242(8) 0.0196(7) 0.0139(7) 0.0041(5) 0.0019(6) -0.0034(6)
Se17 0.0208(8) 0.0273(8) 0.0231(8) 0.0066(6) -0.0020(6) -0.0072(6)
Se18 0.0230(8) 0.0167(7) 0.0187(7) 0.0031(6) 0.0027(6) -0.0051(6)
Se19 0.0324(9) 0.0195(8) 0.0325(9) 0.0034(6) -0.0064(7) -0.0046(7)
Se20 0.0268(9) 0.0188(8) 0.0376(9) 0.0043(6) -0.0009(7) -0.0045(7)
Se21 0.0285(9) 0.0269(9) 0.0262(8) 0.0090(6) -0.0010(7) -0.0044(7)
Se22 0.0422(11) 0.0374(10) 0.0343(9) 0.0115(8) 0.0180(8) 0.0148(8)
Se23 0.0243(8) 0.0147(7) 0.0155(7) 0.0014(5) -0.0011(6) -0.0029(6)
Se24 0.0242(8) 0.0156(7) 0.0211(7) 0.0025(6) -0.0012(6) -0.0058(6)
Se25 0.0263(8) 0.0173(7) 0.0124(7) 0.0025(5) -0.0028(6) -0.0044(6)
Se26 0.0301(9) 0.0249(8) 0.0123(7) 0.0032(6) -0.0024(6) -0.0046(7)
Se27 0.0216(8) 0.0172(7) 0.0178(7) 0.0038(5) -0.0005(6) -0.0027(6)
Se28 0.0437(11) 0.0298(10) 0.0549(12) -0.0062(8) -0.0313(9) -0.0032(8)
Se29 0.0405(11) 0.0315(10) 0.0408(10) -0.0012(7) -0.0194(8) -0.0021(8)
Se30 0.0743(16) 0.0419(12) 0.0661(14) -0.0216(10) -0.0506(13) 0.0099(11)
Se31 0.0306(9) 0.0253(8) 0.0188(7) 0.0024(6) -0.0059(6) -0.0018(7)
Se32 0.0252(8) 0.0203(8) 0.0221(7) -0.0033(6) -0.0065(6) -0.0045(6)
Se33 0.0204(8) 0.0206(8) 0.0279(8) -0.0014(6) -0.0026(6) -0.0050(6)
Se34 0.0325(9) 0.0198(8) 0.0218(8) -0.0018(6) -0.0121(7) -0.0040(7)
Se35 0.0443(11) 0.0390(10) 0.0400(10) -0.0211(8) -0.0103(9) 0.0034(9)
Se36 0.0339(9) 0.0269(8) 0.0174(7) -0.0027(6) -0.0071(6) -0.0006(7)
C1 0.030(9) 0.030(9) 0.027(8) -0.008(6) 0.023(7) -0.002(7)
C2 0.037(10) 0.028(9) 0.018(7) -0.006(6) 0.010(7) 0.001(7)
C3 0.047(11) 0.034(10) 0.039(10) -0.016(8) 0.009(8) -0.015(9)
C4 0.033(10) 0.046(11) 0.044(10) -0.017(8) 0.013(8) -0.011(9)
C5 0.025(9) 0.039(10) 0.039(9) -0.005(7) 0.006(7) 0.006(7)
C6 0.033(9) 0.033(9) 0.022(8) -0.004(6) 0.009(7) -0.015(7)
C7 0.035(9) 0.023(8) 0.025(8) -0.005(6) 0.012(7) -0.001(7)
C8 0.039(11) 0.045(12) 0.063(13) 0.010(10) -0.007(10) -0.009(9)
C9 0.057(14) 0.036(12) 0.11(2) 0.022(12) -0.028(14) 0.002(10)
C10 0.067(14) 0.019(9) 0.053(11) 0.003(8) 0.016(10) -0.018(9)
C11 0.050(12) 0.043(11) 0.028(9) -0.006(8) 0.005(8) -0.017(9)
C12 0.054(12) 0.022(9) 0.031(9) -0.004(7) 0.001(8) -0.011(8)
C13 0.045(11) 0.036(10) 0.035(9) -0.010(7) 0.007(8) -0.015(9)
C14 0.049(12) 0.060(13) 0.034(10) -0.007(9) -0.004(9) -0.015(10)
C15 0.093(19) 0.073(16) 0.027(10) 0.011(10) -0.006(11) -0.006(14)
C16 0.11(2) 0.048(13) 0.035(11) 0.008(9) -0.009(12) -0.021(14)
C17 0.083(19) 0.080(17) 0.037(12) -0.003(11) 0.001(12) -0.044(16)
C18 0.051(12) 0.073(14) 0.032(10) -0.010(9) 0.005(9) -0.038(11)
C19 0.021(9) 0.062(12) 0.031(9) -0.007(8) -0.005(7) -0.005(8)
C20 0.036(11) 0.060(13) 0.037(10) 0.004(9) -0.014(8) -0.015(9)
C21 0.053(14) 0.072(16) 0.065(14) 0.002(12) -0.035(12) -0.003(12)
C22 0.050(14) 0.10(2) 0.065(15) -0.018(13) -0.036(12) -0.015(13)
C23 0.080(18) 0.078(18) 0.069(16) -0.030(13) -0.034(14) 0.006(15)
C24 0.061(14) 0.039(11) 0.055(12) -0.015(9) -0.021(10) 0.002(10)
C25 0.045(10) 0.028(9) 0.015(7) -0.002(6) 0.001(7) -0.002(7)
C26 0.022(8) 0.054(11) 0.022(8) 0.009(7) 0.001(6) -0.015(8)
C27 0.036(10) 0.063(13) 0.032(9) -0.009(9) -0.006(8) -0.004(9)
C28 0.024(9) 0.059(12) 0.023(8) 0.007(8) -0.004(7) -0.006(8)
C29 0.046(12) 0.043(11) 0.046(11) 0.011(8) -0.021(9) -0.015(9)
C30 0.056(13) 0.045(11) 0.050(11) 0.034(9) -0.028(10) -0.005(10)
C31 0.029(8) 0.015(7) 0.020(7) 0.000(5) 0.002(6) -0.009(6)
C32 0.054(11) 0.005(6) 0.019(7) 0.003(5) 0.010(7) -0.008(7)
C33 0.036(10) 0.026(9) 0.033(9) 0.006(7) 0.014(8) -0.011(7)
C34 0.018(8) 0.037(10) 0.065(13) -0.019(9) 0.020(8) -0.015(7)
C35 0.027(9) 0.048(11) 0.034(9) -0.006(8) -0.011(7) -0.004(8)
C36 0.032(9) 0.031(9) 0.017(7) 0.003(6) 0.011(6) -0.009(7)
C37 0.030(8) 0.019(7) 0.010(6) 0.007(5) 0.003(6) 0.000(6)
C38 0.025(8) 0.018(7) 0.022(7) 0.003(6) -0.006(6) -0.007(6)
C39 0.040(10) 0.021(8) 0.022(8) 0.000(6) -0.010(7) -0.006(7)
C40 0.025(9) 0.056(12) 0.036(9) -0.008(8) 0.010(7) -0.013(8)
C41 0.026(9) 0.063(13) 0.034(9) -0.010(8) 0.007(7) -0.006(9)
C42 0.031(9) 0.041(10) 0.027(8) -0.014(7) 0.000(7) -0.008(8)
C43 0.045(10) 0.019(8) 0.025(8) 0.001(6) -0.004(7) 0.002(7)
C44 0.066(15) 0.018(9) 0.090(16) 0.016(9) 0.050(13) 0.016(9)
C45 0.068(15) 0.025(10) 0.077(15) 0.001(9) 0.036(12) 0.022(10)
C46 0.058(13) 0.033(10) 0.038(10) 0.016(8) -0.004(9) -0.009(9)
C47 0.054(13) 0.024(10) 0.098(17) 0.018(10) 0.013(12) -0.008(9)
C48 0.035(10) 0.019(9) 0.089(15) 0.002(9) 0.017(10) -0.004(8)
C49 0.024(8) 0.020(7) 0.024(7) 0.008(6) -0.006(6) -0.013(6)
C50 0.046(11) 0.033(10) 0.045(11) 0.002(8) 0.006(9) -0.002(9)
C51 0.081(16) 0.017(9) 0.065(13) -0.010(8) 0.011(12) -0.008(10)
C52 0.086(17) 0.027(10) 0.054(12) -0.007(9) -0.004(12) -0.024(11)
C53 0.054(12) 0.031(10) 0.039(10) -0.008(8) 0.026(9) -0.012(9)
C54 0.081(16) 0.043(12) 0.038(10) 0.004(9) 0.029(10) -0.031(11)
C55 0.036(10) 0.079(14) 0.013(8) 0.008(8) 0.008(7) -0.007(10)
C56 0.077(11) 0.100(12) 0.093(12) -0.019(9) -0.011(9) 0.004(9)
C57 0.089(12) 0.105(13) 0.099(12) -0.017(9) -0.008(9) 0.000(9)
C58 0.069(10) 0.093(11) 0.071(10) 0.001(8) -0.010(8) 0.002(8)
C59 0.072(11) 0.095(12) 0.100(12) -0.017(9) -0.007(9) -0.003(9)
C60 0.071(11) 0.089(11) 0.083(11) -0.023(8) -0.011(8) -0.004(9)
C61 0.019(8) 0.032(9) 0.037(9) 0.004(7) -0.006(7) -0.004(7)
C62 0.12(2) 0.043(13) 0.059(14) -0.024(10) -0.036(15) 0.016(13)
C63 0.10(2) 0.050(14) 0.080(17) -0.003(12) -0.045(16) 0.000(14)
C64 0.055(13) 0.037(11) 0.054(12) -0.011(9) -0.001(10) -0.020(10)
C65 0.10(2) 0.039(12) 0.059(14) -0.001(10) -0.025(13) -0.011(12)
C66 0.10(2) 0.043(13) 0.057(13) 0.004(10) -0.013(13) -0.025(13)
C67 0.033(9) 0.027(9) 0.030(8) 0.010(7) 0.008(7) -0.017(7)
C68 0.107(14) 0.110(13) 0.106(13) 0.004(9) -0.010(9) -0.012(9)
C69 0.076(11) 0.083(11) 0.069(10) 0.003(8) -0.009(8) -0.010(8)
C70 0.057(13) 0.058(13) 0.048(12) 0.032(10) -0.014(10) -0.005(11)
C71 0.134(17) 0.135(17) 0.135(17) 0.004(10) -0.011(10) -0.007(10)
C72 0.121(14) 0.114(14) 0.110(14) 0.004(9) -0.012(9) -0.006(9)
C78 0.39(7) 0.40(7) 0.40(7) -0.005(10) -0.028(11) -0.034(11)
C73 0.029(7) 0.030(7) 0.040(7) 0.006(6) 0.005(6) -0.004(6)
C74 0.126(14) 0.113(14) 0.113(14) 0.018(9) -0.024(9) -0.023(10)
C75 0.103(12) 0.087(11) 0.079(11) 0.016(8) -0.018(9) -0.018(9)
C76 0.090(12) 0.098(12) 0.089(11) 0.022(9) -0.015(9) -0.007(9)
C77 0.79(16) 0.79(16) 0.79(16) -0.017(11) -0.051(14) -0.060(15)
C79 0.048(10) 0.022(8) 0.012(7) 0.004(6) 0.000(7) -0.011(7)
C80 0.108(14) 0.115(14) 0.109(14) 0.003(9) -0.011(9) -0.012(9)
C81 0.122(15) 0.132(15) 0.119(15) -0.001(10) -0.012(10) -0.013(10)
C82 0.072(10) 0.060(9) 0.045(8) 0.013(7) -0.013(7) -0.012(8)
C83 0.147(18) 0.149(18) 0.140(18) 0.007(10) -0.012(10) -0.011(10)
C84 0.112(14) 0.118(14) 0.109(14) 0.011(9) -0.008(9) -0.011(9)
C85 0.098(18) 0.031(10) 0.041(11) -0.016(9) 0.021(11) -0.007(11)
C86 0.065(15) 0.053(13) 0.044(11) -0.016(10) -0.001(10) -0.022(11)
C87 0.074(17) 0.053(14) 0.086(18) -0.024(12) -0.015(15) 0.027(13)
C88 0.06(2) 0.21(5) 0.12(3) -0.03(3) 0.03(2) 0.02(3)
C89 0.17(2) 0.18(2) 0.18(2) -0.003(10) -0.001(10) -0.006(10)
C90 0.119(15) 0.121(15) 0.123(15) 0.006(9) 0.006(10) 0.009(10)
C91 0.040(10) 0.031(9) 0.034(9) -0.009(7) -0.018(8) 0.000(8)
C92 0.043(12) 0.030(11) 0.13(2) 0.011(12) -0.048(14) 0.006(9)
C93 0.080(11) 0.066(10) 0.092(11) -0.006(8) -0.027(9) -0.006(8)
C94 0.077(11) 0.080(11) 0.087(11) -0.027(9) -0.017(9) -0.004(9)
C95 0.064(10) 0.081(10) 0.074(10) -0.017(8) -0.013(8) 0.009(8)
C96 0.019(9) 0.105(18) 0.043(11) -0.036(11) -0.002(8) -0.001(10)
C97 0.042(11) 0.052(11) 0.024(8) 0.011(8) -0.012(8) -0.022(9)
C98 0.059(14) 0.033(11) 0.080(15) -0.027(10) -0.009(12) 0.008(10)
C99 0.051(14) 0.067(16) 0.11(2) -0.022(14) -0.047(14) -0.026(12)
C100 0.081(18) 0.055(14) 0.057(13) -0.014(11) -0.022(13) -0.023(13)
C101 0.10(2) 0.051(13) 0.051(13) -0.018(10) 0.026(13) -0.017(13)
C102 0.032(10) 0.041(11) 0.056(12) -0.008(9) 0.009(9) -0.009(8)
C103 0.042(11) 0.028(9) 0.054(11) -0.009(8) 0.006(9) -0.009(8)
C104 0.063(14) 0.038(11) 0.052(12) -0.012(9) 0.021(10) -0.022(10)
C105 0.082(17) 0.028(10) 0.076(15) -0.018(10) 0.022(13) -0.024(11)
C106 0.058(14) 0.044(12) 0.083(16) -0.019(11) 0.014(12) -0.018(11)
C107 0.069(15) 0.041(12) 0.058(13) -0.009(9) 0.007(11) -0.027(11)
C108 0.062(14) 0.032(10) 0.072(14) -0.013(9) 0.017(11) -0.023(10)
C109 0.069(10) 0.077(10) 0.064(9) -0.023(8) -0.027(8) 0.005(8)
C110 0.118(14) 0.109(13) 0.097(13) -0.005(9) -0.014(9) -0.019(9)
C111 0.148(18) 0.143(17) 0.135(17) -0.001(10) -0.007(10) -0.021(10)
C112 0.102(13) 0.104(13) 0.089(12) -0.004(9) -0.020(9) 0.005(9)
C113 0.089(11) 0.098(12) 0.074(11) -0.011(9) -0.022(9) -0.014(9)
C114 0.096(12) 0.111(13) 0.089(12) -0.007(9) -0.012(9) -0.020(9)
C115 0.11(2) 0.032(11) 0.035(10) -0.018(8) -0.043(12) 0.027(11)
C116 0.100(11) 0.070(10) 0.058(9) -0.002(8) -0.017(8) 0.005(8)
C117 0.143(16) 0.127(16) 0.122(16) -0.004(10) -0.015(10) -0.011(10)
C118 0.111(13) 0.095(12) 0.086(12) 0.001(9) -0.008(9) 0.000(9)
C119 0.10(2) 0.068(16) 0.053(14) -0.006(12) -0.010(13) 0.003(14)
C120 0.076(16) 0.057(14) 0.037(11) 0.000(9) -0.007(10) -0.006(12)
C121 0.046(12) 0.045(11) 0.047(11) -0.003(9) -0.015(9) -0.015(9)
C122 0.030(9) 0.032(9) 0.044(10) -0.011(8) -0.007(8) -0.001(7)
C123 0.059(13) 0.032(10) 0.051(11) 0.006(8) -0.015(10) -0.017(9)
C124 0.10(2) 0.031(11) 0.055(13) 0.004(9) -0.025(13) -0.016(11)
C125 0.14(3) 0.025(10) 0.056(13) -0.011(9) -0.050(15) 0.002(12)
C126 0.085(16) 0.041(11) 0.042(11) -0.001(9) -0.040(11) -0.001(11)
C127 0.031(9) 0.017(8) 0.034(8) 0.003(6) -0.007(7) 0.001(7)
C128 0.017(8) 0.030(9) 0.034(8) -0.001(7) -0.004(6) -0.007(7)
C129 0.031(9) 0.027(9) 0.034(9) 0.000(7) -0.002(7) -0.010(7)
C130 0.025(9) 0.020(8) 0.044(9) -0.003(7) -0.003(7) -0.009(7)
C131 0.032(9) 0.030(9) 0.031(8) -0.005(7) -0.010(7) 0.005(7)
C132 0.014(7) 0.023(8) 0.023(7) -0.004(6) -0.001(6) -0.002(6)
C133 0.030(9) 0.032(9) 0.022(8) 0.003(6) -0.001(7) -0.011(7)
C134 0.078(15) 0.034(10) 0.043(11) -0.002(8) -0.031(11) -0.001(10)
C135 0.091(19) 0.025(11) 0.096(18) -0.016(11) -0.027(15) -0.010(11)
C136 0.041(11) 0.017(9) 0.097(16) 0.022(9) -0.017(11) -0.015(8)
C137 0.033(10) 0.031(9) 0.040(10) 0.016(7) 0.007(8) -0.001(8)
C138 0.034(9) 0.029(9) 0.021(8) 0.004(6) 0.000(7) -0.012(7)
C140 0.26(4) 0.26(4) 0.26(4) -0.007(10) -0.018(11) -0.024(11)
C139 0.081(11) 0.097(12) 0.084(11) -0.014(9) -0.007(9) -0.010(9)
C144 0.128(15) 0.124(15) 0.120(15) -0.008(10) 0.000(10) -0.017(10)
C143 0.24(3) 0.24(3) 0.23(3) -0.004(10) -0.012(10) -0.022(10)
C142 0.23(3) 0.24(3) 0.23(3) -0.003(10) -0.015(10) -0.017(10)
C141 0.44(8) 0.44(8) 0.44(8) -0.010(10) -0.028(11) -0.034(12)
C145 0.030(10) 0.050(11) 0.040(10) 0.010(8) -0.017(8) 0.005(8)
C146 0.080(11) 0.101(11) 0.072(10) 0.021(9) -0.011(8) -0.003(9)
C147 0.121(16) 0.137(16) 0.122(15) 0.011(10) -0.004(10) -0.008(10)
C148 0.082(11) 0.093(11) 0.073(10) 0.021(8) 0.004(9) -0.005(9)
C149 0.067(16) 0.14(3) 0.016(9) 0.033(12) 0.008(9) 0.011(16)
C150 0.037(12) 0.105(19) 0.042(11) 0.018(12) -0.008(9) -0.009(12)
C151 0.042(10) 0.017(8) 0.020(7) 0.003(6) 0.001(7) 0.009(7)
C152 0.070(15) 0.054(13) 0.057(13) -0.022(10) -0.032(12) 0.024(11)
C153 0.078(17) 0.058(14) 0.050(12) -0.028(10) -0.022(12) 0.012(12)
C154 0.061(15) 0.067(15) 0.055(13) 0.001(11) -0.002(11) 0.025(12)
C155 0.055(14) 0.050(13) 0.064(14) -0.012(10) -0.007(11) 0.010(10)
C156 0.042(11) 0.049(12) 0.044(11) -0.016(9) -0.010(9) -0.009(9)
C157 0.025(8) 0.018(7) 0.018(7) 0.000(5) -0.009(6) 0.002(6)
C158 0.020(8) 0.031(9) 0.033(8) 0.002(7) -0.013(7) -0.002(7)
C159 0.024(9) 0.038(10) 0.042(10) -0.016(8) -0.009(7) -0.005(7)
C160 0.036(9) 0.017(7) 0.022(7) 0.000(6) -0.008(6) -0.007(7)
C161 0.032(9) 0.027(8) 0.026(8) 0.000(6) -0.004(7) 0.006(7)
C162 0.034(10) 0.040(10) 0.040(10) 0.001(8) -0.012(8) 0.017(8)
C163 0.027(9) 0.038(9) 0.020(7) -0.004(7) -0.002(6) -0.002(7)
C164 0.043(11) 0.043(10) 0.029(9) 0.010(7) -0.002(8) -0.003(8)
C165 0.028(10) 0.066(14) 0.050(11) 0.008(10) 0.006(9) -0.010(9)
C166 0.018(9) 0.085(16) 0.051(11) -0.008(11) 0.000(8) -0.022(10)
C167 0.052(14) 0.071(15) 0.052(12) 0.001(11) -0.010(10) 0.010(12)
C168 0.035(11) 0.056(12) 0.046(11) 0.027(9) -0.005(8) -0.008(9)
C169 0.014(8) 0.044(10) 0.047(10) 0.027(8) -0.010(7) 0.002(7)
C170 0.045(11) 0.049(11) 0.033(9) -0.002(8) -0.003(8) -0.005(9)
C171 0.056(14) 0.080(16) 0.043(12) 0.022(11) 0.017(10) -0.005(12)
C172 0.048(14) 0.11(2) 0.057(14) 0.021(15) -0.011(12) 0.009(15)
C173 0.041(12) 0.066(15) 0.088(18) 0.047(14) -0.007(12) -0.030(11)
C174 0.050(13) 0.048(13) 0.086(17) 0.032(12) 0.011(12) -0.017(11)
C175 0.038(10) 0.021(8) 0.038(9) -0.008(7) -0.005(8) 0.007(7)
C176 0.038(10) 0.041(10) 0.037(9) -0.015(8) 0.000(8) 0.005(8)
C177 0.035(11) 0.068(14) 0.050(12) -0.012(10) -0.012(9) -0.001(10)
C178 0.028(10) 0.082(16) 0.048(11) -0.034(11) 0.004(9) -0.011(10)
C179 0.023(9) 0.072(14) 0.040(10) -0.019(9) 0.009(8) -0.016(9)
C180 0.040(11) 0.033(10) 0.048(11) 0.000(8) 0.003(9) -0.004(8)
C181 0.040(10) 0.028(9) 0.021(8) -0.012(6) 0.001(7) -0.010(7)
C182 0.048(12) 0.035(10) 0.057(12) 0.016(9) -0.018(10) -0.010(9)
C183 0.066(15) 0.057(13) 0.038(10) 0.010(9) -0.008(10) -0.032(11)
C184 0.033(11) 0.078(16) 0.056(12) 0.017(11) -0.007(9) -0.027(11)
C185 0.051(15) 0.079(18) 0.10(2) 0.042(15) -0.027(14) -0.008(13)
C186 0.051(14) 0.052(13) 0.090(17) 0.025(12) -0.030(13) -0.016(11)
C187 0.020(9) 0.025(9) 0.083(14) 0.003(9) -0.005(9) -0.002(7)
C188 0.036(11) 0.019(9) 0.12(2) -0.013(10) -0.005(12) -0.005(8)
C189 0.020(9) 0.057(13) 0.084(15) 0.020(11) 0.003(10) -0.014(9)
C190 0.025(10) 0.051(12) 0.060(12) -0.011(9) -0.014(9) 0.009(8)
C191 0.027(9) 0.034(10) 0.046(10) -0.006(8) 0.000(8) -0.014(8)
C192 0.019(8) 0.031(8) 0.020(7) 0.010(6) -0.005(6) -0.008(7)
C193 0.109(13) 0.102(13) 0.099(13) -0.008(9) -0.006(9) 0.007(9)
C198 0.105(13) 0.097(13) 0.104(13) -0.005(9) -0.009(9) -0.007(9)
C197 0.131(16) 0.127(16) 0.130(16) -0.010(10) -0.013(10) -0.004(10)
C196 0.23(3) 0.22(3) 0.22(3) -0.007(10) -0.017(10) -0.012(10)
C195 0.103(12) 0.090(12) 0.086(12) -0.010(9) 0.001(9) -0.005(9)
C194 0.09(2) 0.051(15) 0.10(2) -0.019(14) -0.006(16) 0.008(14)
C199 0.022(8) 0.019(7) 0.024(8) -0.002(6) 0.007(6) -0.004(6)
C200 0.035(9) 0.027(8) 0.026(8) -0.003(6) 0.001(7) -0.007(7)
C201 0.061(13) 0.049(12) 0.019(8) -0.011(7) -0.005(8) -0.009(10)
C202 0.057(13) 0.027(10) 0.057(12) -0.015(8) 0.002(10) -0.013(9)
C203 0.056(12) 0.025(9) 0.038(10) -0.007(7) -0.011(9) -0.012(8)
C204 0.031(9) 0.015(7) 0.025(8) 0.006(6) -0.006(6) -0.006(6)
C205 0.022(8) 0.011(7) 0.024(7) 0.001(5) -0.007(6) 0.004(6)
C206 0.036(9) 0.011(7) 0.033(8) -0.005(6) 0.000(7) -0.008(6)
C207 0.038(10) 0.033(9) 0.035(9) -0.007(7) 0.003(8) -0.002(8)
C208 0.046(11) 0.038(10) 0.035(9) 0.002(8) 0.008(8) -0.012(9)
C209 0.034(10) 0.032(9) 0.036(9) 0.017(7) 0.004(7) -0.009(8)
C210 0.035(9) 0.025(8) 0.024(8) -0.002(6) 0.002(7) -0.007(7)
C211 0.031(7) 0.020(6) 0.022(6) 0.000(5) -0.004(5) -0.016(5)
C212 0.029(7) 0.020(6) 0.012(5) 0.010(5) 0.004(5) -0.005(5)
C213 0.028(9) 0.037(9) 0.029(8) 0.004(7) 0.007(7) -0.008(7)
C214 0.037(11) 0.065(13) 0.036(10) 0.005(9) 0.017(8) -0.018(10)
C215 0.075(17) 0.11(2) 0.013(8) 0.004(10) -0.012(9) -0.043(15)
C216 0.030(10) 0.092(16) 0.025(9) 0.012(9) -0.008(8) -0.033(10)

loop_
_atom_type_symbol
_atom_type_description
_atom_type_scat_dispersion_real
_atom_type_scat_dispersion_imag
_atom_type_scat_source
C C 0.0181 0.0091 'International Tables Vol C Tables 4.2.6.8 and 6.1.1.4'
H H 0.0000 0.0000 'International Tables Vol C Tables 4.2.6.8 and 6.1.1.4'
Ag Ag 0.1306 4.2820 'International Tables Vol C Tables 4.2.6.8 and 6.1.1.4'
Cd Cd 0.1185 4.6533 'International Tables Vol C Tables 4.2.6.8 and 6.1.1.4'
Se Se -0.7943 1.1372 'International Tables Vol C Tables 4.2.6.8 and 6.1.1.4'

loop_
_geom_angle_atom_site_label_1
_geom_angle_atom_site_label_2
_geom_angle_atom_site_label_3
_geom_angle
Se19 Cd0Q Se23 112.41(6)
Se19 Cd0Q Se24 127.46(6)
Se19 Cd0Q Se25 118.19(6)
Se24 Cd0Q Se23 94.72(5)
Se24 Cd0Q Se25 106.04(6)
Se25 Cd0Q Se23 88.60(5)
Se2 Cd0T Se5 114.86(6)
Se2 Cd0T Se6 132.08(6)
Se2 Cd0T Se7 113.32(6)
Se5 Cd0T Se7 85.79(5)
Se6 Cd0T Se5 98.30(6)
Se6 Cd0T Se7 102.18(5)
Se12 Cd0U Se16 108.32(6)
Se12 Cd0U Se17 129.67(6)
Se12 Cd0U Se18 116.92(6)
Se16 Cd0U Se18 88.25(5)
Se17 Cd0U Se16 100.30(6)
Se17 Cd0U Se18 104.20(6)
Se1 Cd0V Se7 105.40(6)
Se1 Cd0V Se8 127.05(7)
Se1 Cd0V Se9 118.95(6)
Se8 Cd0V Se7 99.28(5)
Se8 Cd0V Se9 106.04(6)
Se9 Cd0V Se7 91.77(6)
Se3 Cd0W Se4 133.47(6)
Se3 Cd0W Se5 110.90(6)
Se3 Cd0W Se9 111.31(7)
Se4 Cd0W Se5 108.33(6)
Se4 Cd0W Se9 89.92(6)
Se5 Cd0W Se9 93.57(5)
Se20 Cd0X Se22 132.36(7)
Se20 Cd0X Se23 98.38(6)
Se20 Cd0X Se27 118.49(6)
Se22 Cd0X Se23 111.74(7)
Se22 Cd0X Se27 94.86(6)
Se23 Cd0X Se27 95.90(6)
Se21 Cd0Z Se25 101.47(6)
Se21 Cd0Z Se26 129.81(6)
Se21 Cd0Z Se27 116.54(6)
Se26 Cd0Z Se25 97.55(6)
Se26 Cd0Z Se27 107.34(6)
Se27 Cd0Z Se25 95.12(5)
Ag2 Ag1 Ag3 60.21(3)
Ag2 Ag1 Ag7 53.02(3)
Ag2 Ag1 Ag14 89.24(4)
Ag2 Ag1 Ag18 113.79(4)
Ag3 Ag1 Ag7 87.79(4)
Ag3 Ag1 Ag14 114.81(4)
Ag3 Ag1 Ag18 53.68(3)
Ag4 Ag1 Ag2 60.60(3)
Ag4 Ag1 Ag3 59.93(3)
Ag4 Ag1 Ag7 113.59(4)
Ag4 Ag1 Ag14 54.93(3)
Ag4 Ag1 Ag18 88.48(3)
Ag6 Ag1 Ag2 109.14(4)
Ag6 Ag1 Ag3 129.67(4)
Ag6 Ag1 Ag4 162.52(4)
Ag6 Ag1 Ag7 57.53(3)
Ag6 Ag1 Ag14 113.93(4)
Ag6 Ag1 Ag15 61.21(4)
Ag6 Ag1 Ag18 108.96(4)
Ag8 Ag1 Ag2 92.38(4)
Ag8 Ag1 Ag3 65.69(3)
Ag8 Ag1 Ag4 125.62(4)
Ag8 Ag1 Ag6 65.97(3)
Ag8 Ag1 Ag7 62.16(3)
Ag8 Ag1 Ag14 178.31(5)
Ag8 Ag1 Ag15 119.08(4)
Ag8 Ag1 Ag16 116.52(5)
Ag8 Ag1 Ag17 67.95(4)
Ag8 Ag1 Ag18 58.65(3)
Ag8 Ag1 Ag19 118.81(4)
Ag14 Ag1 Ag7 119.32(4)
Ag14 Ag1 Ag18 120.19(4)
Ag15 Ag1 Ag2 131.58(4)
Ag15 Ag1 Ag3 163.93(5)
Ag15 Ag1 Ag4 113.46(4)
Ag15 Ag1 Ag7 108.09(4)
Ag15 Ag1 Ag14 59.96(3)
Ag15 Ag1 Ag18 113.98(4)
Ag16 Ag1 Ag2 66.37(3)
Ag16 Ag1 Ag3 126.55(4)
Ag16 Ag1 Ag4 95.70(4)
Ag16 Ag1 Ag6 66.83(3)
Ag16 Ag1 Ag7 57.45(3)
Ag16 Ag1 Ag14 64.61(3)
Ag16 Ag1 Ag15 66.75(4)
Ag16 Ag1 Ag17 119.30(4)
Ag16 Ag1 Ag18 175.05(5)
Ag17 Ag1 Ag2 160.18(5)
Ag17 Ag1 Ag3 110.61(4)
Ag17 Ag1 Ag4 132.69(5)
Ag17 Ag1 Ag6 61.59(3)
Ag17 Ag1 Ag7 112.01(4)
Ag17 Ag1 Ag14 110.45(4)
Ag17 Ag1 Ag15 61.76(3)
Ag17 Ag1 Ag18 58.78(3)
Ag18 Ag1 Ag7 118.35(4)
Ag19 Ag1 Ag2 128.20(4)
Ag19 Ag1 Ag3 94.36(4)
Ag19 Ag1 Ag4 67.60(4)
Ag19 Ag1 Ag6 120.81(4)
Ag19 Ag1 Ag7 177.86(5)
Ag19 Ag1 Ag14 59.68(3)
Ag19 Ag1 Ag15 69.77(4)
Ag19 Ag1 Ag16 120.94(5)
Ag19 Ag1 Ag17 67.26(4)
Ag19 Ag1 Ag18 63.18(3)
Se11 Cd1A Se13 128.44(6)
Se11 Cd1A Se14 118.46(6)
Se11 Cd1A Se18 103.32(6)
Se13 Cd1A Se14 105.40(6)
Se13 Cd1A Se18 102.22(6)
Se18 Cd1A Se14 90.19(5)
Ag1 Ag2 Ag3 60.08(3)
Ag1 Ag2 Ag4 59.57(3)
Ag1 Ag2 Ag10 87.97(3)
Ag1 Ag2 Ag16 54.32(3)
Ag1 Ag2 Ag27 113.29(4)
Ag3 Ag2 Ag4 59.55(3)
Ag3 Ag2 Ag10 54.44(3)
Ag3 Ag2 Ag16 114.37(4)
Ag3 Ag2 Ag27 87.47(3)
Ag4 Ag2 Ag10 113.98(4)
Ag4 Ag2 Ag16 87.96(4)
Ag4 Ag2 Ag27 53.76(3)
Ag5 Ag2 Ag1 112.24(4)
Ag5 Ag2 Ag3 164.04(4)
Ag5 Ag2 Ag4 130.91(4)
Ag5 Ag2 Ag9 62.31(4)
Ag5 Ag2 Ag10 113.87(4)
Ag5 Ag2 Ag16 59.36(3)
Ag5 Ag2 Ag26 61.61(3)
Ag5 Ag2 Ag27 108.46(4)
Ag7 Ag2 Ag1 69.49(4)
Ag7 Ag2 Ag3 97.47(4)
Ag7 Ag2 Ag4 129.02(4)
Ag7 Ag2 Ag5 66.61(4)
Ag7 Ag2 Ag9 65.73(4)
Ag7 Ag2 Ag10 63.75(3)
Ag7 Ag2 Ag16 59.14(3)
Ag7 Ag2 Ag26 117.57(4)
Ag7 Ag2 Ag27 175.06(4)
Ag9 Ag2 Ag1 132.63(4)
Ag9 Ag2 Ag3 111.25(4)
Ag9 Ag2 Ag4 161.35(5)
Ag9 Ag2 Ag10 58.99(3)
Ag9 Ag2 Ag16 110.63(4)
Ag9 Ag2 Ag26 60.82(3)
Ag9 Ag2 Ag27 112.56(4)
Ag10 Ag2 Ag16 119.15(4)
Ag10 Ag2 Ag27 119.78(4)
Ag12 Ag2 Ag1 93.85(4)
Ag12 Ag2 Ag3 125.63(5)
Ag12 Ag2 Ag4 66.09(4)
Ag12 Ag2 Ag5 66.53(4)
Ag12 Ag2 Ag7 118.03(4)
Ag12 Ag2 Ag9 120.22(4)
Ag12 Ag2 Ag10 177.82(5)
Ag12 Ag2 Ag16 62.97(3)
Ag12 Ag2 Ag24 118.74(4)
Ag12 Ag2 Ag26 69.03(4)
Ag12 Ag2 Ag27 58.35(3)
Ag16 Ag2 Ag27 118.70(4)
Ag24 Ag2 Ag1 126.09(4)
Ag24 Ag2 Ag3 66.02(3)
Ag24 Ag2 Ag4 94.03(4)
Ag24 Ag2 Ag5 119.65(4)
Ag24 Ag2 Ag7 118.74(5)
Ag24 Ag2 Ag9 67.41(4)
Ag24 Ag2 Ag10 59.12(3)
Ag24 Ag2 Ag16 177.80(5)
Ag24 Ag2 Ag26 66.01(4)
Ag24 Ag2 Ag27 63.36(3)
Ag26 Ag2 Ag1 162.87(5)
Ag26 Ag2 Ag3 129.92(4)
Ag26 Ag2 Ag4 110.96(4)
Ag26 Ag2 Ag10 109.16(4)
Ag26 Ag2 Ag16 114.13(4)
Ag26 Ag2 Ag27 58.57(3)
Se10 Cd2A Se14 104.60(6)
Se10 Cd2A Se15 130.52(6)
Se10 Cd2A Se16 117.55(6)
Se15 Cd2A Se14 98.59(6)
Se15 Cd2A Se16 103.40(6)
Se16 Cd2A Se14 94.09(5)
Ag1 Ag3 Ag2 59.71(3)
Ag1 Ag3 Ag8 54.29(3)
Ag1 Ag3 Ag21 88.17(4)
Ag1 Ag3 Ag24 113.90(4)
Ag2 Ag3 Ag8 85.63(3)
Ag2 Ag3 Ag21 115.19(4)
Ag2 Ag3 Ag24 54.19(3)
Ag4 Ag3 Ag1 59.72(3)
Ag4 Ag3 Ag2 60.36(3)
Ag4 Ag3 Ag8 114.01(4)
Ag4 Ag3 Ag21 54.85(3)
Ag4 Ag3 Ag24 87.59(3)
Ag8 Ag3 Ag24 117.37(4)
Ag10 Ag3 Ag1 94.42(4)
Ag10 Ag3 Ag2 65.74(3)
Ag10 Ag3 Ag4 126.08(4)
Ag10 Ag3 Ag8 61.35(3)
Ag10 Ag3 Ag11 65.09(4)
Ag10 Ag3 Ag18 117.08(4)
Ag10 Ag3 Ag21 177.31(5)
Ag10 Ag3 Ag22 118.39(4)
Ag10 Ag3 Ag23 69.21(4)
Ag10 Ag3 Ag24 58.95(3)
Ag10 Ag3 Ag25 118.59(4)
Ag11 Ag3 Ag1 111.93(4)
Ag11 Ag3 Ag2 128.99(4)
Ag11 Ag3 Ag4 164.48(5)
Ag11 Ag3 Ag8 59.42(3)
Ag11 Ag3 Ag21 114.57(4)
Ag11 Ag3 Ag24 107.94(4)
Ag18 Ag3 Ag1 67.70(3)
Ag18 Ag3 Ag2 127.27(4)
Ag18 Ag3 Ag4 96.79(4)
Ag18 Ag3 Ag8 59.71(3)
Ag18 Ag3 Ag11 67.69(4)
Ag18 Ag3 Ag21 64.61(3)
Ag18 Ag3 Ag22 65.51(3)
Ag18 Ag3 Ag23 118.04(4)
Ag18 Ag3 Ag24 175.47(5)
Ag18 Ag3 Ag25 120.26(4)
Ag21 Ag3 Ag8 120.99(4)
Ag21 Ag3 Ag24 119.27(4)
Ag22 Ag3 Ag1 131.26(4)
Ag22 Ag3 Ag2 164.75(4)
Ag22 Ag3 Ag4 113.38(4)
Ag22 Ag3 Ag8 109.36(4)
Ag22 Ag3 Ag11 60.79(3)
Ag22 Ag3 Ag21 60.01(3)
Ag22 Ag3 Ag23 60.45(3)
Ag22 Ag3 Ag24 113.82(4)
Ag23 Ag3 Ag1 163.60(5)
Ag23 Ag3 Ag2 111.69(4)
Ag23 Ag3 Ag4 130.60(4)
Ag23 Ag3 Ag8 113.63(4)
Ag23 Ag3 Ag11 61.07(3)
Ag23 Ag3 Ag21 108.20(4)
Ag23 Ag3 Ag24 59.20(3)
Ag25 Ag3 Ag1 125.92(4)
Ag25 Ag3 Ag2 94.54(4)
Ag25 Ag3 Ag4 66.20(3)
Ag25 Ag3 Ag8 179.78(5)
Ag25 Ag3 Ag11 120.36(4)
Ag25 Ag3 Ag21 59.06(3)
Ag25 Ag3 Ag22 70.46(4)
Ag25 Ag3 Ag23 66.17(4)
Ag25 Ag3 Ag24 62.64(3)
Se28 Cd3A Se32 112.69(6)
Se28 Cd3A Se33 128.76(8)
Se28 Cd3A Se34 109.97(7)
Se32 Cd3A Se34 89.18(6)
Se33 Cd3A Se32 95.27(6)
Se33 Cd3A Se34 112.57(6)
Ag1 Ag4 Ag2 59.83(3)
Ag1 Ag4 Ag3 60.34(3)
Ag1 Ag4 Ag12 86.93(4)
Ag1 Ag4 Ag19 53.84(3)
Ag1 Ag4 Ag25 114.94(4)
Ag2 Ag4 Ag12 54.02(3)
Ag2 Ag4 Ag19 113.67(4)
Ag2 Ag4 Ag25 87.63(4)
Ag3 Ag4 Ag2 60.09(3)
Ag3 Ag4 Ag12 114.10(4)
Ag3 Ag4 Ag19 86.68(3)
Ag3 Ag4 Ag25 54.60(3)
Ag12 Ag4 Ag19 119.43(4)
Ag13 Ag4 Ag1 129.13(4)
Ag13 Ag4 Ag2 112.17(4)
Ag13 Ag4 Ag3 164.91(5)
Ag13 Ag4 Ag12 59.49(3)
Ag13 Ag4 Ag19 108.40(4)
Ag13 Ag4 Ag20 61.88(4)
Ag13 Ag4 Ag25 114.66(4)
Ag13 Ag4 Ag28 61.62(4)
Ag14 Ag4 Ag1 65.43(3)
Ag14 Ag4 Ag2 95.01(4)
Ag14 Ag4 Ag3 125.71(4)
Ag14 Ag4 Ag12 63.92(3)
Ag14 Ag4 Ag13 65.66(4)
Ag14 Ag4 Ag19 58.48(3)
Ag14 Ag4 Ag20 68.99(4)
Ag14 Ag4 Ag25 176.98(5)
Ag14 Ag4 Ag27 119.28(4)
Ag14 Ag4 Ag28 119.36(5)
Ag20 Ag4 Ag1 111.05(4)
Ag20 Ag4 Ag2 164.00(5)
Ag20 Ag4 Ag3 129.18(4)
Ag20 Ag4 Ag12 115.22(4)
Ag20 Ag4 Ag19 58.84(3)
Ag20 Ag4 Ag25 108.37(4)
Ag21 Ag4 Ag1 94.75(4)
Ag21 Ag4 Ag2 125.42(4)
Ag21 Ag4 Ag3 65.36(3)
Ag21 Ag4 Ag12 177.50(5)
Ag21 Ag4 Ag13 120.38(4)
Ag21 Ag4 Ag14 118.47(5)
Ag21 Ag4 Ag19 63.06(3)
Ag21 Ag4 Ag20 65.88(4)
Ag21 Ag4 Ag25 58.63(3)
Ag21 Ag4 Ag27 118.67(4)
Ag21 Ag4 Ag28 69.51(4)
Ag25 Ag4 Ag12 118.97(4)
Ag25 Ag4 Ag19 119.07(4)
Ag27 Ag4 Ag1 126.80(5)
Ag27 Ag4 Ag2 67.03(4)
Ag27 Ag4 Ag3 95.65(4)
Ag27 Ag4 Ag12 58.84(3)
Ag27 Ag4 Ag13 69.28(4)
Ag27 Ag4 Ag19 177.53(5)
Ag27 Ag4 Ag20 119.84(4)
Ag27 Ag4 Ag25 63.14(3)
Ag27 Ag4 Ag28 65.84(4)
Ag28 Ag4 Ag1 164.10(5)
Ag28 Ag4 Ag2 130.95(4)
Ag28 Ag4 Ag3 112.28(4)
Ag28 Ag4 Ag12 108.88(4)
Ag28 Ag4 Ag19 114.01(4)
Ag28 Ag4 Ag20 61.26(4)
Ag28 Ag4 Ag25 59.42(3)
Se29 Cd4A Se31 129.60(7)
Se29 Cd4A Se32 99.25(7)
Se29 Cd4A Se36 118.35(7)
Se31 Cd4A Se32 111.86(6)
Se31 Cd4A Se36 98.06(6)
Se32 Cd4A Se36 94.77(6)
Ag2 Ag5 Ag7 55.10(3)
Ag2 Ag5 Ag9 58.88(3)
Ag2 Ag5 Ag12 54.93(3)
Ag2 Ag5 Ag16 64.38(3)
Ag2 Ag5 Ag26 59.27(3)
Ag9 Ag5 Ag7 60.57(3)
Ag9 Ag5 Ag12 107.27(4)
Ag12 Ag5 Ag7 99.91(4)
Ag16 Ag5 Ag7 57.43(3)
Ag16 Ag5 Ag9 111.93(4)
Ag16 Ag5 Ag12 61.08(3)
Ag26 Ag5 Ag7 106.06(4)
Ag26 Ag5 Ag9 58.94(3)
Ag26 Ag5 Ag12 63.86(4)
Ag26 Ag5 Ag16 116.48(4)
Se13 Ag5 Ag2 168.48(6)
Se13 Ag5 Ag7 121.62(5)
Se13 Ag5 Ag9 130.99(6)
Se13 Ag5 Ag12 118.94(5)
Se13 Ag5 Ag16 104.27(5)
Se13 Ag5 Ag26 129.07(5)
Se30 Cd5A Se34 105.89(9)
Se30 Cd5A Se35 129.49(8)
Se30 Cd5A Se36 117.66(7)
Se35 Cd5A Se34 94.63(6)
Se35 Cd5A Se36 106.69(7)
Se36 Cd5A Se34 92.43(6)
Ag1 Ag6 Ag7 67.52(3)
Ag1 Ag6 Ag8 55.04(3)
Ag1 Ag6 Ag15 59.43(3)
Ag1 Ag6 Ag16 54.81(3)
Ag1 Ag6 Ag17 58.59(3)
Ag7 Ag6 Ag8 62.41(3)
Ag7 Ag6 Ag16 57.42(3)
Ag8 Ag6 Ag16 98.85(4)
Ag15 Ag6 Ag7 114.71(4)
Ag15 Ag6 Ag8 108.06(4)
Ag15 Ag6 Ag16 61.82(3)
Ag17 Ag6 Ag7 118.07(4)
Ag17 Ag6 Ag8 62.82(3)
Ag17 Ag6 Ag15 60.15(3)
Ag17 Ag6 Ag16 106.45(4)
Se4 Ag6 Ag1 163.27(6)
Se4 Ag6 Ag7 95.75(5)
Se4 Ag6 Ag8 118.23(5)
Se4 Ag6 Ag15 132.65(6)
Se4 Ag6 Ag16 116.91(5)
Se4 Ag6 Ag17 135.06(5)
Ag2 Ag7 Ag1 57.49(3)
Ag2 Ag7 Ag5 58.29(3)
Ag2 Ag7 Ag6 110.98(4)
Ag2 Ag7 Ag8 87.82(4)
Ag2 Ag7 Ag9 58.79(3)
Ag2 Ag7 Ag10 63.27(3)
Ag2 Ag7 Ag16 66.33(4)
Ag5 Ag7 Ag1 98.58(4)
Ag5 Ag7 Ag8 145.02(4)
Ag5 Ag7 Ag10 107.40(4)
Ag6 Ag7 Ag1 54.95(3)
Ag6 Ag7 Ag5 120.63(4)
Ag6 Ag7 Ag8 60.37(3)
Ag6 Ag7 Ag9 169.48(5)
Ag6 Ag7 Ag10 117.66(4)
Ag8 Ag7 Ag1 51.10(3)
Ag9 Ag7 Ag1 114.53(4)
Ag9 Ag7 Ag5 57.69(3)
Ag9 Ag7 Ag8 114.25(4)
Ag9 Ag7 Ag10 57.01(3)
Ag10 Ag7 Ag1 82.26(3)
Ag10 Ag7 Ag8 57.47(3)
Ag16 Ag7 Ag1 52.88(3)
Ag16 Ag7 Ag5 59.09(3)
Ag16 Ag7 Ag6 63.73(3)
Ag16 Ag7 Ag8 101.66(4)
Ag16 Ag7 Ag9 110.83(4)
Ag16 Ag7 Ag10 125.32(4)
Se9 Ag7 Ag1 149.49(5)
Se9 Ag7 Ag2 147.32(6)
Se9 Ag7 Ag5 110.80(5)
Se9 Ag7 Ag6 100.96(5)
Se9 Ag7 Ag8 102.55(5)
Se9 Ag7 Ag9 88.95(5)
Se9 Ag7 Ag10 96.16(5)
Se9 Ag7 Ag16 138.47(5)
Ag1 Ag8 Ag3 60.02(3)
Ag1 Ag8 Ag6 59.00(3)
Ag1 Ag8 Ag7 66.74(3)
Ag1 Ag8 Ag10 93.30(4)
Ag1 Ag8 Ag11 115.18(4)
Ag1 Ag8 Ag17 57.39(3)
Ag1 Ag8 Ag18 68.02(4)
Ag3 Ag8 Ag7 87.38(3)
Ag3 Ag8 Ag17 99.69(4)
Ag6 Ag8 Ag3 117.49(4)
Ag6 Ag8 Ag7 57.21(3)
Ag6 Ag8 Ag17 56.43(3)
Ag10 Ag8 Ag3 54.02(3)
Ag10 Ag8 Ag6 118.07(4)
Ag10 Ag8 Ag7 61.03(3)
Ag10 Ag8 Ag17 149.60(4)
Ag11 Ag8 Ag3 57.07(3)
Ag11 Ag8 Ag6 174.13(4)
Ag11 Ag8 Ag7 122.40(4)
Ag11 Ag8 Ag10 61.40(3)
Ag11 Ag8 Ag17 120.65(4)
Ag17 Ag8 Ag7 107.86(4)
Ag18 Ag8 Ag3 54.74(3)
Ag18 Ag8 Ag6 110.75(4)
Ag18 Ag8 Ag7 131.46(4)
Ag18 Ag8 Ag10 105.59(4)
Ag18 Ag8 Ag11 64.72(3)
Ag18 Ag8 Ag17 58.63(3)
Se5 Ag8 Ag1 149.36(5)
Se5 Ag8 Ag3 148.34(5)
Se5 Ag8 Ag6 90.40(5)
Se5 Ag8 Ag7 96.72(5)
Se5 Ag8 Ag10 100.93(5)
Se5 Ag8 Ag11 95.44(5)
Se5 Ag8 Ag17 108.71(5)
Se5 Ag8 Ag18 131.67(5)
Ag2 Ag9 Ag5 58.81(3)
Ag2 Ag9 Ag7 55.48(3)
Ag2 Ag9 Ag10 64.29(3)
Ag2 Ag9 Ag24 54.50(3)
Ag2 Ag9 Ag26 59.62(3)
Ag5 Ag9 Ag7 61.75(3)
Ag5 Ag9 Ag24 105.82(4)
Ag7 Ag9 Ag24 100.36(4)
Ag10 Ag9 Ag5 115.43(4)
Ag10 Ag9 Ag7 62.30(3)
Ag10 Ag9 Ag24 57.03(3)
Ag26 Ag9 Ag5 60.03(3)
Ag26 Ag9 Ag7 107.80(4)
Ag26 Ag9 Ag10 112.48(4)
Ag26 Ag9 Ag24 61.00(3)
Se8 Ag9 Ag2 168.44(5)
Se8 Ag9 Ag5 129.98(5)
Se8 Ag9 Ag7 119.36(5)
Se8 Ag9 Ag10 104.21(5)
Se8 Ag9 Ag24 121.33(5)
Se8 Ag9 Ag26 129.79(5)
Ag2 Ag10 Ag7 52.97(3)
Ag2 Ag10 Ag23 99.46(4)
Ag3 Ag10 Ag2 59.82(3)
Ag3 Ag10 Ag7 93.64(4)
Ag3 Ag10 Ag8 64.63(3)
Ag3 Ag10 Ag9 114.23(4)
Ag3 Ag10 Ag11 59.53(3)
Ag3 Ag10 Ag23 56.98(3)
Ag3 Ag10 Ag24 66.40(3)
Ag7 Ag10 Ag23 149.14(4)
Ag8 Ag10 Ag2 84.41(4)
Ag8 Ag10 Ag7 61.50(3)
Ag8 Ag10 Ag11 58.84(3)
Ag8 Ag10 Ag23 107.09(4)
Ag9 Ag10 Ag2 56.72(3)
Ag9 Ag10 Ag7 60.69(3)
Ag9 Ag10 Ag8 121.94(4)
Ag9 Ag10 Ag11 173.31(5)
Ag9 Ag10 Ag23 119.44(4)
Ag11 Ag10 Ag2 117.91(4)
Ag11 Ag10 Ag7 120.32(4)
Ag11 Ag10 Ag23 55.86(3)
Ag24 Ag10 Ag2 54.57(3)
Ag24 Ag10 Ag7 104.42(4)
Ag24 Ag10 Ag8 127.39(4)
Ag24 Ag10 Ag9 64.60(3)
Ag24 Ag10 Ag11 109.32(4)
Ag24 Ag10 Ag23 57.74(3)
Se7 Ag10 Ag2 150.96(5)
Se7 Ag10 Ag3 145.59(5)
Se7 Ag10 Ag7 101.99(5)
Se7 Ag10 Ag8 96.29(5)
Se7 Ag10 Ag9 100.14(5)
Se7 Ag10 Ag11 86.20(4)
Se7 Ag10 Ag23 107.94(5)
Se7 Ag10 Ag24 135.84(5)
Ag3 Ag11 Ag8 63.51(3)
Ag3 Ag11 Ag10 55.38(3)
Ag3 Ag11 Ag18 54.25(3)
Ag3 Ag11 Ag22 59.02(3)
Ag3 Ag11 Ag23 59.08(3)
Ag8 Ag11 Ag10 59.76(3)
Ag8 Ag11 Ag18 57.01(3)
Ag10 Ag11 Ag18 99.07(4)
Ag22 Ag11 Ag8 111.25(4)
Ag22 Ag11 Ag10 108.34(4)
Ag22 Ag11 Ag18 60.12(3)
Ag22 Ag11 Ag23 59.20(3)
Ag23 Ag11 Ag8 115.47(4)
Ag23 Ag11 Ag10 64.77(3)
Ag23 Ag11 Ag18 105.19(4)
Se6 Ag11 Ag3 172.06(5)
Se6 Ag11 Ag8 108.57(5)
Se6 Ag11 Ag10 121.11(5)
Se6 Ag11 Ag18 122.82(5)
Se6 Ag11 Ag22 127.31(5)
Se6 Ag11 Ag23 127.32(5)
Ag2 Ag12 Ag4 59.89(3)
Ag2 Ag12 Ag5 58.54(3)
Ag2 Ag12 Ag13 114.57(4)
Ag2 Ag12 Ag14 91.28(4)
Ag2 Ag12 Ag16 64.21(3)
Ag2 Ag12 Ag26 57.27(3)
Ag2 Ag12 Ag27 67.76(4)
Ag4 Ag12 Ag14 52.62(3)
Ag4 Ag12 Ag26 99.05(4)
Ag5 Ag12 Ag4 117.17(4)
Ag5 Ag12 Ag14 117.97(4)
Ag5 Ag12 Ag26 55.87(3)
Ag13 Ag12 Ag4 56.08(3)
Ag13 Ag12 Ag5 173.11(4)
Ag13 Ag12 Ag14 60.02(3)
Ag13 Ag12 Ag16 120.50(4)
Ag13 Ag12 Ag26 121.66(4)
Ag14 Ag12 Ag26 147.29(4)
Ag16 Ag12 Ag4 85.63(3)
Ag16 Ag12 Ag5 57.59(3)
Ag16 Ag12 Ag14 60.55(3)
Ag16 Ag12 Ag26 106.57(4)
Ag27 Ag12 Ag4 54.60(3)
Ag27 Ag12 Ag5 109.51(4)
Ag27 Ag12 Ag13 65.99(4)
Ag27 Ag12 Ag14 104.60(4)
Ag27 Ag12 Ag16 128.70(4)
Ag27 Ag12 Ag26 57.90(3)
Se14 Ag12 Ag2 146.81(6)
Se14 Ag12 Ag4 149.86(6)
Se14 Ag12 Ag5 88.45(5)
Se14 Ag12 Ag13 98.41(5)
Se14 Ag12 Ag14 102.60(5)
Se14 Ag12 Ag16 96.54(5)
Se14 Ag12 Ag26 108.96(5)
Se14 Ag12 Ag27 134.40(5)
Ag4 Ag13 Ag12 64.43(3)
Ag4 Ag13 Ag14 55.62(3)
Ag4 Ag13 Ag20 59.22(3)
Ag4 Ag13 Ag27 53.92(3)
Ag4 Ag13 Ag28 59.23(3)
Ag12 Ag13 Ag14 62.47(3)
Ag12 Ag13 Ag27 55.96(3)
Ag14 Ag13 Ag27 99.46(4)
Ag20 Ag13 Ag12 117.25(4)
Ag20 Ag13 Ag14 64.28(3)
Ag20 Ag13 Ag27 104.93(4)
Ag28 Ag13 Ag12 110.90(5)
Ag28 Ag13 Ag14 108.55(4)
Ag28 Ag13 Ag20 59.60(4)
Ag28 Ag13 Ag27 59.68(4)
Se15 Ag13 Ag4 169.46(6)
Se15 Ag13 Ag12 105.17(5)
Se15 Ag13 Ag14 119.13(6)
Se15 Ag13 Ag20 128.74(6)
Se15 Ag13 Ag27 122.75(6)
Se15 Ag13 Ag28 129.52(6)
Ag1 Ag14 Ag12 84.05(4)
Ag1 Ag14 Ag16 52.86(3)
Ag1 Ag14 Ag20 99.16(4)
Ag4 Ag14 Ag1 59.64(3)
Ag4 Ag14 Ag12 63.45(3)
Ag4 Ag14 Ag13 58.72(3)
Ag4 Ag14 Ag15 114.96(4)
Ag4 Ag14 Ag16 90.94(4)
Ag4 Ag14 Ag19 67.54(4)
Ag4 Ag14 Ag20 57.10(3)
Ag12 Ag14 Ag16 59.02(3)
Ag12 Ag14 Ag20 106.27(4)
Ag13 Ag14 Ag1 116.87(4)
Ag13 Ag14 Ag12 57.51(3)
Ag13 Ag14 Ag16 116.47(4)
Ag13 Ag14 Ag20 56.29(3)
Ag15 Ag14 Ag1 56.78(3)
Ag15 Ag14 Ag12 119.94(4)
Ag15 Ag14 Ag13 173.62(5)
Ag15 Ag14 Ag16 61.03(3)
Ag15 Ag14 Ag20 122.08(4)
Ag16 Ag14 Ag20 147.08(4)
Ag19 Ag14 Ag1 54.81(3)
Ag19 Ag14 Ag12 127.44(4)
Ag19 Ag14 Ag13 109.98(4)
Ag19 Ag14 Ag15 66.37(3)
Ag19 Ag14 Ag16 105.21(4)
Ag19 Ag14 Ag20 58.04(3)
Se16 Ag14 Ag1 150.05(5)
Se16 Ag14 Ag4 146.26(5)
Se16 Ag14 Ag12 96.86(5)
Se16 Ag14 Ag13 87.74(5)
Se16 Ag14 Ag15 98.50(5)
Se16 Ag14 Ag16 102.14(5)
Se16 Ag14 Ag19 135.37(6)
Se16 Ag14 Ag20 109.15(5)
Ag1 Ag15 Ag6 59.36(3)
Ag1 Ag15 Ag14 63.26(3)
Ag1 Ag15 Ag16 54.81(3)
Ag1 Ag15 Ag17 58.48(3)
Ag1 Ag15 Ag19 53.37(3)
Ag6 Ag15 Ag14 115.19(4)
Ag6 Ag15 Ag16 61.88(3)
Ag6 Ag15 Ag17 59.87(3)
Ag6 Ag15 Ag19 105.42(4)
Ag14 Ag15 Ag16 61.87(3)
Ag14 Ag15 Ag19 55.86(3)
Ag16 Ag15 Ag19 98.70(4)
Ag17 Ag15 Ag14 110.48(4)
Ag17 Ag15 Ag16 106.29(4)
Ag17 Ag15 Ag19 60.24(3)
Se17 Ag15 Ag1 168.79(6)
Se17 Ag15 Ag6 129.52(6)
Se17 Ag15 Ag14 105.56(5)
Se17 Ag15 Ag16 120.61(5)
Se17 Ag15 Ag17 130.32(5)
Se17 Ag15 Ag19 122.08(6)
Ag1 Ag16 Ag2 59.31(3)
Ag1 Ag16 Ag5 114.08(4)
Ag1 Ag16 Ag6 58.37(3)
Ag1 Ag16 Ag7 69.67(4)
Ag1 Ag16 Ag12 90.35(4)
Ag1 Ag16 Ag14 62.52(3)
Ag1 Ag16 Ag15 58.44(3)
Ag2 Ag16 Ag14 84.88(4)
Ag5 Ag16 Ag2 56.26(3)
Ag5 Ag16 Ag6 120.16(4)
Ag5 Ag16 Ag12 61.33(3)
Ag5 Ag16 Ag14 121.59(4)
Ag5 Ag16 Ag15 172.47(4)
Ag6 Ag16 Ag2 98.88(4)
Ag6 Ag16 Ag14 106.28(4)
Ag7 Ag16 Ag2 54.53(3)
Ag7 Ag16 Ag5 63.48(3)
Ag7 Ag16 Ag6 58.85(3)
Ag7 Ag16 Ag12 104.24(4)
Ag7 Ag16 Ag14 128.80(4)
Ag7 Ag16 Ag15 110.95(4)
Ag12 Ag16 Ag2 52.82(3)
Ag12 Ag16 Ag6 147.39(4)
Ag12 Ag16 Ag14 60.44(3)
Ag12 Ag16 Ag15 117.42(4)
Ag15 Ag16 Ag2 116.63(4)
Ag15 Ag16 Ag6 56.30(3)
Ag15 Ag16 Ag14 57.09(3)
Se18 Ag16 Ag1 143.97(6)
Se18 Ag16 Ag2 150.04(5)
Se18 Ag16 Ag5 101.17(5)
Se18 Ag16 Ag6 110.25(5)
Se18 Ag16 Ag7 137.69(5)
Se18 Ag16 Ag12 100.57(5)
Se18 Ag16 Ag14 93.26(5)
Se18 Ag16 Ag15 86.36(5)
Ag1 Ag17 Ag6 59.81(3)
Ag1 Ag17 Ag8 54.66(3)
Ag1 Ag17 Ag15 59.76(3)
Ag1 Ag17 Ag18 66.33(3)
Ag1 Ag17 Ag19 55.12(3)
Ag6 Ag17 Ag8 60.75(3)
Ag6 Ag17 Ag15 59.97(3)
Ag6 Ag17 Ag18 113.56(4)
Ag6 Ag17 Ag19 108.72(4)
Ag15 Ag17 Ag8 106.36(4)
Ag15 Ag17 Ag18 118.83(4)
Ag15 Ag17 Ag19 64.53(3)
Ag18 Ag17 Ag8 57.37(3)
Ag18 Ag17 Ag19 62.06(3)
Ag19 Ag17 Ag8 99.22(4)
Se26 Ag17 Ag1 167.36(6)
Se26 Ag17 Ag6 132.24(5)
Se26 Ag17 Ag8 124.37(5)
Se26 Ag17 Ag15 126.97(6)
Se26 Ag17 Ag18 102.07(5)
Se26 Ag17 Ag19 115.84(5)
Ag3 Ag18 Ag1 58.62(3)
Ag3 Ag18 Ag8 65.55(3)
Ag3 Ag18 Ag11 58.05(3)
Ag3 Ag18 Ag17 111.62(4)
Ag3 Ag18 Ag19 89.93(4)
Ag3 Ag18 Ag21 62.40(3)
Ag3 Ag18 Ag22 58.69(3)
Ag8 Ag18 Ag1 53.34(3)
Ag8 Ag18 Ag11 58.28(3)
Ag8 Ag18 Ag17 64.00(3)
Ag8 Ag18 Ag19 102.97(4)
Ag8 Ag18 Ag21 124.36(4)
Ag8 Ag18 Ag22 108.66(4)
Ag11 Ag18 Ag1 99.34(4)
Ag17 Ag18 Ag1 54.90(3)
Ag17 Ag18 Ag11 119.63(4)
Ag17 Ag18 Ag19 61.06(3)
Ag17 Ag18 Ag21 120.30(4)
Ag17 Ag18 Ag22 170.29(4)
Ag19 Ag18 Ag1 51.85(3)
Ag19 Ag18 Ag11 146.84(4)
Ag19 Ag18 Ag21 59.66(3)
Ag21 Ag18 Ag1 82.94(3)
Ag21 Ag18 Ag11 105.98(4)
Ag22 Ag18 Ag1 115.91(4)
Ag22 Ag18 Ag11 55.96(3)
Ag22 Ag18 Ag19 117.07(4)
Ag22 Ag18 Ag21 57.49(3)
Se25 Ag18 Ag1 150.33(5)
Se25 Ag18 Ag3 146.96(5)
Se25 Ag18 Ag8 137.18(5)
Se25 Ag18 Ag11 108.68(5)
Se25 Ag18 Ag17 101.20(5)
Se25 Ag18 Ag19 103.16(5)
Se25 Ag18 Ag21 98.13(5)
Se25 Ag18 Ag22 88.51(4)
Ag1 Ag19 Ag4 58.56(3)
Ag1 Ag19 Ag14 65.52(4)
Ag1 Ag19 Ag15 56.86(3)
Ag1 Ag19 Ag17 57.62(3)
Ag1 Ag19 Ag18 64.98(3)
Ag1 Ag19 Ag20 112.64(4)
Ag1 Ag19 Ag21 90.51(4)
Ag4 Ag19 Ag15 98.70(4)
Ag14 Ag19 Ag4 53.99(3)
Ag14 Ag19 Ag15 57.77(3)
Ag14 Ag19 Ag17 107.69(4)
Ag14 Ag19 Ag18 127.37(5)
Ag14 Ag19 Ag20 65.71(3)
Ag14 Ag19 Ag21 103.93(4)
Ag17 Ag19 Ag4 114.71(4)
Ag17 Ag19 Ag15 55.23(3)
Ag17 Ag19 Ag18 56.88(3)
Ag17 Ag19 Ag21 116.68(4)
Ag18 Ag19 Ag4 85.16(4)
Ag18 Ag19 Ag15 106.16(4)
Ag20 Ag19 Ag4 55.77(3)
Ag20 Ag19 Ag15 121.19(4)
Ag20 Ag19 Ag17 170.25(5)
Ag20 Ag19 Ag18 120.52(4)
Ag20 Ag19 Ag21 60.43(3)
Ag21 Ag19 Ag4 52.26(3)
Ag21 Ag19 Ag15 146.37(4)
Ag21 Ag19 Ag18 60.19(3)
Se27 Ag19 Ag1 149.43(5)
Se27 Ag19 Ag4 148.19(5)
Se27 Ag19 Ag14 135.85(5)
Se27 Ag19 Ag15 111.09(5)
Se27 Ag19 Ag17 92.05(5)
Se27 Ag19 Ag18 96.60(5)
Se27 Ag19 Ag20 97.64(5)
Se27 Ag19 Ag21 101.36(5)
Ag4 Ag20 Ag13 58.90(3)
Ag4 Ag20 Ag14 53.91(3)
Ag4 Ag20 Ag19 65.39(3)
Ag4 Ag20 Ag21 55.35(3)
Ag4 Ag20 Ag28 59.25(3)
Ag13 Ag20 Ag14 59.43(3)
Ag13 Ag20 Ag19 111.23(4)
Ag13 Ag20 Ag21 108.51(4)
Ag19 Ag20 Ag14 56.25(3)
Ag19 Ag20 Ag21 62.09(3)
Ag21 Ag20 Ag14 98.70(4)
Ag28 Ag20 Ag13 59.95(4)
Ag28 Ag20 Ag14 105.13(4)
Ag28 Ag20 Ag19 118.02(5)
Ag28 Ag20 Ag21 64.76(3)
Se22 Ag20 Ag4 167.53(6)
Se22 Ag20 Ag13 132.95(6)
Se22 Ag20 Ag14 125.22(7)
Se22 Ag20 Ag19 103.26(6)
Se22 Ag20 Ag21 115.65(5)
Se22 Ag20 Ag28 127.36(7)
Ag3 Ag21 Ag18 52.99(3)
Ag3 Ag21 Ag19 84.90(4)
Ag3 Ag21 Ag28 99.77(4)
Ag4 Ag21 Ag3 59.79(3)
Ag4 Ag21 Ag18 92.19(4)
Ag4 Ag21 Ag19 64.68(3)
Ag4 Ag21 Ag20 58.77(3)
Ag4 Ag21 Ag22 114.73(4)
Ag4 Ag21 Ag25 66.71(4)
Ag4 Ag21 Ag28 56.74(3)
Ag18 Ag21 Ag28 148.06(4)
Ag19 Ag21 Ag18 60.15(3)
Ag19 Ag21 Ag28 106.09(4)
Ag20 Ag21 Ag3 116.97(4)
Ag20 Ag21 Ag18 117.54(4)
Ag20 Ag21 Ag19 57.49(3)
Ag20 Ag21 Ag28 55.47(3)
Ag22 Ag21 Ag3 56.45(3)
Ag22 Ag21 Ag18 59.81(3)
Ag22 Ag21 Ag19 119.86(4)
Ag22 Ag21 Ag20 173.41(5)
Ag22 Ag21 Ag28 123.00(4)
Ag25 Ag21 Ag3 55.28(3)
Ag25 Ag21 Ag18 105.71(4)
Ag25 Ag21 Ag19 128.18(4)
Ag25 Ag21 Ag20 109.08(4)
Ag25 Ag21 Ag22 67.29(4)
Ag25 Ag21 Ag28 57.96(3)
Se23 Ag21 Ag3 143.37(5)
Se23 Ag21 Ag4 153.77(6)
Se23 Ag21 Ag18 97.88(4)
Se23 Ag21 Ag19 99.75(5)
Se23 Ag21 Ag20 95.24(5)
Se23 Ag21 Ag22 91.18(5)
Se23 Ag21 Ag25 132.07(5)
Se23 Ag21 Ag28 113.38(5)
Ag3 Ag22 Ag11 60.19(3)
Ag3 Ag22 Ag18 55.79(3)
Ag3 Ag22 Ag21 63.54(3)
Ag3 Ag22 Ag23 59.98(3)
Ag3 Ag22 Ag25 53.50(3)
Ag11 Ag22 Ag18 63.92(3)
Ag11 Ag22 Ag21 117.16(4)
Ag11 Ag22 Ag25 105.74(4)
Ag18 Ag22 Ag25 99.42(4)
Ag21 Ag22 Ag18 62.70(3)
Ag21 Ag22 Ag25 55.19(3)
Ag23 Ag22 Ag11 60.71(3)
Ag23 Ag22 Ag18 109.20(4)
Ag23 Ag22 Ag21 110.62(4)
Ag23 Ag22 Ag25 59.96(3)
Se24 Ag22 Ag3 173.27(6)
Se24 Ag22 Ag11 124.55(5)
Se24 Ag22 Ag18 120.56(5)
Se24 Ag22 Ag21 109.93(5)
Se24 Ag22 Ag23 125.94(5)
Se24 Ag22 Ag25 124.99(5)
Ag3 Ag23 Ag10 53.80(3)
Ag3 Ag23 Ag11 59.85(3)
Ag3 Ag23 Ag22 59.58(3)
Ag3 Ag23 Ag24 64.33(3)
Ag3 Ag23 Ag25 55.36(3)
Ag11 Ag23 Ag10 59.37(3)
Ag11 Ag23 Ag24 111.01(4)
Ag11 Ag23 Ag25 109.71(4)
Ag22 Ag23 Ag10 104.93(4)
Ag22 Ag23 Ag11 60.09(3)
Ag22 Ag23 Ag24 117.61(4)
Ag22 Ag23 Ag25 65.90(3)
Ag24 Ag23 Ag10 56.06(3)
Ag24 Ag23 Ag25 61.01(3)
Ag25 Ag23 Ag10 98.46(4)
Se33 Ag23 Ag3 172.94(6)
Se33 Ag23 Ag10 129.21(5)
Se33 Ag23 Ag11 127.10(5)
Se33 Ag23 Ag22 121.30(5)
Se33 Ag23 Ag24 111.22(5)
Se33 Ag23 Ag25 117.94(5)
Ag2 Ag24 Ag3 59.80(3)
Ag2 Ag24 Ag9 58.09(3)
Ag2 Ag24 Ag10 66.31(3)
Ag2 Ag24 Ag23 114.47(4)
Ag2 Ag24 Ag25 92.00(4)
Ag2 Ag24 Ag26 58.87(3)
Ag2 Ag24 Ag27 64.58(3)
Ag3 Ag24 Ag9 100.67(4)
Ag3 Ag24 Ag27 85.18(4)
Ag10 Ag24 Ag3 54.65(3)
Ag10 Ag24 Ag9 58.37(3)
Ag10 Ag24 Ag23 66.20(3)
Ag10 Ag24 Ag25 105.68(4)
Ag10 Ag24 Ag26 109.21(4)
Ag10 Ag24 Ag27 127.67(4)
Ag23 Ag24 Ag3 56.47(3)
Ag23 Ag24 Ag9 121.55(4)
Ag23 Ag24 Ag25 61.47(3)
Ag23 Ag24 Ag26 173.34(5)
Ag23 Ag24 Ag27 121.21(4)
Ag25 Ag24 Ag3 53.36(3)
Ag25 Ag24 Ag9 149.28(4)
Ag25 Ag24 Ag26 116.92(4)
Ag25 Ag24 Ag27 59.88(3)
Ag26 Ag24 Ag3 117.08(4)
Ag26 Ag24 Ag9 56.04(3)
Ag26 Ag24 Ag27 57.12(3)
Ag27 Ag24 Ag9 106.83(4)
Se32 Ag24 Ag2 153.88(5)
Se32 Ag24 Ag3 141.62(5)
Se32 Ag24 Ag9 114.69(5)
Se32 Ag24 Ag10 134.52(6)
Se32 Ag24 Ag23 90.93(5)
Se32 Ag24 Ag25 95.23(5)
Se32 Ag24 Ag26 95.69(5)
Se32 Ag24 Ag27 97.79(5)
Ag3 Ag25 Ag4 59.20(3)
Ag3 Ag25 Ag21 65.65(3)
Ag3 Ag25 Ag22 56.04(3)
Ag3 Ag25 Ag23 58.47(3)
Ag3 Ag25 Ag24 64.00(3)
Ag3 Ag25 Ag27 91.79(4)
Ag3 Ag25 Ag28 113.58(4)
Ag4 Ag25 Ag22 98.82(4)
Ag21 Ag25 Ag4 54.66(3)
Ag21 Ag25 Ag22 57.53(3)
Ag21 Ag25 Ag23 107.41(4)
Ag21 Ag25 Ag24 126.79(4)
Ag21 Ag25 Ag27 105.23(4)
Ag21 Ag25 Ag28 66.38(4)
Ag23 Ag25 Ag4 116.37(4)
Ag23 Ag25 Ag22 54.14(3)
Ag23 Ag25 Ag27 118.35(4)
Ag24 Ag25 Ag4 84.94(4)
Ag24 Ag25 Ag22 104.58(4)
Ag24 Ag25 Ag23 57.52(3)
Ag24 Ag25 Ag27 60.96(3)
Ag27 Ag25 Ag4 52.95(3)
Ag27 Ag25 Ag22 146.97(4)
Ag28 Ag25 Ag4 56.16(3)
Ag28 Ag25 Ag22 121.72(4)
Ag28 Ag25 Ag23 171.99(5)
Ag28 Ag25 Ag24 121.39(4)
Ag28 Ag25 Ag27 60.64(3)
Se34 Ag25 Ag3 152.74(6)
Se34 Ag25 Ag4 146.80(5)
Se34 Ag25 Ag21 130.23(5)
Se34 Ag25 Ag22 109.99(5)
Se34 Ag25 Ag23 94.28(5)
Se34 Ag25 Ag24 102.76(5)
Se34 Ag25 Ag27 102.42(5)
Se34 Ag25 Ag28 93.67(5)
Ag2 Ag26 Ag5 59.13(3)
Ag2 Ag26 Ag9 59.55(3)
Ag2 Ag26 Ag12 53.70(3)
Ag2 Ag26 Ag24 55.12(3)
Ag2 Ag26 Ag27 65.46(3)
Ag5 Ag26 Ag12 60.27(3)
Ag5 Ag26 Ag24 108.02(4)
Ag5 Ag26 Ag27 111.96(4)
Ag9 Ag26 Ag5 61.03(3)
Ag9 Ag26 Ag12 106.12(4)
Ag9 Ag26 Ag24 62.96(3)
Ag9 Ag26 Ag27 117.44(4)
Ag24 Ag26 Ag12 98.45(4)
Ag27 Ag26 Ag12 56.15(3)
Ag27 Ag26 Ag24 62.37(3)
Se31 Ag26 Ag2 169.23(6)
Se31 Ag26 Ag5 131.65(5)
Se31 Ag26 Ag9 123.01(6)
Se31 Ag26 Ag12 128.69(5)
Se31 Ag26 Ag24 115.44(5)
Se31 Ag26 Ag27 106.35(5)
Ag2 Ag27 Ag13 98.63(4)
Ag4 Ag27 Ag2 59.21(3)
Ag4 Ag27 Ag12 66.56(4)
Ag4 Ag27 Ag13 56.81(3)
Ag4 Ag27 Ag24 90.02(4)
Ag4 Ag27 Ag25 63.91(3)
Ag4 Ag27 Ag26 113.73(4)
Ag4 Ag27 Ag28 58.65(3)
Ag12 Ag27 Ag2 53.89(3)
Ag12 Ag27 Ag13 58.05(3)
Ag12 Ag27 Ag24 103.72(4)
Ag12 Ag27 Ag25 126.88(4)
Ag12 Ag27 Ag26 65.95(4)
Ag12 Ag27 Ag28 109.28(4)
Ag24 Ag27 Ag2 52.05(3)
Ag24 Ag27 Ag13 145.77(4)
Ag25 Ag27 Ag2 84.36(3)
Ag25 Ag27 Ag13 106.21(4)
Ag25 Ag27 Ag24 59.17(3)
Ag26 Ag27 Ag2 55.97(3)
Ag26 Ag27 Ag13 121.77(4)
Ag26 Ag27 Ag24 60.51(3)
Ag26 Ag27 Ag25 119.60(4)
Ag26 Ag27 Ag28 172.35(5)
Ag28 Ag27 Ag2 116.46(4)
Ag28 Ag27 Ag13 55.83(3)
Ag28 Ag27 Ag24 116.71(4)
Ag28 Ag27 Ag25 57.73(3)
Se36 Ag27 Ag2 148.63(6)
Se36 Ag27 Ag4 148.43(6)
Se36 Ag27 Ag12 135.44(5)
Se36 Ag27 Ag13 110.67(5)
Se36 Ag27 Ag24 102.26(5)
Se36 Ag27 Ag25 97.53(5)
Se36 Ag27 Ag26 97.54(5)
Se36 Ag27 Ag28 90.01(5)
Ag4 Ag28 Ag13 59.16(3)
Ag4 Ag28 Ag20 59.49(3)
Ag4 Ag28 Ag21 53.75(3)
Ag4 Ag28 Ag25 64.42(3)
Ag4 Ag28 Ag27 55.51(3)
Ag13 Ag28 Ag21 105.17(4)
Ag13 Ag28 Ag25 116.91(4)
Ag13 Ag28 Ag27 64.49(4)
Ag20 Ag28 Ag13 60.46(4)
Ag20 Ag28 Ag21 59.77(3)
Ag20 Ag28 Ag25 110.92(4)
Ag20 Ag28 Ag27 109.20(4)
Ag25 Ag28 Ag21 55.65(3)
Ag25 Ag28 Ag27 61.64(3)
Ag27 Ag28 Ag21 98.61(4)
Se35 Ag28 Ag4 172.15(7)
Se35 Ag28 Ag13 125.10(6)
Se35 Ag28 Ag20 128.00(6)
Se35 Ag28 Ag21 125.91(6)
Se35 Ag28 Ag25 108.46(6)
Se35 Ag28 Ag27 118.90(6)
Se1 Ag29 Se2 116.53(7)
Se1 Ag29 Se3 130.11(7)
Se3 Ag29 Se2 113.17(7)
Se11 Ag30 Se10 116.01(7)
Se12 Ag30 Se10 120.18(7)
Se12 Ag30 Se11 123.81(7)
Se29 Ag31 Se28 109.77(9)
Se29 Ag31 Se30 135.90(10)
Se30 Ag31 Se28 114.34(9)
Se20 Ag32 Se19 103.62(7)
Se21 Ag32 Se19 124.29(7)
Se21 Ag32 Se20 132.07(7)
Ag29 Se1 Cd0V 88.74(7)
C7 Se1 Cd0V 104.2(4)
C7 Se1 Ag29 105.9(5)
Cd0T Se2 Ag29 88.95(6)
C1 Se2 Cd0T 98.2(4)
C1 Se2 Ag29 103.7(5)
Cd0W Se3 Ag29 92.02(6)
C13 Se3 Cd0W 102.1(5)
C13 Se3 Ag29 97.6(5)
Ag6 Se4 Cd0W 98.32(6)
C19 Se4 Cd0W 109.6(5)
C19 Se4 Ag6 109.4(6)
Cd0W Se5 Cd0T 116.83(6)
Ag8 Se5 Cd0T 109.33(6)
Ag8 Se5 Cd0W 112.07(6)
C25 Se5 Cd0T 110.2(5)
C25 Se5 Cd0W 105.5(5)
C25 Se5 Ag8 101.7(5)
Ag11 Se6 Cd0T 96.77(6)
C31 Se6 Cd0T 98.6(4)
C31 Se6 Ag11 107.5(4)
Cd0V Se7 Cd0T 120.17(6)
Ag10 Se7 Cd0T 115.84(6)
Ag10 Se7 Cd0V 103.80(6)
C37 Se7 Cd0T 114.8(4)
C37 Se7 Cd0V 92.8(4)
C37 Se7 Ag10 106.4(4)
Ag9 Se8 Cd0V 95.94(6)
C43 Se8 Cd0V 92.9(5)
C43 Se8 Ag9 103.9(5)
Cd0V Se9 Cd0W 116.47(6)
Ag7 Se9 Cd0V 111.43(6)
Ag7 Se9 Cd0W 103.29(6)
C49 Se9 Cd0V 109.6(5)
C49 Se9 Cd0W 101.6(4)
C49 Se9 Ag7 114.1(5)
Cd2A Se10 Ag30 92.64(6)
C55 Se10 Cd2A 102.7(6)
C55 Se10 Ag30 109.5(6)
Cd1A Se11 Ag30 92.48(6)
C67 Se11 Cd1A 100.5(4)
C67 Se11 Ag30 105.0(5)
Ag30 Se12 Cd0U 89.76(6)
C61 Se12 Cd0U 103.6(5)
C61 Se12 Ag30 109.5(5)
Cd1A Se13 Ag5 95.49(6)
C73 Se13 Cd1A 100.1(5)
C73 Se13 Ag5 104.9(5)
Cd2A Se14 Cd1A 116.29(6)
Ag12 Se14 Cd1A 111.66(6)
Ag12 Se14 Cd2A 104.78(6)
C79 Se14 Cd1A 109.7(4)
C79 Se14 Cd2A 102.9(5)
C79 Se14 Ag12 111.1(4)
Ag13 Se15 Cd2A 96.12(6)
C85 Se15 Cd2A 98.1(6)
C85 Se15 Ag13 106.2(6)
Cd0U Se16 Cd2A 116.86(6)
Ag14 Se16 Cd0U 105.70(6)
Ag14 Se16 Cd2A 112.46(6)
C91 Se16 Cd0U 103.4(5)
C91 Se16 Cd2A 105.5(5)
C91 Se16 Ag14 112.7(6)
Cd0U Se17 Ag15 96.02(6)
C97 Se17 Cd0U 98.6(5)
C97 Se17 Ag15 109.1(6)
Cd1A Se18 Cd0U 122.04(6)
Ag16 Se18 Cd0U 115.81(6)
Ag16 Se18 Cd1A 103.47(6)
C103 Se18 Cd0U 102.0(6)
C103 Se18 Cd1A 98.1(6)
C103 Se18 Ag16 114.4(6)
Cd0Q Se19 Ag32 85.37(6)
C169 Se19 Cd0Q 98.5(5)
C169 Se19 Ag32 115.0(5)
Cd0X Se20 Ag32 95.05(6)
C175 Se20 Cd0X 99.8(5)
C175 Se20 Ag32 107.2(5)
Ag32 Se21 Cd0Z 93.43(6)
C163 Se21 Cd0Z 106.9(5)
C163 Se21 Ag32 109.5(5)
Cd0X Se22 Ag20 95.90(7)
C193 Se22 Cd0X 96.2(7)
C193 Se22 Ag20 104.7(7)
Cd0X Se23 Cd0Q 118.49(6)
Ag21 Se23 Cd0Q 112.20(6)
Ag21 Se23 Cd0X 106.37(6)
C199 Se23 Cd0Q 107.9(4)
C199 Se23 Cd0X 94.3(4)
C199 Se23 Ag21 116.8(5)
Ag22 Se24 Cd0Q 96.02(6)
C205 Se24 Cd0Q 105.4(4)
C205 Se24 Ag22 107.8(4)
Cd0Z Se25 Cd0Q 121.26(6)
Ag18 Se25 Cd0Q 112.77(6)
Ag18 Se25 Cd0Z 101.74(6)
C211 Se25 Cd0Q 104.8(4)
C211 Se25 Cd0Z 105.9(4)
C211 Se25 Ag18 110.1(5)
Ag17 Se26 Cd0Z 97.95(6)
C181 Se26 Cd0Z 95.7(5)
C181 Se26 Ag17 105.8(5)
Cd0Z Se27 Cd0X 116.33(6)
Ag19 Se27 Cd0X 103.60(6)
Ag19 Se27 Cd0Z 109.65(6)
C192 Se27 Cd0X 102.9(5)
C192 Se27 Cd0Z 110.3(4)
C192 Se27 Ag19 113.9(4)
Cd3A Se28 Ag31 90.47(7)
C121 Se28 Cd3A 98.3(5)
C121 Se28 Ag31 108.2(6)
Cd4A Se29 Ag31 93.00(7)
C115 Se29 Cd4A 100.0(7)
C115 Se29 Ag31 108.3(5)
Cd5A Se30 Ag31 90.21(7)
C109 Se30 Cd5A 106.8(8)
C109 Se30 Ag31 104.9(8)
Cd4A Se31 Ag26 94.69(6)
C151 Se31 Cd4A 101.3(5)
C151 Se31 Ag26 105.4(4)
Cd4A Se32 Cd3A 121.14(6)
Ag24 Se32 Cd3A 111.14(6)
Ag24 Se32 Cd4A 106.39(6)
C157 Se32 Cd3A 103.3(4)
C157 Se32 Cd4A 100.5(4)
C157 Se32 Ag24 114.2(4)
Ag23 Se33 Cd3A 93.70(6)
C127 Se33 Cd3A 97.4(5)
C127 Se33 Ag23 103.8(5)
Cd3A Se34 Cd5A 120.81(6)
Ag25 Se34 Cd3A 106.69(6)
Ag25 Se34 Cd5A 107.71(7)
C133 Se34 Cd3A 114.6(5)
C133 Se34 Cd5A 97.7(5)
C133 Se34 Ag25 108.8(5)
Ag28 Se35 Cd5A 96.00(7)
C139 Se35 Cd5A 95.4(9)
C139 Se35 Ag28 103.3(9)
Cd4A Se36 Cd5A 116.97(7)
Ag27 Se36 Cd4A 102.92(6)
Ag27 Se36 Cd5A 111.67(6)
C145 Se36 Cd4A 102.6(5)
C145 Se36 Cd5A 110.7(6)
C145 Se36 Ag27 111.5(5)
C2 C1 Se2 120.7(13)
C2 C1 C6 119.7(16)
C6 C1 Se2 119.6(12)
C1 C2 H2 119.2
C1 C2 C3 121.6(16)
C3 C2 H2 119.2
C2 C3 H3 120.3
C4 C3 C2 119.4(16)
C4 C3 H3 120.3
C3 C4 H4 120.6
C3 C4 C5 118.8(17)
C5 C4 H4 120.6
C4 C5 H5 119.8
C6 C5 C4 120.4(17)
C6 C5 H5 119.8
C1 C6 H6 120.1
C5 C6 C1 119.9(15)
C5 C6 H6 120.1
C8 C7 Se1 119.8(13)
C12 C7 Se1 122.5(13)
C12 C7 C8 117.6(16)
C7 C8 H8 119.1
C9 C8 C7 122(2)
C9 C8 H8 119.1
C8 C9 H9 119.7
C8 C9 C10 121(2)
C10 C9 H9 119.7
C9 C10 H10 120.5
C9 C10 C11 119.1(17)
C11 C10 H10 120.5
C10 C11 H11 120.1
C12 C11 C10 119.8(17)
C12 C11 H11 120.1
C7 C12 H12 119.4
C11 C12 C7 121.1(17)
C11 C12 H12 119.4
C14 C13 Se3 123.6(14)
C14 C13 C18 119.0(19)
C18 C13 Se3 117.4(16)
C13 C14 H14 119.5
C13 C14 C15 121(2)
C15 C14 H14 119.5
C14 C15 H15 119.4
C16 C15 C14 121(3)
C16 C15 H15 119.4
C15 C16 H16 120.2
C15 C16 C17 120(2)
C17 C16 H16 120.2
C16 C17 H17 119.0
C16 C17 C18 122(2)
C18 C17 H17 119.0
C13 C18 H18 121.4
C17 C18 C13 117(2)
C17 C18 H18 121.4
C20 C19 Se4 121.9(14)
C24 C19 Se4 117.0(15)
C24 C19 C20 120.7(16)
C19 C20 H20 121.1
C21 C20 C19 118(2)
C21 C20 H20 121.1
C20 C21 H21 118.4
C22 C21 C20 123(2)
C22 C21 H21 118.4
C21 C22 H22 119.6
C21 C22 C23 121(2)
C23 C22 H22 119.6
C22 C23 H23 121.3
C22 C23 C24 117(2)
C24 C23 H23 121.3
C19 C24 C23 120(2)
C19 C24 H24 120.1
C23 C24 H24 120.1
C26 C25 Se5 119.3(12)
C29 C25 Se5 120.5(13)
C29 C25 C26 120.1(16)
C25 C26 H26 120.6
C27 C26 C25 118.8(16)
C27 C26 H26 120.6
C26 C27 H27 119.2
C28 C27 C26 121.6(18)
C28 C27 H27 119.2
C27 C28 H28 120.2
C30 C28 C27 119.5(16)
C30 C28 H28 120.2
C25 C29 H29 120.7
C25 C29 C30 118.6(17)
C30 C29 H29 120.7
C28 C30 C29 121.2(17)
C28 C30 H30 119.4
C29 C30 H30 119.4
C32 C31 Se6 118.2(11)
C36 C31 Se6 123.5(11)
C36 C31 C32 118.2(14)
C31 C32 H32 119.6
C33 C32 C31 120.8(15)
C33 C32 H32 119.6
C32 C33 H33 119.8
C32 C33 C34 120.4(14)
C34 C33 H33 119.8
C33 C34 H34 120.0
C33 C34 C35 119.9(15)
C35 C34 H34 120.0
C34 C35 H35 119.6
C36 C35 C34 120.7(15)
C36 C35 H35 119.6
C31 C36 H36 120.0
C35 C36 C31 119.9(14)
C35 C36 H36 120.0
C38 C37 Se7 122.0(11)
C38 C37 C42 117.1(14)
C42 C37 Se7 120.7(11)
C37 C38 H38 118.9
C39 C38 C37 122.3(15)
C39 C38 H38 118.9
C38 C39 H39 120.6
C40 C39 C38 118.9(15)
C40 C39 H39 120.6
C39 C40 H40 118.9
C39 C40 C41 122.2(17)
C41 C40 H40 118.9
C40 C41 H41 120.9
C40 C41 C42 118.2(17)
C42 C41 H41 120.9
C37 C42 H42 119.4
C41 C42 C37 121.3(15)
C41 C42 H42 119.4
C44 C43 Se8 119.9(14)
C44 C43 C48 117.0(16)
C48 C43 Se8 123.1(13)
C43 C44 H44 119.0
C43 C44 C45 122(2)
C45 C44 H44 119.0
C44 C45 H45 120.0
C44 C45 C46 120.0(19)
C46 C45 H45 120.0
C45 C46 H46 121.1
C47 C46 C45 117.9(17)
C47 C46 H46 121.1
C46 C47 H47 118.9
C48 C47 C46 122(2)
C48 C47 H47 118.9
C43 C48 H48 119.5
C47 C48 C43 121.0(19)
C47 C48 H48 119.5
C50 C49 Se9 118.6(12)
C53 C49 Se9 122.2(13)
C53 C49 C50 119.2(15)
C49 C50 H50 120.5
C49 C50 C51 119.1(18)
C51 C50 H50 120.5
C50 C51 H51 120.3
C52 C51 C50 119.5(19)
C52 C51 H51 120.3
C51 C52 H52 119.6
C54 C52 C51 120.7(18)
C54 C52 H52 119.6
C49 C53 H53 118.8
C49 C53 C54 122.5(18)
C54 C53 H53 118.8
C52 C54 C53 119.0(18)
C52 C54 H54 120.5
C53 C54 H54 120.5
C56 C55 Se10 119.9(18)
C56 C55 C60 116(2)
C60 C55 Se10 124.4(18)
C55 C56 H56 119.9
C55 C56 C57 120(3)
C57 C56 H56 119.9
C56 C57 H57 119.9
C58 C57 C56 120(3)
C58 C57 H57 119.9
C57 C58 H58 119.9
C59 C58 C57 120(3)
C59 C58 H58 119.9
C58 C59 H59 119.0
C58 C59 C60 122(3)
C60 C59 H59 119.0
C55 C60 H60 119.4
C59 C60 C55 121(3)
C59 C60 H60 119.4
C62 C61 Se12 121.8(14)
C62 C61 C66 116.3(18)
C66 C61 Se12 121.9(14)
C61 C62 H62 118.7
C61 C62 C63 123(2)
C63 C62 H62 118.7
C62 C63 H63 120.1
C64 C63 C62 120(2)
C64 C63 H63 120.1
C63 C64 H64 120.7
C63 C64 C65 119(2)
C65 C64 H64 120.7
C64 C65 H65 120.3
C66 C65 C64 119(2)
C66 C65 H65 120.3
C61 C66 H66 118.6
C65 C66 C61 123(2)
C65 C66 H66 118.6
C68 C67 Se11 125(2)
C68 C67 C72 119(3)
C72 C67 Se11 116(2)
C67 C68 H68 118.8
C67 C68 C69 122(3)
C69 C68 H68 118.8
C68 C69 H69 119.3
C70 C69 C68 121(3)
C70 C69 H69 119.3
C69 C70 H70 120.5
C69 C70 C71 119(3)
C71 C70 H70 120.5
C70 C71 H71 122.0
C70 C71 C72 116(4)
C72 C71 H71 122.0
C67 C72 C71 121(4)
C67 C72 H72 119.4
C71 C72 H72 119.4
C73 C78 H78 120.0
C73 C78 C77 120.0
C77 C78 H78 120.0
C78 C73 Se13 119.8(9)
C74 C73 Se13 120.2(9)
C74 C73 C78 120.0
C73 C74 H74 120.0
C73 C74 C75 120.0
C75 C74 H74 120.0
C74 C75 H75 120.0
C76 C75 C74 120.0
C76 C75 H75 120.0
C75 C76 H76 120.0
C75 C76 C77 120.0
C77 C76 H76 120.0
C78 C77 H77 120.0
C76 C77 C78 120.0
C76 C77 H77 120.0
C80 C79 Se14 121.3(8)
C80 C79 C84 120.0
C84 C79 Se14 118.6(8)
C79 C80 H80 120.0
C79 C80 C81 120.0
C81 C80 H80 120.0
C80 C81 H81 120.0
C80 C81 C82 120.0
C82 C81 H81 120.0
C81 C82 H82 120.0
C83 C82 C81 120.0
C83 C82 H82 120.0
C82 C83 H83 120.0
C84 C83 C82 120.0
C84 C83 H83 120.0
C79 C84 H84 120.0
C83 C84 C79 120.0
C83 C84 H84 120.0
C86 C85 Se15 122.8(17)
C90 C85 Se15 118(2)
C90 C85 C86 119(3)
C85 C86 H86 119.7
C85 C86 C87 121(2)
C87 C86 H86 119.7
C86 C87 H87 119.6
C88 C87 C86 121(3)
C88 C87 H87 119.6
C87 C88 H88 120.7
C89 C88 C87 119(4)
C89 C88 H88 120.7
C88 C89 H89 121.4
C88 C89 C90 117(5)
C90 C89 H89 121.4
C85 C90 C89 119(4)
C85 C90 H90 120.5
C89 C90 H90 120.5
C92 C91 Se16 119.0(16)
C96 C91 Se16 119.5(15)
C96 C91 C92 121(2)
C91 C92 H92 124.2
C91 C92 C93 112(2)
C93 C92 H92 124.2
C92 C93 H93 120.4
C94 C93 C92 119(3)
C94 C93 H93 120.4
C93 C94 H94 116.0
C93 C94 C95 128(3)
C95 C94 H94 116.0
C94 C95 H95 121.0
C94 C95 C96 118(3)
C96 C95 H95 121.0
C91 C96 C95 122(3)
C91 C96 H96 119.2
C95 C96 H96 119.2
C98 C97 Se17 120.4(16)
C98 C97 C102 117.4(18)
C102 C97 Se17 122.2(13)
C97 C98 H98 119.0
C97 C98 C99 122(2)
C99 C98 H98 119.0
C98 C99 H99 119.2
C100 C99 C98 122(2)
C100 C99 H99 119.2
C99 C100 H100 120.8
C99 C100 C101 118.5(19)
C101 C100 H100 120.8
C100 C101 H101 120.8
C102 C101 C100 118(2)
C102 C101 H101 120.8
C97 C102 H102 119.0
C101 C102 C97 122(2)
C101 C102 H102 119.0
C104 C103 Se18 121.1(14)
C104 C103 C108 120.4(18)
C108 C103 Se18 118.4(15)
C103 C104 H104 121.1
C103 C104 C105 117.8(19)
C105 C104 H104 121.1
C104 C105 H105 119.3
C106 C105 C104 121(2)
C106 C105 H105 119.3
C105 C106 H106 119.4
C107 C106 C105 121(2)
C107 C106 H106 119.4
C106 C107 H107 120.7
C106 C107 C108 119(2)
C108 C107 H107 120.7
C103 C108 C107 120(2)
C103 C108 H108 119.8
C107 C108 H108 119.8
C110 C109 Se30 123(2)
C114 C109 Se30 124(2)
C114 C109 C110 114(3)
C109 C110 H110 117.5
C109 C110 C111 125(4)
C111 C110 H110 117.5
C110 C111 H111 124.9
C110 C111 C112 110(4)
C112 C111 H111 124.9
C111 C112 H112 118.2
C113 C112 C111 124(4)
C113 C112 H112 118.2
C112 C113 H113 118.2
C112 C113 C114 124(3)
C114 C113 H113 118.2
C109 C114 C113 124(3)
C109 C114 H114 118.2
C113 C114 H114 118.2
C116 C115 Se29 121(2)
C116 C115 C120 120(2)
C120 C115 Se29 118.8(14)
C115 C116 H116 119.8
C115 C116 C117 120(3)
C117 C116 H116 119.8
C116 C117 H117 119.2
C118 C117 C116 122(4)
C118 C117 H117 119.2
C117 C118 H118 121.3
C117 C118 C119 117(3)
C119 C118 H118 121.3
C118 C119 H119 119.4
C118 C119 C120 121(3)
C120 C119 H119 119.4
C115 C120 C119 119(2)
C115 C120 H120 120.6
C119 C120 H120 120.6
C122 C121 Se28 121.2(15)
C122 C121 C126 116.7(18)
C126 C121 Se28 122.0(14)
C121 C122 H122 119.0
C123 C122 C121 122.0(18)
C123 C122 H122 119.0
C122 C123 H123 120.1
C122 C123 C124 119.9(18)
C124 C123 H123 120.1
C123 C124 H124 119.7
C125 C124 C123 120.7(19)
C125 C124 H124 119.7
C124 C125 H125 120.7
C124 C125 C126 119(2)
C126 C125 H125 120.7
C121 C126 H126 119.2
C125 C126 C121 121.6(19)
C125 C126 H126 119.2
C128 C127 Se33 118.4(12)
C128 C127 C132 119.9(14)
C132 C127 Se33 121.6(12)
C127 C128 H128 120.8
C127 C128 C129 118.3(15)
C129 C128 H128 120.8
C128 C129 H129 119.8
C130 C129 C128 120.4(15)
C130 C129 H129 119.8
C129 C130 H130 119.7
C129 C130 C131 120.5(15)
C131 C130 H130 119.7
C130 C131 H131 119.1
C130 C131 C132 121.8(16)
C132 C131 H131 119.1
C127 C132 H132 120.5
C131 C132 C127 118.9(14)
C131 C132 H132 120.5
C134 C133 Se34 121.8(13)
C134 C133 C138 117.9(16)
C138 C133 Se34 120.2(12)
C133 C134 H134 118.8
C133 C134 C135 122.5(19)
C135 C134 H134 118.8
C134 C135 H135 119.9
C134 C135 C136 120.2(19)
C136 C135 H135 119.9
C135 C136 H136 120.7
C135 C136 C137 118.6(17)
C137 C136 H136 120.7
C136 C137 H137 119.9
C136 C137 C138 120.2(16)
C138 C137 H137 119.9
C133 C138 C137 120.5(15)
C133 C138 H138 119.8
C137 C138 H138 119.8
C139 C140 H140 120.0
C139 C140 C141 120.0
C141 C140 H140 120.0
C140 C139 Se35 115(2)
C140 C139 C144 120.0
C144 C139 Se35 125(2)
C139 C144 H144 120.0
C143 C144 C139 120.0
C143 C144 H144 120.0
C144 C143 H143 120.0
C144 C143 C142 120.00(5)
C142 C143 H143 120.0
C143 C142 H142 120.0
C141 C142 C143 120.0
C141 C142 H142 120.0
C140 C141 H141 120.0
C142 C141 C140 120.0
C142 C141 H141 120.0
C146 C145 Se36 119.9(15)
C150 C145 Se36 120.5(15)
C150 C145 C146 119(2)
C145 C146 H146 119.8
C145 C146 C147 120(3)
C147 C146 H146 119.8
C146 C147 H147 120.9
C148 C147 C146 118(4)
C148 C147 H147 120.9
C147 C148 H148 120.4
C149 C148 C147 119(3)
C149 C148 H148 120.4
C148 C149 H149 118.9
C148 C149 C150 122(2)
C150 C149 H149 118.9
C145 C150 C149 120(2)
C145 C150 H150 120.2
C149 C150 H150 120.2
C152 C151 Se31 120.6(15)
C156 C151 Se31 120.4(13)
C156 C151 C152 119.0(18)
C151 C152 H152 119.6
C151 C152 C153 121(2)
C153 C152 H152 119.6
C152 C153 H153 120.8
C154 C153 C152 118(2)
C154 C153 H153 120.8
C153 C154 H154 118.5
C153 C154 C155 123(2)
C155 C154 H154 118.5
C154 C155 H155 122.2
C154 C155 C156 116(2)
C156 C155 H155 122.2
C151 C156 C155 123.0(18)
C151 C156 H156 118.5
C155 C156 H156 118.5
C158 C157 Se32 120.3(11)
C158 C157 C160 120.9(15)
C160 C157 Se32 118.7(12)
C157 C158 H158 119.5
C157 C158 C159 121.1(15)
C159 C158 H158 119.5
C158 C159 H159 120.7
C158 C159 C162 118.6(16)
C162 C159 H159 120.7
C157 C160 H160 120.4
C157 C160 C161 119.2(15)
C161 C160 H160 120.4
C160 C161 H161 120.8
C162 C161 C160 118.5(15)
C162 C161 H161 120.8
C159 C162 H162 119.1
C161 C162 C159 121.7(16)
C161 C162 H162 119.1
C164 C163 Se21 122.0(13)
C164 C163 C168 120.5(16)
C168 C163 Se21 117.5(13)
C163 C164 H164 120.5
C163 C164 C165 119.0(17)
C165 C164 H164 120.5
C164 C165 H165 119.1
C166 C165 C164 121.7(18)
C166 C165 H165 119.1
C165 C166 H166 121.7
C167 C166 C165 116.6(18)
C167 C166 H166 121.7
C166 C167 H167 117.9
C166 C167 C168 124(2)
C168 C167 H167 117.9
C163 C168 H168 121.0
C167 C168 C163 118.0(18)
C167 C168 H168 121.0
C170 C169 Se19 121.9(13)
C174 C169 Se19 117.7(17)
C174 C169 C170 120.4(19)
C169 C170 H170 119.6
C171 C170 C169 121(2)
C171 C170 H170 119.6
C170 C171 H171 120.4
C172 C171 C170 119(2)
C172 C171 H171 120.4
C171 C172 H172 119.4
C171 C172 C173 121(2)
C173 C172 H172 119.4
C172 C173 H173 119.6
C172 C173 C174 121(2)
C174 C173 H173 119.6
C169 C174 C173 117(2)
C169 C174 H174 121.3
C173 C174 H174 121.3
C176 C175 Se20 120.9(14)
C180 C175 Se20 120.3(13)
C180 C175 C176 118.7(17)
C175 C176 H176 120.0
C175 C176 C177 120.0(18)
C177 C176 H176 120.0
C176 C177 H177 119.6
C178 C177 C176 120.8(18)
C178 C177 H177 119.6
C177 C178 H178 120.8
C179 C178 C177 118.5(18)
C179 C178 H178 120.8
C178 C179 H179 119.3
C178 C179 C180 121.3(18)
C180 C179 H179 119.3
C175 C180 H180 119.7
C179 C180 C175 120.7(18)
C179 C180 H180 119.7
C182 C181 Se26 120.6(14)
C186 C181 Se26 120.0(14)
C186 C181 C182 119.0(18)
C181 C182 H182 120.1
C183 C182 C181 119.8(18)
C183 C182 H182 120.1
C182 C183 H183 120.5
C182 C183 C184 119.0(18)
C184 C183 H183 120.5
C183 C184 H184 121.0
C185 C184 C183 118.1(19)
C185 C184 H184 121.0
C184 C185 H185 119.0
C186 C185 C184 122(2)
C186 C185 H185 119.0
C181 C186 H186 119.2
C185 C186 C181 122(2)
C185 C186 H186 119.2
C188 C187 H187 120.8
C188 C187 C192 118.4(17)
C192 C187 H187 120.8
C187 C188 H188 119.7
C187 C188 C189 120.5(17)
C189 C188 H188 119.7
C188 C189 H189 120.5
C190 C189 C188 119.0(17)
C190 C189 H189 120.5
C189 C190 H190 119.5
C191 C190 C189 121.0(18)
C191 C190 H190 119.5
C190 C191 H191 120.6
C192 C191 C190 118.8(16)
C192 C191 H191 120.6
C187 C192 Se27 118.3(12)
C191 C192 Se27 119.7(12)
C191 C192 C187 121.9(15)
C198 C193 Se22 123.1(12)
C198 C193 C194 120.0
C194 C193 Se22 116.7(12)
C193 C198 H198 120.0
C197 C198 C193 120.0
C197 C198 H198 120.0
C198 C197 H197 120.0
C198 C197 C196 120.0
C196 C197 H197 120.0
C197 C196 H196 120.0
C197 C196 C195 120.0
C195 C196 H196 120.0
C196 C195 H195 120.0
C196 C195 C194 120.0
C194 C195 H195 120.0
C193 C194 H194 120.0
C195 C194 C193 120.0
C195 C194 H194 120.0
C200 C199 Se23 121.0(11)
C200 C199 C204 120.0(14)
C204 C199 Se23 119.0(11)
C199 C200 H200 120.3
C199 C200 C201 119.4(16)
C201 C200 H200 120.3
C200 C201 H201 119.2
C202 C201 C200 121.6(17)
C202 C201 H201 119.2
C201 C202 H202 119.8
C201 C202 C203 120.4(16)
C203 C202 H202 119.8
C202 C203 H203 120.6
C204 C203 C202 118.8(16)
C204 C203 H203 120.6
C199 C204 H204 120.2
C203 C204 C199 119.6(14)
C203 C204 H204 120.2
C206 C205 Se24 120.0(11)
C206 C205 C210 119.7(14)
C210 C205 Se24 120.1(11)
C205 C206 H206 119.4
C207 C206 C205 121.2(15)
C207 C206 H206 119.4
C206 C207 H207 120.6
C208 C207 C206 118.9(17)
C208 C207 H207 120.6
C207 C208 H208 118.9
C207 C208 C209 122.2(17)
C209 C208 H208 118.9
C208 C209 H209 119.7
C208 C209 C210 120.6(15)
C210 C209 H209 119.7
C205 C210 H210 121.3
C209 C210 C205 117.4(15)
C209 C210 H210 121.3
C212 C211 Se25 120.7(11)
C212 C211 C216 119.9(14)
C216 C211 Se25 118.8(12)
C211 C212 H212 119.9
C211 C212 C213 120.3(14)
C213 C212 H212 119.9
C212 C213 H213 119.8
C214 C213 C212 120.4(16)
C214 C213 H213 119.8
C213 C214 H214 119.8
C215 C214 C213 120.4(16)
C215 C214 H214 119.8
C214 C215 H215 118.3
C214 C215 C216 123.5(18)
C216 C215 H215 118.3
C211 C216 H216 122.5
C215 C216 C211 115.0(17)
C215 C216 H216 122.5

loop_
_geom_bond_atom_site_label_1
_geom_bond_atom_site_label_2
_geom_bond_distance
Cd0Q Se19 2.5647(18)
Cd0Q Se23 2.7059(16)
Cd0Q Se24 2.5837(18)
Cd0Q Se25 2.7043(17)
Cd0T Se2 2.5710(18)
Cd0T Se5 2.7188(18)
Cd0T Se6 2.6015(18)
Cd0T Se7 2.7345(16)
Cd0U Se12 2.5806(18)
Cd0U Se16 2.6849(17)
Cd0U Se17 2.5987(17)
Cd0U Se18 2.7207(19)
Cd0V Se1 2.5848(19)
Cd0V Se7 2.7016(17)
Cd0V Se8 2.5955(18)
Cd0V Se9 2.6963(19)
Cd0W Se3 2.5811(19)
Cd0W Se4 2.6053(19)
Cd0W Se5 2.6905(17)
Cd0W Se9 2.7107(17)
Cd0X Se20 2.5796(18)
Cd0X Se22 2.5854(19)
Cd0X Se23 2.6817(18)
Cd0X Se27 2.6886(18)
Cd0Z Se21 2.5940(18)
Cd0Z Se25 2.6959(18)
Cd0Z Se26 2.6046(18)
Cd0Z Se27 2.6720(16)
Ag1 Ag2 2.8412(13)
Ag1 Ag3 2.8516(13)
Ag1 Ag4 2.8338(12)
Ag1 Ag6 2.7959(13)
Ag1 Ag7 3.1558(14)
Ag1 Ag8 2.6733(13)
Ag1 Ag14 2.9866(13)
Ag1 Ag15 2.7980(14)
Ag1 Ag16 2.6836(13)
Ag1 Ag17 2.7606(13)
Ag1 Ag18 3.0904(13)
Ag1 Ag19 2.6818(14)
Cd1A Se11 2.5874(18)
Cd1A Se13 2.6095(19)
Cd1A Se14 2.6956(18)
Cd1A Se18 2.6905(17)
Ag2 Ag3 2.8554(12)
Ag2 Ag4 2.8632(13)
Ag2 Ag5 2.7916(13)
Ag2 Ag7 2.6916(12)
Ag2 Ag9 2.7938(14)
Ag2 Ag10 3.0112(13)
Ag2 Ag12 2.6784(13)
Ag2 Ag16 3.0269(14)
Ag2 Ag24 2.6792(13)
Ag2 Ag26 2.7957(13)
Ag2 Ag27 3.0687(13)
Cd2A Se10 2.5845(19)
Cd2A Se14 2.6944(19)
Cd2A Se15 2.597(2)
Cd2A Se16 2.6941(16)
Ag3 Ag4 2.8399(13)
Ag3 Ag8 3.0003(13)
Ag3 Ag10 2.6869(13)
Ag3 Ag11 2.8139(13)
Ag3 Ag18 2.6914(13)
Ag3 Ag21 2.9868(14)
Ag3 Ag22 2.7805(13)
Ag3 Ag23 2.7918(13)
Ag3 Ag24 3.0187(13)
Ag3 Ag25 2.6947(12)
Cd3A Se28 2.5745(19)
Cd3A Se32 2.7023(18)
Cd3A Se33 2.6069(18)
Cd3A Se34 2.706(2)
Ag4 Ag12 3.0258(13)
Ag4 Ag13 2.7836(13)
Ag4 Ag14 2.6878(14)
Ag4 Ag19 3.0709(13)
Ag4 Ag20 2.7927(14)
Ag4 Ag21 2.6867(13)
Ag4 Ag25 3.0250(14)
Ag4 Ag27 2.6883(13)
Ag4 Ag28 2.7855(13)
Cd4A Se29 2.582(2)
Cd4A Se31 2.5931(19)
Cd4A Se32 2.6777(18)
Cd4A Se36 2.685(2)
Ag5 Ag7 3.0120(13)
Ag5 Ag9 2.8898(14)
Ag5 Ag12 3.0018(14)
Ag5 Ag16 2.8882(14)
Ag5 Ag26 2.8612(14)
Ag5 Se13 2.6105(17)
Cd5A Se30 2.576(2)
Cd5A Se34 2.7219(19)
Cd5A Se35 2.593(2)
Cd5A Se36 2.695(2)
Ag6 Ag7 2.8812(14)
Ag6 Ag8 2.9791(13)
Ag6 Ag15 2.8479(15)
Ag6 Ag16 3.0189(13)
Ag6 Ag17 2.8451(14)
Ag6 Se4 2.5956(18)
Ag7 Ag8 3.0375(13)
Ag7 Ag9 2.9779(14)
Ag7 Ag10 3.0237(14)
Ag7 Ag16 2.8369(14)
Ag7 Se9 2.6314(17)
Ag8 Ag10 2.9138(14)
Ag8 Ag11 2.8861(13)
Ag8 Ag17 3.0373(15)
Ag8 Ag18 2.8460(14)
Ag8 Se5 2.5977(16)
Ag9 Ag10 2.8643(13)
Ag9 Ag24 3.0387(14)
Ag9 Ag26 2.8295(14)
Ag9 Se8 2.5953(18)
Ag10 Ag11 2.9611(13)
Ag10 Ag23 3.1127(13)
Ag10 Ag24 2.8223(13)
Ag10 Se7 2.6020(17)
Ag11 Ag18 3.0681(15)
Ag11 Ag22 2.8306(14)
Ag11 Ag23 2.8480(13)
Ag11 Se6 2.5962(16)
Ag12 Ag13 2.8898(14)
Ag12 Ag14 3.0381(14)
Ag12 Ag16 2.9944(13)
Ag12 Ag26 3.1032(15)
Ag12 Ag27 2.8223(14)
Ag12 Se14 2.6136(16)
Ag13 Ag14 2.9675(14)
Ag13 Ag20 2.8669(14)
Ag13 Ag27 3.1112(16)
Ag13 Ag28 2.8523(15)
Ag13 Se15 2.5955(17)
Ag14 Ag15 2.8951(13)
Ag14 Ag16 3.0413(15)
Ag14 Ag19 2.8327(13)
Ag14 Ag20 3.1049(14)
Ag14 Se16 2.6122(17)
Ag15 Ag16 3.0171(14)
Ag15 Ag17 2.8530(13)
Ag15 Ag19 3.1355(14)
Ag15 Se17 2.6082(18)
Ag16 Se18 2.6010(17)
Ag17 Ag18 2.8856(13)
Ag17 Ag19 3.0149(13)
Ag17 Se26 2.5757(17)
Ag18 Ag19 3.0435(14)
Ag18 Ag21 3.0448(13)
Ag18 Ag22 2.9617(14)
Ag18 Se25 2.6397(16)
Ag19 Ag20 2.8903(13)
Ag19 Ag21 3.0287(14)
Ag19 Se27 2.6280(17)
Ag20 Ag21 2.9809(14)
Ag20 Ag28 2.8421(15)
Ag20 Se22 2.603(2)
Ag21 Ag22 2.8895(14)
Ag21 Ag25 2.8119(14)
Ag21 Ag28 3.1206(13)
Ag21 Se23 2.5988(17)
Ag22 Ag23 2.8049(14)
Ag22 Ag25 3.1594(13)
Ag22 Se24 2.5752(16)
Ag23 Ag24 2.8768(13)
Ag23 Ag25 2.9961(14)
Ag23 Se33 2.5984(18)
Ag24 Ag25 2.9828(14)
Ag24 Ag26 2.9838(13)
Ag24 Ag27 3.0369(14)
Ag24 Se32 2.5994(17)
Ag25 Ag27 3.0047(13)
Ag25 Ag28 2.8872(14)
Ag25 Se34 2.6089(17)
Ag26 Ag27 2.8786(14)
Ag26 Se31 2.6039(17)
Ag27 Ag28 2.9759(15)
Ag27 Se36 2.6233(17)
Ag28 Se35 2.5860(19)
Ag29 Se1 2.583(2)
Ag29 Se2 2.6277(19)
Ag29 Se3 2.606(2)
Ag30 Se10 2.595(2)
Ag30 Se11 2.592(2)
Ag30 Se12 2.5772(19)
Ag31 Se28 2.637(3)
Ag31 Se29 2.588(2)
Ag31 Se30 2.596(3)
Ag32 Se19 2.627(2)
Ag32 Se20 2.605(2)
Ag32 Se21 2.571(2)
Se1 C7 1.903(16)
Se2 C1 1.941(17)
Se3 C13 1.940(19)
Se4 C19 1.901(16)
Se5 C25 1.927(16)
Se6 C31 1.902(15)
Se7 C37 1.912(15)
Se8 C43 1.907(16)
Se9 C49 1.931(14)
Se10 C55 1.93(2)
Se11 C67 1.943(16)
Se12 C61 1.921(17)
Se13 C73 1.939(13)
Se14 C79 1.899(11)
Se15 C85 1.97(2)
Se16 C91 1.902(18)
Se17 C97 1.925(19)
Se18 C103 1.915(18)
Se19 C169 1.927(18)
Se20 C175 1.911(18)
Se21 C163 1.928(16)
Se22 C193 2.034(17)
Se23 C199 1.921(15)
Se24 C205 1.905(15)
Se25 C211 1.923(15)
Se26 C181 1.921(17)
Se27 C192 1.939(15)
Se28 C121 1.90(2)
Se29 C115 1.97(2)
Se30 C109 1.96(3)
Se31 C151 1.922(16)
Se32 C157 1.934(15)
Se33 C127 1.912(15)
Se34 C133 1.921(16)
Se35 C139 1.88(2)
Se36 C145 1.943(19)
C1 C2 1.35(2)
C1 C6 1.40(2)
C2 H2 0.9300
C2 C3 1.41(3)
C3 H3 0.9300
C3 C4 1.39(3)
C4 H4 0.9300
C4 C5 1.42(3)
C5 H5 0.9300
C5 C6 1.38(2)
C6 H6 0.9300
C7 C8 1.40(3)
C7 C12 1.39(2)
C8 H8 0.9300
C8 C9 1.36(3)
C9 H9 0.9300
C9 C10 1.37(3)
C10 H10 0.9300
C10 C11 1.41(3)
C11 H11 0.9300
C11 C12 1.37(2)
C12 H12 0.9300
C13 C14 1.36(3)
C13 C18 1.40(3)
C14 H14 0.9300
C14 C15 1.37(3)
C15 H15 0.9300
C15 C16 1.32(3)
C16 H16 0.9300
C16 C17 1.35(4)
C17 H17 0.9300
C17 C18 1.40(3)
C18 H18 0.9300
C19 C20 1.39(3)
C19 C24 1.38(3)
C20 H20 0.9300
C20 C21 1.39(3)
C21 H21 0.9300
C21 C22 1.32(3)
C22 H22 0.9300
C22 C23 1.40(4)
C23 H23 0.9300
C23 C24 1.44(3)
C24 H24 0.9300
C25 C26 1.39(2)
C25 C29 1.36(2)
C26 H26 0.9300
C26 C27 1.37(2)
C27 H27 0.9300
C27 C28 1.36(3)
C28 H28 0.9300
C28 C30 1.33(3)
C29 H29 0.9300
C29 C30 1.42(2)
C30 H30 0.9300
C31 C32 1.43(2)
C31 C36 1.40(2)
C32 H32 0.9300
C32 C33 1.36(2)
C33 H33 0.9300
C33 C34 1.37(3)
C34 H34 0.9300
C34 C35 1.40(3)
C35 H35 0.9300
C35 C36 1.37(2)
C36 H36 0.9300
C37 C38 1.38(2)
C37 C42 1.40(2)
C38 H38 0.9300
C38 C39 1.36(2)
C39 H39 0.9300
C39 C40 1.36(2)
C40 H40 0.9300
C40 C41 1.37(3)
C41 H41 0.9300
C41 C42 1.38(2)
C42 H42 0.9300
C43 C44 1.36(3)
C43 C48 1.40(3)
C44 H44 0.9300
C44 C45 1.38(3)
C45 H45 0.9300
C45 C46 1.39(3)
C46 H46 0.9300
C46 C47 1.36(3)
C47 H47 0.9300
C47 C48 1.35(3)
C48 H48 0.9300
C49 C50 1.38(2)
C49 C53 1.34(2)
C50 H50 0.9300
C50 C51 1.41(3)
C51 H51 0.9300
C51 C52 1.37(3)
C52 H52 0.9300
C52 C54 1.35(3)
C53 H53 0.9300
C53 C54 1.38(3)
C54 H54 0.9300
C55 C56 1.36(4)
C55 C60 1.37(3)
C56 H56 0.9300
C56 C57 1.40(4)
C57 H57 0.9300
C57 C58 1.32(4)
C58 H58 0.9300
C58 C59 1.28(4)
C59 H59 0.9300
C59 C60 1.36(4)
C60 H60 0.9300
C61 C62 1.32(3)
C61 C66 1.37(3)
C62 H62 0.9300
C62 C63 1.41(3)
C63 H63 0.9300
C63 C64 1.32(3)
C64 H64 0.9300
C64 C65 1.39(3)
C65 H65 0.9300
C65 C66 1.36(3)
C66 H66 0.9300
C67 C68 1.27(4)
C67 C72 1.33(4)
C68 H68 0.9300
C68 C69 1.41(4)
C69 H69 0.9300
C69 C70 1.28(3)
C70 H70 0.9300
C70 C71 1.40(5)
C71 H71 0.9300
C71 C72 1.45(5)
C72 H72 0.9300
C78 H78 0.9300
C78 C73 1.3900
C78 C77 1.3900
C73 C74 1.3900
C74 H74 0.9300
C74 C75 1.3900
C75 H75 0.9300
C75 C76 1.3900
C76 H76 0.9300
C76 C77 1.3900
C77 H77 0.9300
C79 C80 1.3900
C79 C84 1.3900
C80 H80 0.9300
C80 C81 1.3900
C81 H81 0.9300
C81 C82 1.3900
C82 H82 0.9300
C82 C83 1.3900
C83 H83 0.9300
C83 C84 1.3900
C84 H84 0.9300
C85 C86 1.33(3)
C85 C90 1.32(4)
C86 H86 0.9300
C86 C87 1.38(3)
C87 H87 0.9300
C87 C88 1.34(5)
C88 H88 0.9300
C88 C89 1.31(7)
C89 H89 0.9300
C89 C90 1.47(7)
C90 H90 0.9300
C91 C92 1.41(3)
C91 C96 1.37(3)
C92 H92 0.9300
C92 C93 1.55(4)
C93 H93 0.9300
C93 C94 1.27(4)
C94 H94 0.9300
C94 C95 1.28(4)
C95 H95 0.9300
C95 C96 1.39(3)
C96 H96 0.9300
C97 C98 1.35(3)
C97 C102 1.43(3)
C98 H98 0.9300
C98 C99 1.39(3)
C99 H99 0.9300
C99 C100 1.36(4)
C100 H100 0.9300
C100 C101 1.44(4)
C101 H101 0.9300
C101 C102 1.37(3)
C102 H102 0.9300
C103 C104 1.35(3)
C103 C108 1.38(3)
C104 H104 0.9300
C104 C105 1.39(3)
C105 H105 0.9300
C105 C106 1.35(3)
C106 H106 0.9300
C106 C107 1.34(3)
C107 H107 0.9300
C107 C108 1.39(3)
C108 H108 0.9300
C109 C110 1.44(5)
C109 C114 1.36(4)
C110 H110 0.9300
C110 C111 1.45(5)
C111 H111 0.9300
C111 C112 1.48(6)
C112 H112 0.9300
C112 C113 1.24(4)
C113 H113 0.9300
C113 C114 1.36(4)
C114 H114 0.9300
C115 C116 1.33(3)
C115 C120 1.35(3)
C116 H116 0.9300
C116 C117 1.37(5)
C117 H117 0.9300
C117 C118 1.35(5)
C118 H118 0.9300
C118 C119 1.36(4)
C119 H119 0.9300
C119 C120 1.39(3)
C120 H120 0.9300
C121 C122 1.38(3)
C121 C126 1.42(3)
C122 H122 0.9300
C122 C123 1.37(3)
C123 H123 0.9300
C123 C124 1.38(3)
C124 H124 0.9300
C124 C125 1.37(3)
C125 H125 0.9300
C125 C126 1.39(3)
C126 H126 0.9300
C127 C128 1.41(2)
C127 C132 1.41(2)
C128 H128 0.9300
C128 C129 1.43(2)
C129 H129 0.9300
C129 C130 1.36(2)
C130 H130 0.9300
C130 C131 1.37(2)
C131 H131 0.9300
C131 C132 1.38(2)
C132 H132 0.9300
C133 C134 1.36(2)
C133 C138 1.39(2)
C134 H134 0.9300
C134 C135 1.36(3)
C135 H135 0.9300
C135 C136 1.38(3)
C136 H136 0.9300
C136 C137 1.38(3)
C137 H137 0.9300
C137 C138 1.39(2)
C138 H138 0.9300
C140 H140 0.9300
C140 C139 1.3900
C140 C141 1.3900
C139 C144 1.3900
C144 H144 0.9300
C144 C143 1.3900
C143 H143 0.9300
C143 C142 1.3900
C142 H142 0.9300
C142 C141 1.3900
C141 H141 0.9300
C145 C146 1.37(4)
C145 C150 1.35(3)
C146 H146 0.9300
C146 C147 1.41(5)
C147 H147 0.9300
C147 C148 1.39(5)
C148 H148 0.9300
C148 C149 1.31(4)
C149 H149 0.9300
C149 C150 1.40(3)
C150 H150 0.9300
C151 C152 1.38(3)
C151 C156 1.36(3)
C152 H152 0.9300
C152 C153 1.40(3)
C153 H153 0.9300
C153 C154 1.38(3)
C154 H154 0.9300
C154 C155 1.39(3)
C155 H155 0.9300
C155 C156 1.42(3)
C156 H156 0.9300
C157 C158 1.38(2)
C157 C160 1.39(2)
C158 H158 0.9300
C158 C159 1.38(2)
C159 H159 0.9300
C159 C162 1.41(3)
C160 H160 0.9300
C160 C161 1.43(2)
C161 H161 0.9300
C161 C162 1.38(3)
C162 H162 0.9300
C163 C164 1.38(2)
C163 C168 1.40(2)
C164 H164 0.9300
C164 C165 1.41(3)
C165 H165 0.9300
C165 C166 1.38(3)
C166 H166 0.9300
C166 C167 1.37(3)
C167 H167 0.9300
C167 C168 1.38(3)
C168 H168 0.9300
C169 C170 1.41(3)
C169 C174 1.38(3)
C170 H170 0.9300
C170 C171 1.40(3)
C171 H171 0.9300
C171 C172 1.37(4)
C172 H172 0.9300
C172 C173 1.37(4)
C173 H173 0.9300
C173 C174 1.45(3)
C174 H174 0.9300
C175 C176 1.39(2)
C175 C180 1.38(3)
C176 H176 0.9300
C176 C177 1.40(3)
C177 H177 0.9300
C177 C178 1.38(3)
C178 H178 0.9300
C178 C179 1.37(3)
C179 H179 0.9300
C179 C180 1.38(3)
C180 H180 0.9300
C181 C182 1.40(2)
C181 C186 1.34(3)
C182 H182 0.9300
C182 C183 1.36(3)
C183 H183 0.9300
C183 C184 1.43(3)
C184 H184 0.9300
C184 C185 1.34(3)
C185 H185 0.9300
C185 C186 1.34(3)
C186 H186 0.9300
C187 H187 0.9300
C187 C188 1.38(3)
C187 C192 1.39(2)
C188 H188 0.9300
C188 C189 1.40(3)
C189 H189 0.9300
C189 C190 1.39(3)
C190 H190 0.9300
C190 C191 1.38(3)
C191 H191 0.9300
C191 C192 1.37(2)
C193 C198 1.3900
C193 C194 1.3900
C198 H198 0.9300
C198 C197 1.3900
C197 H197 0.9300
C197 C196 1.3900
C196 H196 0.9300
C196 C195 1.3900
C195 H195 0.9300
C195 C194 1.3900
C194 H194 0.9300
C199 C200 1.38(2)
C199 C204 1.40(2)
C200 H200 0.9300
C200 C201 1.38(2)
C201 H201 0.9300
C201 C202 1.34(3)
C202 H202 0.9300
C202 C203 1.40(3)
C203 H203 0.9300
C203 C204 1.39(2)
C204 H204 0.9300
C205 C206 1.39(2)
C205 C210 1.43(2)
C206 H206 0.9300
C206 C207 1.39(2)
C207 H207 0.9300
C207 C208 1.37(3)
C208 H208 0.9300
C208 C209 1.37(3)
C209 H209 0.9300
C209 C210 1.41(2)
C210 H210 0.9300
C211 C212 1.38(2)
C211 C216 1.44(2)
C212 H212 0.9300
C212 C213 1.39(2)
C213 H213 0.9300
C213 C214 1.38(3)
C214 H214 0.9300
C214 C215 1.31(3)
C215 H215 0.9300
C215 C216 1.44(3)
C216 H216 0.9300
